data_7713747
loop_
_publ_author_name
'Liu, Qi'
'Cheng, Yue'
'Liu, Shihao'
'Chen, Zi-Yi'
'Zhang, Yuan-Zhu'

_publ_section_title
;
 Anthryl-Functionalized Cyanide-Bridged Fe/Co Cubes
;
_journal_name_full 'Dalton Transactions'
_journal_paper_doi 10.1039/D3DT01630G
_journal_year 2023
_chemical_formula_moiety
'C164 H136 B4 Co4 Fe4 N68 O4, 7(C F3 O3 S), C4 H10 O, 4(C2 H3 N), 2.5(C8 H20 N), 0.5(C8 N), [C2H3N], [C4H10O]'
_chemical_formula_sum 'C213 H221 B4 Co4 F21 Fe4 N76 O27 S7'
_chemical_formula_weight 5403.42
_chemical_name_systematic '[NEt4]3[(pzTp)Fe(CN)3Co(TpEtOAn)]4[OTf]7.5MeCN.2Et2O'
_space_group_crystal_system triclinic
_space_group_IT_number 2
_space_group_name_Hall '-P 1'
_space_group_name_H-M_alt 'P -1'
_atom_sites_solution_hydrogens geom
_atom_sites_solution_primary iterative
_audit_creation_date 2023-07-18
_audit_creation_method
;
Olex2 1.5
(compiled 2023.03.06 svn.rbb2c1857 for OlexSys, GUI svn.r6748)
;
_audit_update_record
;
2023-08-06 deposited with the CCDC.	2023-08-10 downloaded from the CCDC.
;
_cell_angle_alpha 96.0810(10)
_cell_angle_beta 91.5700(10)
_cell_angle_gamma 100.7960(10)
_cell_formula_units_Z 2
_cell_length_a 18.6217(8)
_cell_length_b 20.0661(7)
_cell_length_c 36.4748(14)
_cell_measurement_reflns_used 9618
_cell_measurement_temperature 110(2)
_cell_measurement_theta_max 24.78
_cell_measurement_theta_min 2.25
_cell_volume 13297.2(9)
_computing_cell_refinement 'SAINT V8.38A (Bruker, 2018)'
_computing_data_collection APEX3
_computing_data_reduction 'SAINT V8.38A (Bruker, 2018)'
_computing_molecular_graphics 'Olex2 1.5 (Dolomanov et al., 2009)'
_computing_publication_material 'Olex2 1.5 (Dolomanov et al., 2009)'
_computing_structure_refinement 'SHELXL 2018/3 (Sheldrick, 2015)'
_computing_structure_solution 'olex2.solve 1.5 (Bourhis et al., 2015)'
_diffrn_ambient_temperature 109.89
_diffrn_measured_fraction_theta_full 0.993
_diffrn_measured_fraction_theta_max 0.993
_diffrn_measurement_device_type 'Bruker APEX-II CCD'
_diffrn_measurement_method '\f and \w scans'
_diffrn_radiation_type MoK\a
_diffrn_radiation_wavelength 0.71073
_diffrn_reflns_av_R_equivalents 0.0873
_diffrn_reflns_av_unetI/netI 0.0962
_diffrn_reflns_Laue_measured_fraction_full 0.993
_diffrn_reflns_Laue_measured_fraction_max 0.993
_diffrn_reflns_limit_h_max 21
_diffrn_reflns_limit_h_min -21
_diffrn_reflns_limit_k_max 23
_diffrn_reflns_limit_k_min -23
_diffrn_reflns_limit_l_max 43
_diffrn_reflns_limit_l_min -42
_diffrn_reflns_number 153765
_diffrn_reflns_point_group_measured_fraction_full 0.993
_diffrn_reflns_point_group_measured_fraction_max 0.993
_diffrn_reflns_theta_full 24.804
_diffrn_reflns_theta_max 24.803
_diffrn_reflns_theta_min 2.223
_diffrn_standards_number 0
_exptl_absorpt_coefficient_mu 0.598
_exptl_absorpt_correction_T_max 0.831
_exptl_absorpt_correction_T_min 0.761
_exptl_absorpt_correction_type multi-scan
_exptl_crystal_colour 'dark red'
_exptl_crystal_colour_modifier dark
_exptl_crystal_colour_primary red
_exptl_crystal_density_diffrn 1.350
_exptl_crystal_description block
_exptl_crystal_F_000 5560
_exptl_crystal_size_max 0.55
_exptl_crystal_size_mid 0.38
_exptl_crystal_size_min 0.31
_refine_diff_density_max 1.169
_refine_diff_density_min -0.968
_refine_diff_density_rms 0.117
_refine_ls_extinction_method none
_refine_ls_goodness_of_fit_ref 1.025
_refine_ls_hydrogen_treatment constr
_refine_ls_matrix_type full
_refine_ls_number_parameters 3916
_refine_ls_number_reflns 45483
_refine_ls_number_restraints 2393
_refine_ls_restrained_S_all 1.028
_refine_ls_R_factor_all 0.1255
_refine_ls_R_factor_gt 0.0907
_refine_ls_shift/su_max 0.001
_refine_ls_shift/su_mean 0.000
_refine_ls_structure_factor_coef Fsqd
_refine_ls_weighting_details 'w=1/[\s^2^(Fo^2^)+(0.1747P)^2^+27.1175P] where P=(Fo^2^+2Fc^2^)/3'
_refine_ls_weighting_scheme calc
_refine_ls_wR_factor_gt 0.2513
_refine_ls_wR_factor_ref 0.2950
_reflns_Friedel_coverage 0.000
_reflns_number_gt 30546
_reflns_number_total 45483
_reflns_threshold_expression 'I > 2\s(I)'
_cod_data_source_file d3dt01630g2.cif
_cod_data_source_block 2
_cod_database_code 7713747
_shelx_shelxl_version_number 2018/3
_shelx_space_group_comment
;
The symmetry employed for this shelxl refinement is uniquely defined
by the following loop, which should always be used as a source of
symmetry information in preference to the above space-group names.
They are only intended as comments.
;
_shelx_estimated_absorpt_t_max 0.836
_shelx_estimated_absorpt_t_min 0.734
_olex2_refinement_description
;
1. Shared sites
{F99, O32}
2. Restrained distances
 F13-C240
 1.3 with sigma of 0.02
 C235-N37
 1.47 with sigma of 0.02
 N57-C191 = N37-C115 = N37-C117 = N37-C115
 1.47 with sigma of 0.02
 O4-C82 = S5-O17 = S10-O11 = C189-N57 = S2-O25
 1.42 with sigma of 0.02
 N37-C130
 1.47 with sigma of 0.01
 C229-C115 = C189-C195 = C119-C235 = C231-C130 = C185-C85 = C117-C233
 1.5 with sigma of 0.02
 F3-C240
 1.32 with sigma of 0.02
 C97-C193 = C144-C191
 1.5 with sigma of 0.02
 C227-F19 = F25-C240 = F7-C239 = F15-C239 = C239-F29 = C125-F26 = F27-C237
 1.35 with sigma of 0.02
 C125-F17 = C223-F23 = F11-C223 = F30-C150 = F28-C150 = F2-C150
 1.35 with sigma of 0.02
 S11-O31
 1.37 with sigma of 0.02
 C133-C171 = N72-C133 = S5-O33
 1.4 with sigma of 0.02
 O4-C91 = N57-C97 = S11-O8 = N57-C95 = S9-O29 = S9-O7 = S9-O19 = S11-O19
 1.42 with sigma of 0.02
 C91-C143 = C193-C97
 1.54 with sigma of 0.02
 S5-C239
 1.75 with sigma of 0.02
 S9-C227 = S10-C125 = S2-C125 = C237-S2
 1.8 with sigma of 0.02
 N54-C155
 1.47 with sigma of 0.01
 O2-C128
 1.42 with sigma of 0.001
 O26-C183
 1.42 with sigma of 0.001
 C187-C183 = C161-C151
 1.54 with sigma of 0.01
 O26-C161
 1.42 with sigma of 0.001
 N37-C235
 1.45 with sigma of 0.01
 C231-C130
 1.54 with sigma of 0.01
 C229-C115
 1.54 with sigma of 0.01
 C79A-C1B = C266-C1D
 1.53 with sigma of 0.02
 N54A-C79A = N54A-C266 = N54A-C85A = N54A-C1A
 1.45 with sigma of 0.02
 O21-S7
 1.42 with sigma of 0.02
 O93-S12
 1.42 with sigma of 0.02
 S12-O9
 1.42 with sigma of 0.02
 F76-C250
 1.35 with sigma of 0.02
 F32-C250
 1.35 with sigma of 0.02
 F99-C250
 1.35 with sigma of 0.02
 S13-O27
 1.42 with sigma of 0.02
 O18-S13
 1.42 with sigma of 0.02
 N60-C101 = N78-C241 = N60-C99 = N60-C80 = N78-C201 = N60-C69 = N78-C247 = N78-
 C243
 1.45 with sigma of 0.02
 C255-C241 = C141-C101 = C80-C123 = C99-C180 = C245-C243 = C259-C247 = C201-
 C199 = C69-C121
 1.53 with sigma of 0.02
 O35-O17
 2.4 with sigma of 0.02
 C95-C222
 1.53 with sigma of 0.01
 S5-O35 = S5-O33
 1.42 with sigma of 0.01
 O1-C232
 1.44 with sigma of 0.01
 O1-C212
 1.42 with sigma of 0.01
 O3-C82 = O3-C105
 1.42 with sigma of 0.01
 S11-O19 = S9-O19
 1.42 with sigma of 0.02
 S8-O9 = S12-O9 = S8-O16 = S12-O16
 1.42 with sigma of 0.02
 N35-C213 = N72-N35 = N58-N35 = N46-N34 = N71-N34 = N34-C192
 1.37 with sigma of 0.02
 C235-C115 = C97-C191 = C117-C130
 2.2 with sigma of 0.04
 O29-O19 = O33-O35 = F15-F29 = F29-F7
 2.3 with sigma of 0.04
 O7-O29 = C125-O25 = O17-C239 = F15-S5 = F29-S5
 2.4 with sigma of 0.04
 C230-C133 = C221-C158 = F5-F19 = F3-C193
 2.2 with sigma of 0.04
 N57-C193 = C239-O35 = O33-C239 = F7-S5
 2.5 with sigma of 0.04
 C119-N37
 2.68 with sigma of 0.01
 C231-N37
 2.7 with sigma of 0.01
 N37-C229
 2.7 with sigma of 0.01
 C115-C235
 2.4 with sigma of 0.04
 C266-C79A
 2.4 with sigma of 0.04
 O21-C150
 2.6 with sigma of 0.04
 O93-O9
 2.45 with sigma of 0.04
 O93-C250
 2.6 with sigma of 0.04
 F76-S12
 2.6 with sigma of 0.04
 C250-O9
 2.5 with sigma of 0.04
 F76-O32
 2.4 with sigma of 0.04
 F99-F76
 2.4 with sigma of 0.04
 F32-S12
 2.6 with sigma of 0.04
 F99-F32
 2.4 with sigma of 0.04
 F23-F11
 2.45 with sigma of 0.04
 O27-C223
 2.6 with sigma of 0.04
 O18-C223
 2.5 with sigma of 0.04
 F25-S11
 2.5 with sigma of 0.04
 S11-F25
 2.7 with sigma of 0.04
 O33-O35
 2.5 with sigma of 0.04
 O17-O35
 2.5 with sigma of 0.04
 C85-C155 \\sim C85A-C266
 with sigma of 0.04
 C164-C210 \\sim C1A-C1E
 with sigma of 0.02
 C85-C164 \\sim C85A-C1A
 with sigma of 0.04
 C155-C173 \\sim C266-C1D
 with sigma of 0.02
 N54-C155 \\sim N54A-C266
 with sigma of 0.02
 N54-C79 \\sim N54A-C79A
 with sigma of 0.02
 N54-C85 \\sim N54A-C85A
 with sigma of 0.02
 N54-C164 \\sim N54A-C1A
 with sigma of 0.02
 C155-C164 \\sim C266-C1A
 with sigma of 0.04
 N54-C169 \\sim N54A-C1B
 with sigma of 0.04
 N54-C173 \\sim N54A-C1D
 with sigma of 0.04
 N54-C185 \\sim N54A-C1C
 with sigma of 0.04
 N54-C210 \\sim N54A-C1E
 with sigma of 0.04
 C79-C169 \\sim C79A-C1B
 with sigma of 0.02
 C79-C85 \\sim C79A-C85A
 with sigma of 0.04
 C79-C155 \\sim C79A-C266
 with sigma of 0.04
 C85-C185 \\sim C85A-C1C
 with sigma of 0.02
 C79-C164 \\sim C79A-C1A
 with sigma of 0.04
3. Uiso/Uaniso restraints and constraints
N37 \\sim C115 \\sim C117 \\sim C130 \\sim C229 \\sim C231 \\sim C233 \\sim
C235: within 2A with sigma of 0.04 and sigma for terminal atoms of 0.08 within
2A
F26 \\sim F31 \\sim O11 \\sim O24 \\sim S2 \\sim F27 \\sim O25 \\sim C237 \\sim
S10 \\sim F17 \\sim O36 \\sim C125: within 2A with sigma of 0.04 and sigma for
terminal atoms of 0.08 within 2A
S7 \\sim F2 \\sim F28 \\sim F30 \\sim O15 \\sim O21 \\sim O23 \\sim C150:
within 2A with sigma of 0.04 and sigma for terminal atoms of 0.08 within 2A
F26 \\sim F31 \\sim O11 \\sim O24 \\sim S2 \\sim O25 \\sim S10 \\sim F17 \\sim
O36 \\sim C125: within 2A with sigma of 0.04 and sigma for terminal atoms of
0.08 within 2A
O19 \\sim S9 \\sim F5 \\sim F9 \\sim F19 \\sim O7 \\sim O29 \\sim C227 \\sim
S11 \\sim F3 \\sim F13 \\sim F25 \\sim O8 \\sim O31 \\sim C240: within 2A with
sigma of 0.04 and sigma for terminal atoms of 0.08 within 2A
N41 \\sim N80 \\sim C87 \\sim C94 \\sim C175 \\sim N40 \\sim N84 \\sim C160
\\sim C215 \\sim C217: within 2A with sigma of 0.04 and sigma for terminal
atoms of 0.08 within 2A
N57 \\sim C95 \\sim C97 \\sim C144 \\sim C189 \\sim C191 \\sim C193 \\sim C195
\\sim C222: within 2A with sigma of 0.04 and sigma for terminal atoms of 0.08
within 2A
C158 \\sim C73 \\sim C135 \\sim C111 \\sim C221: within 2A with sigma of 0.04
and sigma for terminal atoms of 0.08 within 2A
O3 \\sim N46 \\sim N58 \\sim N81 \\sim C103 \\sim C105 \\sim C107 \\sim C118
\\sim C134 \\sim C205 \\sim C207 \\sim C209 \\sim C211 \\sim C213 \\sim C244
\\sim O4 \\sim N71 \\sim N72 \\sim N77 \\sim C71 \\sim C91 \\sim C93 \\sim C129
\\sim C133 \\sim C143 \\sim C171 \\sim C179 \\sim C192 \\sim C230 \\sim C236:
within 2A with sigma of 0.04 and sigma for terminal atoms of 0.08 within 2A
N39 \\sim N75 \\sim C81 \\sim C110 \\sim C181 \\sim N59 \\sim N38 \\sim C109
\\sim C196 \\sim C219: within 2A with sigma of 0.04 and sigma for terminal
atoms of 0.08 within 2A
N54A \\sim C1A \\sim C1B \\sim C1C \\sim C1D \\sim C1E \\sim C79A \\sim C85A
\\sim C266: within 2A with sigma of 0.04 and sigma for terminal atoms of 0.08
within 2A
N54 \\sim C79 \\sim C85 \\sim C155 \\sim C164 \\sim C169 \\sim C173 \\sim C185
\\sim C210 \\sim N54A \\sim C1A \\sim C1B \\sim C1C \\sim C1D \\sim C1E \\sim
C79A \\sim C85A \\sim C266: within 2A with sigma of 0.04 and sigma for terminal
atoms of 0.08 within 2A
O9 \\sim O16 \\sim S8 \\sim F14 \\sim F20 \\sim F24 \\sim O32 \\sim C188 \\sim
S12 \\sim F76 \\sim F99 \\sim O93 \\sim C250: within 2A with sigma of 0.04 and
sigma for terminal atoms of 0.08 within 2A
O9 \\sim O16 \\sim S8 \\sim F14 \\sim F20 \\sim F24 \\sim O32 \\sim C188 \\sim
S12 \\sim F32 \\sim F76 \\sim F99 \\sim O93 \\sim C250: within 2A with sigma of
0.04 and sigma for terminal atoms of 0.08 within 2A
S13 \\sim F11 \\sim F23 \\sim F266 \\sim O18 \\sim O27 \\sim O37 \\sim C223:
within 2A with sigma of 0.04 and sigma for terminal atoms of 0.08 within 2A
N60 \\sim C69 \\sim C80 \\sim C99 \\sim C101 \\sim C121 \\sim C123 \\sim C141
\\sim C180 \\sim N78 \\sim C201 \\sim C241 \\sim C243 \\sim C245 \\sim C247
\\sim C255 \\sim C259: within 2A with sigma of 0.04 and sigma for terminal
atoms of 0.08 within 2A
N37 \\sim C115 \\sim C117 \\sim C119 \\sim C130 \\sim C229 \\sim C231 \\sim
C233 \\sim C235: within 2A with sigma of 0.04 and sigma for terminal atoms of
0.08 within 2A
S5 \\sim F7 \\sim F15 \\sim F29 \\sim O17 \\sim O33 \\sim O35 \\sim C239:
within 2A with sigma of 0.04 and sigma for terminal atoms of 0.08 within 2A
Uanis(N80) \\sim Ueq, Uanis(C79) \\sim Ueq, Uanis(C185) \\sim Ueq, Uanis(C85)
\\sim Ueq, Uanis(N56) \\sim Ueq, Uanis(S11) \\sim Ueq, Uanis(S9) \\sim Ueq,
Uanis(F11) \\sim Ueq, Uanis(C94) \\sim Ueq, Uanis(C240) \\sim Ueq: with sigma
of 0.01 and sigma for terminal atoms of 0.02
Uanis(C85) \\sim Ueq, Uanis(C155) \\sim Ueq, Uanis(C185) \\sim Ueq, Uanis(C169)
\\sim Ueq, Uanis(C173) \\sim Ueq, Uanis(N54) \\sim Ueq, Uanis(F7) \\sim Ueq,
Uanis(F29) \\sim Ueq, Uanis(F15) \\sim Ueq, Uanis(C239) \\sim Ueq, Uanis(S5)
\\sim Ueq, Uanis(O27) \\sim Ueq, Uanis(F23) \\sim Ueq: with sigma of 0.01 and
sigma for terminal atoms of 0.02
Uanis(C119) \\sim Ueq, Uanis(C115) \\sim Ueq, Uanis(C231) \\sim Ueq, Uanis(O17)
\\sim Ueq, Uanis(C185) \\sim Ueq, Uanis(O29) \\sim Ueq, Uanis(F19) \\sim Ueq,
Uanis(F9) \\sim Ueq, Uanis(F5) \\sim Ueq, Uanis(C227) \\sim Ueq: with sigma of
0.01 and sigma for terminal atoms of 0.02
Uanis(C217) \\sim Ueq, Uanis(N80) \\sim Ueq, Uanis(S9) \\sim Ueq, Uanis(F19)
\\sim Ueq, Uanis(F9) \\sim Ueq: with sigma of 0.005 and sigma for terminal
atoms of 0.01
Uanis(C164) \\sim Ueq: with sigma of 0.01 and sigma for terminal atoms of 0.02
Uanis(C213) \\sim Ueq, Uanis(C230) \\sim Ueq: with sigma of 0.01 and sigma for
terminal atoms of 0.02
Uanis(F99) = Uanis(O32)
4. Others
 Sof(N54A)=Sof(C1A)=Sof(H1AA)=Sof(H1AB)=Sof(C1B)=Sof(H1BA)=Sof(H1BB)=Sof(H1BC)=
 Sof(C1C)=Sof(H1CA)=Sof(H1CB)=Sof(H1CC)=Sof(C1D)=Sof(H1DA)=Sof(H1DB)=Sof(H1DC)=
 Sof(C1E)=Sof(H1EA)=Sof(H1EB)=Sof(H1EC)=Sof(C79A)=Sof(H79C)=Sof(H79D)=Sof(C85A)=
 Sof(H85C)=Sof(H85D)=Sof(C266)=Sof(H26A)=Sof(H26B)=1-FVAR(1)
 Sof(N54)=Sof(C79)=Sof(H79A)=Sof(H79B)=Sof(C85)=Sof(H85A)=Sof(H85B)=Sof(C155)=
 Sof(H15B)=Sof(H15C)=Sof(C164)=Sof(H16A)=Sof(H16B)=Sof(C169)=Sof(H16C)=
 Sof(H16D)=Sof(H16E)=Sof(C173)=Sof(H17A)=Sof(H17B)=Sof(H17C)=Sof(C185)=
 Sof(H18A)=Sof(H18B)=Sof(H18C)=Sof(C210)=Sof(H21C)=Sof(H21D)=Sof(H21E)=FVAR(1)
 Fixed Sof: H82C(0.5) H82D(0.5) H82A(0.5) H82B(0.5) H158(0.5) H15A(0.5)
 O3(0.5) N39(0.5) N41(0.5) N80(0.5) C87(0.5) H87(0.5) C175(0.5) H175(0.5)
 C94(0.5) H94(0.5) N46(0.5) N58(0.5) N75(0.5) N81(0.5) C73(0.5) H73(0.5)
 C81(0.5) H81(0.5) C103(0.5) H103(0.5) C105(0.5) H10A(0.5) H10B(0.5) C107(0.5)
 H107(0.5) C110(0.5) H110(0.5) C118(0.5) H118(0.5) C134(0.5) H134(0.5)
 C135(0.5) H135(0.5) C181(0.5) H181(0.5) C205(0.5) H205(0.5) C207(0.5)
 H207(0.5) C209(0.5) C211(0.5) H211(0.5) C213(0.5) H213(0.5) C244(0.5)
 H244(0.5) O4(0.5) N59(0.5) N71(0.5) N72(0.5) N77(0.5) N38(0.5) C71(0.5)
 H71(0.5) C91(0.5) H91A(0.5) H91B(0.5) C93(0.5) H93(0.5) C109(0.5) H109(0.5)
 C111(0.5) H111(0.5) C129(0.5) H129(0.5) C133(0.5) H133(0.5) C143(0.5)
 C171(0.5) H171(0.5) C179(0.5) H179(0.5) C192(0.5) H192(0.5) C196(0.5)
 H196(0.5) C215(0.5) H215(0.5) C160(0.5) H160(0.5) N40(0.5) N84(0.5) C217(0.5)
 H217(0.5) C219(0.5) H219(0.5) C221(0.5) H221(0.5) C230(0.5) H230(0.5)
 C236(0.5) H236(0.5) S2(0.3) F27(0.3) O25(0.3) C237(0.3) S10(0.7) F17(0.7)
 O36(0.7) C125(0.7) S8(0.8) F14(0.8) F20(0.8) F24(0.8) O32(0.8) C188(0.8)
 S12(0.2) F32(0.2) F76(0.2) F99(0.2) O93(0.2) C250(0.2) O19(0.5) S9(0.25)
 F5(0.25) F9(0.25) F19(0.25) O7(0.25) O29(0.25) C227(0.25) S11(0.25) F3(0.25)
 F13(0.25) F25(0.25) O8(0.25) O31(0.25) C240(0.25) S7(0.5) F2(0.5) F28(0.5)
 F30(0.5) O15(0.5) O21(0.5) O23(0.5) C150(0.5) N60(0.5) C69(0.5) H69A(0.5)
 H69B(0.5) C80(0.5) H80A(0.5) H80B(0.5) C99(0.5) H99A(0.5) H99B(0.5) C101(0.5)
 H10C(0.5) H10D(0.5) C121(0.5) H12C(0.5) H12D(0.5) H12E(0.5) C123(0.5)
 H12F(0.5) H12G(0.5) H12H(0.5) C141(0.5) H14A(0.5) H14B(0.5) H14C(0.5)
 C180(0.5) H18D(0.5) H18E(0.5) H18F(0.5) S5(0.5) F7(0.5) F15(0.5) F29(0.5)
 O17(0.5) O33(0.5) O35(0.5) C239(0.5) S13(0.5) F11(0.5) F23(0.5) F266(0.5)
 O18(0.5) O27(0.5) O37(0.5) C223(0.5) N78(0.5) C199(0.5) H19A(0.5) H19B(0.5)
 H19C(0.5) C201(0.5) H20A(0.5) H20B(0.5) C241(0.5) H24A(0.5) H24B(0.5)
 C243(0.5) H24C(0.5) H24D(0.5) C245(0.5) H24E(0.5) H24F(0.5) H24G(0.5)
 C247(0.5) H24H(0.5) H24I(0.5) C255(0.5) H25A(0.5) H25B(0.5) H25C(0.5)
 C259(0.5) H25D(0.5) H25E(0.5) H25F(0.5) N57(0.5) C95(0.5) H95A(0.5) H95B(0.5)
 C97(0.5) H97A(0.5) H97B(0.5) C144(0.5) H14D(0.5) H14E(0.5) H14F(0.5) C189(0.5)
 H18G(0.5) H18H(0.5) C191(0.5) H19D(0.5) H19E(0.5) C193(0.5) H19F(0.5)
 H19G(0.5) H19H(0.5) C195(0.5) H19I(0.5) H19J(0.5) H19K(0.5) C222(0.5)
 H22A(0.5) H22B(0.5) H22C(0.5) N37(0.5) C115(0.5) C117(0.5) C119(0.5) C130(0.5)
 C229(0.5) C231(0.5) C233(0.5) C235(0.5)
5.a Secondary CH2 refined with riding coordinates:
 C74(H74A,H74B), C82(H82C,H82D), C82(H82A,H82B), C88(H88A,H88B), C98(H98A,
 H98B), C128(H12A,H12B), C212(H21A,H21B), C232(H23A,H23B), C105(H10A,H10B),
 C91(H91A,H91B), C161(H16F,H16G), C183(H18I,H18J), C79(H79A,H79B), C85(H85A,
 H85B), C155(H15B,H15C), C164(H16A,H16B), C69(H69A,H69B), C80(H80A,H80B),
 C99(H99A,H99B), C101(H10C,H10D), C1A(H1AA,H1AB), C79A(H79C,H79D), C85A(H85C,
 H85D), C266(H26A,H26B), C201(H20A,H20B), C241(H24A,H24B), C243(H24C,H24D),
 C247(H24H,H24I), C95(H95A,H95B), C97(H97A,H97B), C189(H18G,H18H), C191(H19D,
 H19E)
5.b Aromatic/amide H refined with riding coordinates:
 C14(H14), C15(H15), C16(H16), C17(H17), C19(H19), C21(H21), C22(H22),
 C23(H23), C24(H24), C28(H28), C29(H29), C30(H30), C31(H31), C33(H33), C35(H35),
  C36(H36), C37(H37), C38(H38), C42(H42), C43(H43), C44(H44), C45(H45),
 C47(H47), C49(H49), C50(H50), C51(H51), C52(H52), C56(H56), C57(H57), C58(H58),
  C59(H59), C61(H61), C63(H63), C64(H64), C65(H65), C66(H66), C70(H70),
 C72(H72), C76(H76), C77(H77), C78(H78), C83(H83), C84(H84), C86(H86), C90(H90),
  C92(H92), C96(H96), C100(H100), C102(H102), C104(H104), C106(H106),
 C108(H108), C112(H112), C114(H114), C116(H116), C120(H120), C122(H122),
 C124(H124), C126(H126), C127(H127), C131(H131), C132(H132), C138(H138),
 C140(H140), C142(H142), C145(H145), C146(H146), C147(H147), C148(H148),
 C149(H149), C152(H152), C154(H154), C156(H156), C157(H157), C158(H158),
 C158(H15A), C159(H159), C162(H162), C163(H163), C165(H165), C166(H166),
 C167(H167), C168(H168), C172(H172), C174(H174), C176(H176), C178(H178),
 C182(H182), C184(H184), C190(H190), C194(H194), C200(H200), C202(H202),
 C204(H204), C206(H206), C208(H208), C214(H214), C216(H216), C220(H220),
 C224(H224), C234(H234), C238(H238), C242(H242), C248(H248), C87(H87),
 C175(H175), C94(H94), C73(H73), C81(H81), C103(H103), C107(H107), C110(H110),
 C118(H118), C134(H134), C135(H135), C181(H181), C205(H205), C207(H207),
 C211(H211), C213(H213), C244(H244), C71(H71), C93(H93), C109(H109), C111(H111),
  C129(H129), C133(H133), C171(H171), C179(H179), C192(H192), C196(H196),
 C215(H215), C160(H160), C217(H217), C219(H219), C221(H221), C230(H230),
 C236(H236)
5.c Fitted pentagon refined as free rotating group:
 N41(N80,C87,C175,C94), C215(C160,N40,N84,C217)
5.d Idealised Me refined as rotating group:
 C151(H15D,H15E,H15F), C187(H18K,H18L,H18M), C137(H13A,H13B,H13C), C246(H24J,
 H24K,H24L), C228(H22D,H22E,H22F), C89(H89A,H89B,H89C), C169(H16C,H16D,H16E),
 C173(H17A,H17B,H17C), C185(H18A,H18B,H18C), C210(H21C,H21D,H21E), C121(H12C,
 H12D,H12E), C123(H12F,H12G,H12H), C141(H14A,H14B,H14C), C180(H18D,H18E,H18F),
 C1B(H1BA,H1BB,H1BC), C1C(H1CA,H1CB,H1CC), C1D(H1DA,H1DB,H1DC), C1E(H1EA,H1EB,
 H1EC), C199(H19A,H19B,H19C), C245(H24E,H24F,H24G), C255(H25A,H25B,H25C),
 C259(H25D,H25E,H25F), C144(H14D,H14E,H14F), C193(H19F,H19G,H19H), C195(H19I,
 H19J,H19K), C222(H22A,H22B,H22C)
;
_smtbx_masks_special_details
;
A solvent mask was calculated and 141 electrons were 
found in a volume of 1127\%A^3^ in 3 voids per unit cell. 
This is consistent with the presence of 
1[C2H3N], 1[C4H10O] per Asymmetric Unit 
which account for 128 electrons 
per unit cell.
;
_smtbx_masks_void_probe_radius 1.2
_smtbx_masks_void_truncation_radius 1.2
_olex2_submission_special_instructions 'No special instructions were received'

loop_
_space_group_symop_operation_xyz
'x, y, z'
'-x, -y, -z'

loop_
_atom_site_label
_atom_site_type_symbol
_atom_site_fract_x
_atom_site_fract_y
_atom_site_fract_z
_atom_site_U_iso_or_equiv
_atom_site_adp_type
_atom_site_occupancy
_atom_site_site_symmetry_order
_atom_site_calc_flag
_atom_site_refinement_flags_posn
_atom_site_refinement_flags_adp
_atom_site_refinement_flags_occupancy
_atom_site_disorder_assembly
_atom_site_disorder_group
Co1 Co 0.47702(4) 0.27366(3) 0.37891(2) 0.02677(17) Uani 1 1 d . . . . .
Co2 Co 0.52835(3) 0.13495(3) 0.19575(2) 0.02668(17) Uani 1 1 d . . . . .
Co3 Co 0.38868(4) 0.44505(4) 0.22182(2) 0.03543(19) Uani 1 1 d . . . . .
Co4 Co 0.16509(4) 0.13717(4) 0.25923(2) 0.02960(17) Uani 1 1 d . . . . .
Fe1 Fe 0.61966(4) 0.36837(4) 0.27046(2) 0.02925(18) Uani 1 1 d . . . . .
Fe2 Fe 0.38546(4) 0.04078(3) 0.30317(2) 0.02434(17) Uani 1 1 d . . . . .
Fe3 Fe 0.25500(4) 0.36931(4) 0.33658(2) 0.02943(18) Uani 1 1 d . . . . .
Fe4 Fe 0.30076(4) 0.21344(4) 0.14516(2) 0.03458(19) Uani 1 1 d . . . . .
O1 O 0.5477(2) 0.20627(18) 0.51005(9) 0.0386(9) Uani 1 1 d D . . . .
O2 O 0.6444(2) 0.0016(2) 0.08649(8) 0.0472(10) Uani 1 1 d D . . . .
O5 O -0.07877(19) -0.04909(18) 0.27335(10) 0.0370(8) Uani 1 1 d . . . . .
N1 N 0.5385(2) 0.3154(2) 0.33690(11) 0.0320(10) Uani 1 1 d . . . . .
N2 N 0.4394(2) 0.1828(2) 0.34520(11) 0.0301(9) Uani 1 1 d . . . . .
N3 N 0.3891(2) 0.3160(2) 0.36386(11) 0.0303(9) Uani 1 1 d . . . . .
N4 N 0.5681(2) 0.2274(2) 0.22711(11) 0.0321(9) Uani 1 1 d . . . . .
N5 N 0.4704(2) 0.0949(2) 0.23814(11) 0.0284(9) Uani 1 1 d . . . . .
N6 N 0.4380(2) 0.1709(2) 0.17681(11) 0.0323(9) Uani 1 1 d . . . . .
N7 N 0.4804(2) 0.4112(2) 0.24017(11) 0.0320(9) Uani 1 1 d . . . . .
N8 N 0.3334(2) 0.4115(2) 0.26719(11) 0.0317(9) Uani 1 1 d . . . . .
N9 N 0.3511(3) 0.3550(3) 0.18798(12) 0.0380(10) Uani 1 1 d . . . . .
N10 N 0.2552(2) 0.0984(2) 0.27574(12) 0.0331(10) Uani 1 1 d . . . . .
N11 N 0.2011(2) 0.2296(2) 0.29169(12) 0.0331(10) Uani 1 1 d . . . . .
N12 N 0.2171(2) 0.1723(2) 0.21342(12) 0.0337(10) Uani 1 1 d . . . . .
N13 N 0.4210(2) 0.2341(2) 0.42453(10) 0.0295(9) Uani 1 1 d . . . . .
N14 N 0.5627(2) 0.2340(2) 0.40129(10) 0.0306(9) Uani 1 1 d . . . . .
N15 N 0.5193(3) 0.3587(2) 0.42021(11) 0.0371(10) Uani 1 1 d . . . . .
N16 N 0.6735(2) 0.4037(2) 0.22786(12) 0.0349(10) Uani 1 1 d . . . . .
N17 N 0.7099(2) 0.3424(2) 0.28776(12) 0.0357(10) Uani 1 1 d . . . . .
N18 N 0.6513(2) 0.4589(2) 0.29803(12) 0.0357(10) Uani 1 1 d . . . . .
N19 N 0.6241(2) 0.0963(2) 0.21052(11) 0.0306(9) Uani 1 1 d . . . . .
N20 N 0.5006(2) 0.0402(2) 0.16292(11) 0.0308(9) Uani 1 1 d . . . . .
N21 N 0.5899(2) 0.1617(2) 0.14998(11) 0.0314(9) Uani 1 1 d . . . . .
N22 N 0.3503(2) -0.0514(2) 0.27731(11) 0.0279(9) Uani 1 1 d . . . . .
N23 N 0.3326(2) 0.0112(2) 0.34617(10) 0.0279(9) Uani 1 1 d . . . . .
N24 N 0.4710(2) 0.0072(2) 0.32112(10) 0.0260(9) Uani 1 1 d . . . . .
N25 N 0.1169(2) 0.0397(2) 0.23148(11) 0.0328(9) Uani 1 1 d . . . . .
N26 N 0.1020(2) 0.1003(2) 0.30279(11) 0.0285(9) Uani 1 1 d . . . . .
N27 N 0.0641(2) 0.1614(2) 0.24110(12) 0.0335(10) Uani 1 1 d . . . . .
N28 N 0.2695(3) 0.1189(3) 0.12152(13) 0.0468(12) Uani 1 1 d . . . . .
N29 N 0.2137(3) 0.2358(3) 0.12164(12) 0.0495(13) Uani 1 1 d . . . . .
N30 N 0.3539(3) 0.2365(3) 0.10098(12) 0.0445(12) Uani 1 1 d . . . . .
N31 N 0.2890(3) 0.4596(2) 0.36474(12) 0.0372(10) Uani 1 1 d . . . . .
N32 N 0.1987(2) 0.3434(3) 0.37955(13) 0.0403(11) Uani 1 1 d . . . . .
N33 N 0.1694(2) 0.4014(2) 0.31746(12) 0.0376(10) Uani 1 1 d . . . . .
N34 N 0.3036(4) 0.4932(3) 0.20397(15) 0.0700(19) Uani 1 1 d D . . . .
N35 N 0.4226(3) 0.5422(3) 0.25197(18) 0.0627(17) Uani 1 1 d D . . . .
N36 N 0.4446(3) 0.4943(3) 0.17918(16) 0.0614(16) Uani 1 1 d . . . . .
N42 N 0.1586(3) 0.3874(3) 0.39663(15) 0.0610(16) Uani 1 1 d . . . . .
N43 N 0.6580(2) 0.0611(2) 0.18440(11) 0.0341(10) Uani 1 1 d . . . . .
N44 N 0.2475(4) 0.1034(4) 0.08522(14) 0.0699(18) Uani 1 1 d . . . . .
N48 N 0.0308(2) 0.0665(2) 0.29625(11) 0.0322(9) Uani 1 1 d . . . . .
N49 N 0.7214(3) 0.4943(2) 0.29554(13) 0.0441(11) Uani 1 1 d . . . . .
N50 N -0.0008(2) 0.1162(2) 0.24297(12) 0.0361(10) Uani 1 1 d . . . . .
N51 N 0.4554(2) 0.2436(2) 0.45892(11) 0.0309(9) Uani 1 1 d . . . . .
N52 N 0.0443(2) 0.0126(2) 0.23583(11) 0.0336(10) Uani 1 1 d . . . . .
N53 N 0.1958(4) 0.2094(4) 0.08576(15) 0.079(2) Uani 1 1 d . . . . .
N55 N 0.9066(4) 0.5010(4) 0.2523(3) 0.092(2) Uani 1 1 d . . . . .
N61 N 0.2405(3) 0.4925(3) 0.38191(13) 0.0504(13) Uani 1 1 d . . . . .
N62 N 0.3403(2) -0.0487(2) 0.35932(11) 0.0330(10) Uani 1 1 d . . . . .
N63 N 0.1311(3) 0.4393(3) 0.34037(14) 0.0489(12) Uani 1 1 d . . . . .
N64 N 0.3799(3) -0.1623(2) 0.35157(13) 0.0429(11) Uani 1 1 d . . . . .
N65 N 0.3538(2) -0.1059(2) 0.29642(12) 0.0350(10) Uani 1 1 d . . . . .
N66 N 0.8514(3) 0.4995(3) 0.27682(17) 0.0546(14) Uani 1 1 d . . . . .
N67 N 0.3230(4) 0.2093(3) 0.06678(14) 0.0676(17) Uani 1 1 d . . . . .
N68 N 0.4644(2) -0.0528(2) 0.33657(11) 0.0327(10) Uani 1 1 d . . . . .
N69 N 0.4273(4) -0.2067(3) 0.34965(17) 0.0687(17) Uani 1 1 d . . . . .
N70 N 0.5530(2) 0.0125(2) 0.14459(11) 0.0326(9) Uani 1 1 d . . . . .
N73 N 0.5769(2) 0.2402(2) 0.43900(11) 0.0331(10) Uani 1 1 d . . . . .
N76 N 0.6297(2) 0.1167(2) 0.13299(11) 0.0352(10) Uani 1 1 d . . . . .
N82 N 0.5399(3) 0.3466(2) 0.45536(11) 0.0354(10) Uani 1 1 d . . . . .
N83 N 0.7414(3) 0.4447(2) 0.23260(13) 0.0418(11) Uani 1 1 d . . . . .
N87 N 0.7747(2) 0.3883(2) 0.28651(14) 0.0434(11) Uani 1 1 d . . . . .
C1 C 0.5670(3) 0.3350(3) 0.31160(13) 0.0287(11) Uani 1 1 d . . . . .
C2 C 0.5870(3) 0.2800(3) 0.24311(13) 0.0302(11) Uani 1 1 d . . . . .
C3 C 0.5311(3) 0.3944(3) 0.25216(13) 0.0313(11) Uani 1 1 d . . . . .
C4 C 0.4192(3) 0.1295(3) 0.32908(13) 0.0278(10) Uani 1 1 d . . . . .
C5 C 0.4382(3) 0.0729(2) 0.26183(13) 0.0262(10) Uani 1 1 d . . . . .
C6 C 0.3039(3) 0.0766(2) 0.28530(13) 0.0272(10) Uani 1 1 d . . . . .
C7 C 0.3388(3) 0.3357(2) 0.35393(13) 0.0286(11) Uani 1 1 d . . . . .
C8 C 0.3066(3) 0.3953(2) 0.29393(13) 0.0273(10) Uani 1 1 d . . . . .
C9 C 0.2224(3) 0.2813(3) 0.30908(14) 0.0329(11) Uani 1 1 d . . . . .
C10 C 0.3873(3) 0.1885(3) 0.16608(13) 0.0322(11) Uani 1 1 d . . . . .
C11 C 0.3317(3) 0.3028(3) 0.17119(14) 0.0359(12) Uani 1 1 d . . . . .
C12 C 0.2484(3) 0.1880(3) 0.18835(14) 0.0330(12) Uani 1 1 d . . . . .
C13 C 0.5775(3) 0.0732(3) 0.53895(14) 0.0442(14) Uani 1 1 d . . . . .
C14 C 0.6477(4) 0.0910(3) 0.52413(15) 0.0505(16) Uani 1 1 d . . . . .
H14 H 0.667408 0.137768 0.522479 0.061 Uiso 1 1 calc R U . . .
C15 C 0.6876(4) 0.0429(4) 0.51221(17) 0.0575(17) Uani 1 1 d . . . . .
H15 H 0.733762 0.056346 0.501960 0.069 Uiso 1 1 calc R U . . .
C16 C 0.6602(5) -0.0273(4) 0.51515(17) 0.063(2) Uani 1 1 d . . . . .
H16 H 0.688682 -0.060485 0.507616 0.076 Uiso 1 1 calc R U . . .
C17 C 0.5934(4) -0.0468(4) 0.52870(16) 0.0551(17) Uani 1 1 d . . . . .
H17 H 0.575345 -0.093949 0.530032 0.066 Uiso 1 1 calc R U . . .
C18 C 0.5499(3) 0.0010(3) 0.54091(14) 0.0440(14) Uani 1 1 d . . . . .
C19 C 0.4813(4) -0.0189(3) 0.55372(15) 0.0467(15) Uani 1 1 d . . . . .
H19 H 0.463496 -0.065900 0.555507 0.056 Uiso 1 1 calc R U . . .
C20 C 0.4371(4) 0.0283(3) 0.56418(15) 0.0473(15) Uani 1 1 d . . . . .
C21 C 0.3649(4) 0.0062(4) 0.57602(17) 0.0543(16) Uani 1 1 d . . . . .
H21 H 0.346544 -0.041162 0.576698 0.065 Uiso 1 1 calc R U . . .
C22 C 0.3232(4) 0.0512(4) 0.58606(18) 0.0586(17) Uani 1 1 d . . . . .
H22 H 0.275268 0.035192 0.593708 0.070 Uiso 1 1 calc R U . . .
C23 C 0.3478(4) 0.1218(4) 0.58574(18) 0.0576(17) Uani 1 1 d . . . . .
H23 H 0.316769 0.152892 0.593039 0.069 Uiso 1 1 calc R U . . .
C24 C 0.4172(4) 0.1453(3) 0.57475(16) 0.0488(15) Uani 1 1 d . . . . .
H24 H 0.433976 0.193026 0.574952 0.059 Uiso 1 1 calc R U . . .
C25 C 0.4643(3) 0.1000(3) 0.56313(14) 0.0433(14) Uani 1 1 d . . . . .
C26 C 0.5353(3) 0.1217(3) 0.55093(14) 0.0415(13) Uani 1 1 d . . . . .
C27 C 0.6783(4) 0.0227(4) 0.00621(18) 0.0616(19) Uani 1 1 d . . . . .
C28 C 0.7439(4) 0.0681(5) 0.0192(2) 0.072(2) Uani 1 1 d . . . . .
H28 H 0.768377 0.060259 0.041113 0.086 Uiso 1 1 calc R U . . .
C29 C 0.7733(5) 0.1230(6) 0.0013(3) 0.096(3) Uani 1 1 d . . . . .
H29 H 0.817285 0.152302 0.011167 0.116 Uiso 1 1 calc R U . . .
C30 C 0.7393(6) 0.1367(6) -0.0315(3) 0.098(3) Uani 1 1 d . . . . .
H30 H 0.759955 0.174806 -0.043771 0.118 Uiso 1 1 calc R U . . .
C31 C 0.6768(6) 0.0943(6) -0.0450(2) 0.095(3) Uani 1 1 d . . . . .
H31 H 0.653785 0.103359 -0.067040 0.114 Uiso 1 1 calc R U . . .
C32 C 0.6442(5) 0.0370(5) -0.02764(19) 0.069(2) Uani 1 1 d . . . . .
C33 C 0.5814(5) -0.0052(5) -0.0416(2) 0.073(2) Uani 1 1 d . . . . .
H33 H 0.560036 0.003390 -0.064149 0.088 Uiso 1 1 calc R U . . .
C34 C 0.5465(4) -0.0612(4) -0.02419(19) 0.065(2) Uani 1 1 d . . . . .
C35 C 0.4790(4) -0.1021(5) -0.0381(2) 0.075(2) Uani 1 1 d . . . . .
H35 H 0.457184 -0.092885 -0.060400 0.090 Uiso 1 1 calc R U . . .
C36 C 0.4454(5) -0.1536(5) -0.0206(2) 0.084(3) Uani 1 1 d . . . . .
H36 H 0.400050 -0.180491 -0.030375 0.100 Uiso 1 1 calc R U . . .
C37 C 0.4780(5) -0.1679(5) 0.0128(2) 0.073(2) Uani 1 1 d . . . . .
H37 H 0.454087 -0.204582 0.025211 0.087 Uiso 1 1 calc R U . . .
C38 C 0.5424(4) -0.1299(4) 0.02719(18) 0.0620(19) Uani 1 1 d . . . . .
H38 H 0.562797 -0.140464 0.049522 0.074 Uiso 1 1 calc R U . . .
C39 C 0.5801(4) -0.0749(4) 0.00979(16) 0.0546(17) Uani 1 1 d . . . . .
C40 C 0.6464(4) -0.0317(4) 0.02348(17) 0.0582(18) Uani 1 1 d . . . . .
C41 C 0.5405(5) 0.7644(4) 0.1226(2) 0.068(2) Uani 1 1 d . . . . .
C42 C 0.5069(6) 0.7218(5) 0.0912(3) 0.093(3) Uani 1 1 d . . . . .
H42 H 0.455752 0.704068 0.090225 0.111 Uiso 1 1 calc R U . . .
C43 C 0.5488(8) 0.7057(6) 0.0616(3) 0.109(4) Uani 1 1 d . . . . .
H43 H 0.526109 0.677166 0.040362 0.131 Uiso 1 1 calc R U . . .
C44 C 0.6244(7) 0.7314(7) 0.0631(3) 0.111(4) Uani 1 1 d . . . . .
H44 H 0.651846 0.719905 0.042606 0.133 Uiso 1 1 calc R U . . .
C45 C 0.6602(6) 0.7725(7) 0.0929(3) 0.106(3) Uani 1 1 d . . . . .
H45 H 0.711490 0.788940 0.093062 0.127 Uiso 1 1 calc R U . . .
C46 C 0.6194(5) 0.7905(5) 0.1240(2) 0.077(2) Uani 1 1 d . . . . .
C47 C 0.6538(5) 0.8303(5) 0.1555(2) 0.076(2) Uani 1 1 d . . . . .
H47 H 0.705435 0.845138 0.156308 0.092 Uiso 1 1 calc R U . . .
C48 C 0.6159(4) 0.8489(4) 0.1852(2) 0.066(2) Uani 1 1 d . . . . .
C49 C 0.6520(5) 0.8914(5) 0.2168(3) 0.080(2) Uani 1 1 d . . . . .
H49 H 0.703776 0.904890 0.217849 0.096 Uiso 1 1 calc R U . . .
C50 C 0.6136(6) 0.9131(5) 0.2454(3) 0.086(3) Uani 1 1 d . . . . .
H50 H 0.638028 0.943228 0.265649 0.104 Uiso 1 1 calc R U . . .
C51 C 0.5377(5) 0.8905(5) 0.2448(2) 0.081(2) Uani 1 1 d . . . . .
H51 H 0.510809 0.904757 0.264985 0.097 Uiso 1 1 calc R U . . .
C52 C 0.5023(5) 0.8487(4) 0.2159(2) 0.075(2) Uani 1 1 d . . . . .
H52 H 0.450873 0.834041 0.216471 0.090 Uiso 1 1 calc R U . . .
C53 C 0.5383(4) 0.8256(4) 0.1846(2) 0.0621(18) Uani 1 1 d . . . . .
C54 C 0.5015(4) 0.7832(4) 0.1538(2) 0.066(2) Uani 1 1 d . . . . .
C55 C -0.1462(3) -0.1529(4) 0.3327(2) 0.0608(19) Uani 1 1 d . . . . .
C56 C -0.1476(4) -0.0962(4) 0.3586(2) 0.067(2) Uani 1 1 d . . . . .
H56 H -0.150949 -0.053661 0.350154 0.080 Uiso 1 1 calc R U . . .
C57 C -0.1441(5) -0.1011(5) 0.3961(3) 0.084(3) Uani 1 1 d . . . . .
H57 H -0.144743 -0.061845 0.412988 0.101 Uiso 1 1 calc R U . . .
C58 C -0.1395(5) -0.1634(6) 0.4094(3) 0.101(3) Uani 1 1 d . . . . .
H58 H -0.137276 -0.166144 0.435273 0.121 Uiso 1 1 calc R U . . .
C59 C -0.1382(5) -0.2192(5) 0.3857(3) 0.086(3) Uani 1 1 d . . . . .
H59 H -0.134987 -0.261061 0.395042 0.103 Uiso 1 1 calc R U . . .
C60 C -0.1416(4) -0.2167(4) 0.3477(3) 0.079(3) Uani 1 1 d . . . . .
C61 C -0.1371(4) -0.2721(5) 0.3233(4) 0.087(3) Uani 1 1 d . . . . .
H61 H -0.134543 -0.313659 0.333111 0.104 Uiso 1 1 calc R U . . .
C62 C -0.1358(4) -0.2719(4) 0.2860(3) 0.077(3) Uani 1 1 d . . . . .
C63 C -0.1282(6) -0.3277(5) 0.2609(5) 0.129(5) Uani 1 1 d . . . . .
H63 H -0.124052 -0.369143 0.270373 0.154 Uiso 1 1 calc R U . . .
C64 C -0.1265(7) -0.3262(5) 0.2239(5) 0.126(5) Uani 1 1 d . . . . .
H64 H -0.121019 -0.365648 0.208225 0.151 Uiso 1 1 calc R U . . .
C65 C -0.1329(7) -0.2655(5) 0.2090(4) 0.125(4) Uani 1 1 d . . . . .
H65 H -0.132653 -0.264257 0.183060 0.150 Uiso 1 1 calc R U . . .
C66 C -0.1397(4) -0.2076(4) 0.2319(3) 0.082(3) Uani 1 1 d . . . . .
H66 H -0.142670 -0.166812 0.221381 0.099 Uiso 1 1 calc R U . . .
C67 C -0.1421(4) -0.2081(4) 0.2705(3) 0.068(2) Uani 1 1 d . . . . .
C68 C -0.1479(3) -0.1515(3) 0.2941(2) 0.0591(19) Uani 1 1 d . . . . .
C70 C 0.6701(3) 0.1471(4) 0.10600(16) 0.0475(15) Uani 1 1 d . . . . .
H70 H 0.702020 0.126971 0.090338 0.057 Uiso 1 1 calc R U . . .
C72 C 0.1408(3) -0.0072(3) 0.20963(15) 0.0418(13) Uani 1 1 d . . . . .
H72 H 0.189421 -0.002370 0.201618 0.050 Uiso 1 1 calc R U . . .
C74 C -0.0795(3) 0.0126(3) 0.25786(15) 0.0351(12) Uani 1 1 d . . . . .
H74A H -0.109675 0.040268 0.272446 0.042 Uiso 1 1 calc R U . . .
H74B H -0.100598 0.002592 0.232219 0.042 Uiso 1 1 calc R U . . .
C76 C 0.7271(3) 0.2875(3) 0.29987(18) 0.0496(15) Uani 1 1 d . . . . .
H76 H 0.692826 0.247741 0.303697 0.060 Uiso 1 1 calc R U . . .
C77 C -0.0019(3) 0.0540(3) 0.32803(15) 0.0426(13) Uani 1 1 d . . . . .
H77 H -0.050968 0.031748 0.330468 0.051 Uiso 1 1 calc R U . . .
C78 C 0.3146(3) -0.1935(3) 0.36371(17) 0.0425(13) Uani 1 1 d . . . . .
H78 H 0.272876 -0.173674 0.368549 0.051 Uiso 1 1 calc R U . . .
C82 C 0.4219(5) 0.7524(4) 0.1547(2) 0.076(2) Uani 1 1 d D . . . .
H82C H 0.401673 0.780178 0.174446 0.091 Uiso 0.5 1 calc R U P A 2
H82D H 0.398614 0.759702 0.131121 0.091 Uiso 0.5 1 calc R U P A 2
H82A H 0.394257 0.782460 0.169409 0.091 Uiso 0.5 1 calc R U P B 1
H82B H 0.398261 0.738710 0.129712 0.091 Uiso 0.5 1 calc R U P B 1
C83 C 0.1123(3) 0.1065(3) 0.33920(14) 0.0393(13) Uani 1 1 d . . . . .
H83 H 0.157421 0.127017 0.352045 0.047 Uiso 1 1 calc R U . . .
C84 C 0.6138(3) 0.5017(3) 0.31598(16) 0.0498(15) Uani 1 1 d . . . . .
H84 H 0.564026 0.490220 0.322004 0.060 Uiso 1 1 calc R U . . .
C86 C 0.7190(3) 0.0442(4) 0.19884(16) 0.0502(16) Uani 1 1 d . . . . .
H86 H 0.751617 0.019938 0.186066 0.060 Uiso 1 1 calc R U . . .
C88 C -0.1531(3) -0.0851(3) 0.27805(19) 0.0485(15) Uani 1 1 d . . . . .
H88A H -0.180978 -0.095144 0.253974 0.058 Uiso 1 1 calc R U . . .
H88B H -0.178624 -0.056477 0.294995 0.058 Uiso 1 1 calc R U . . .
C90 C 0.7048(4) 0.4411(4) 0.17404(18) 0.0616(19) Uani 1 1 d . . . . .
H90 H 0.703398 0.448291 0.148731 0.074 Uiso 1 1 calc R U . . .
C92 C 0.5827(3) -0.0066(3) 0.33778(16) 0.0439(14) Uani 1 1 d . . . . .
H92 H 0.634442 0.000451 0.341433 0.053 Uiso 1 1 calc R U . . .
C96 C 0.3390(3) 0.2041(3) 0.46723(16) 0.0453(14) Uani 1 1 d . . . . .
H96 H 0.293871 0.188685 0.477989 0.054 Uiso 1 1 calc R U . . .
C98 C 0.6788(4) -0.0407(4) 0.06077(16) 0.0571(18) Uani 1 1 d . . . . .
H98A H 0.667241 -0.089016 0.065656 0.068 Uiso 1 1 calc R U . . .
H98B H 0.732640 -0.025177 0.062215 0.068 Uiso 1 1 calc R U . . .
C100 C 0.6658(3) 0.1009(3) 0.24132(14) 0.0385(12) Uani 1 1 d . . . . .
H100 H 0.656297 0.123274 0.264458 0.046 Uiso 1 1 calc R U . . .
C102 C 0.6561(4) 0.2109(4) 0.10590(17) 0.0528(16) Uani 1 1 d . . . . .
H102 H 0.676408 0.244239 0.090505 0.063 Uiso 1 1 calc R U . . .
C104 C 0.0728(4) 0.4486(4) 0.3210(2) 0.0654(19) Uani 1 1 d . . . . .
H104 H 0.036764 0.472758 0.330470 0.078 Uiso 1 1 calc R U . . .
C106 C 0.0498(3) 0.0797(4) 0.35631(16) 0.0508(16) Uani 1 1 d . . . . .
H106 H 0.043753 0.079054 0.382056 0.061 Uiso 1 1 calc R U . . .
C108 C 0.1344(3) 0.3895(3) 0.28457(17) 0.0498(15) Uani 1 1 d . . . . .
H108 H 0.149532 0.364899 0.263413 0.060 Uiso 1 1 calc R U . . .
C112 C 0.7605(4) 0.4678(3) 0.20034(19) 0.0543(17) Uani 1 1 d . . . . .
H112 H 0.804855 0.497638 0.196258 0.065 Uiso 1 1 calc R U . . .
C114 C 0.7245(3) 0.0689(4) 0.23522(17) 0.0532(16) Uani 1 1 d . . . . .
H114 H 0.761374 0.064851 0.252907 0.064 Uiso 1 1 calc R U . . .
C116 C 0.6057(3) 0.2178(3) 0.13294(14) 0.0407(13) Uani 1 1 d . . . . .
H116 H 0.585217 0.257388 0.138514 0.049 Uiso 1 1 calc R U . . .
C120 C 0.3552(4) 0.5006(3) 0.37193(16) 0.0501(15) Uani 1 1 d . . . . .
H120 H 0.399930 0.490508 0.363048 0.060 Uiso 1 1 calc R U . . .
C122 C 0.6372(3) 0.2151(3) 0.44717(16) 0.0479(15) Uani 1 1 d . . . . .
H122 H 0.658549 0.214765 0.471082 0.057 Uiso 1 1 calc R U . . .
C124 C 0.8303(3) 0.3589(3) 0.2980(2) 0.0565(17) Uani 1 1 d . . . . .
H124 H 0.880793 0.379396 0.299893 0.068 Uiso 1 1 calc R U . . .
C126 C 0.0256(3) -0.0504(3) 0.21650(15) 0.0434(14) Uani 1 1 d . . . . .
H126 H -0.021155 -0.079502 0.214944 0.052 Uiso 1 1 calc R U . . .
C127 C 0.2502(5) 0.0044(5) 0.1091(2) 0.087(3) Uani 1 1 d . . . . .
H127 H 0.245924 -0.042611 0.111977 0.104 Uiso 1 1 calc R U . . .
C128 C 0.6755(3) 0.0098(3) 0.12306(9) 0.0439(14) Uani 1 1 d D . . . .
H12A H 0.726800 0.034705 0.124085 0.053 Uiso 1 1 calc R U . . .
H12B H 0.674466 -0.035161 0.132053 0.053 Uiso 1 1 calc R U . . .
C131 C 0.1626(4) 0.2700(5) 0.1328(2) 0.074(2) Uani 1 1 d . . . . .
H131 H 0.160683 0.293807 0.156609 0.089 Uiso 1 1 calc R U . . .
C132 C -0.0563(3) 0.1399(3) 0.2272(2) 0.0541(17) Uani 1 1 d . . . . .
H132 H -0.106357 0.117924 0.225004 0.065 Uiso 1 1 calc R U . . .
C136 C -0.0004(3) 0.0517(3) 0.25824(14) 0.0335(11) Uani 1 1 d . . . . .
C138 C 0.3052(3) -0.1485(3) 0.24189(17) 0.0484(15) Uani 1 1 d . . . . .
H138 H 0.284277 -0.179555 0.221216 0.058 Uiso 1 1 calc R U . . .
C140 C 0.2699(4) 0.0585(4) 0.1350(2) 0.0599(18) Uani 1 1 d . . . . .
H140 H 0.282589 0.054622 0.159980 0.072 Uiso 1 1 calc R U . . .
C142 C 0.3270(3) -0.1650(3) 0.27523(16) 0.0484(15) Uani 1 1 d . . . . .
H142 H 0.323984 -0.209703 0.282179 0.058 Uiso 1 1 calc R U . . .
C145 C 0.6135(3) 0.2034(3) 0.38747(15) 0.0430(13) Uani 1 1 d . . . . .
H145 H 0.617377 0.191363 0.361796 0.052 Uiso 1 1 calc R U . . .
C146 C 0.6613(4) 0.1903(4) 0.41460(17) 0.0533(16) Uani 1 1 d . . . . .
H146 H 0.702161 0.168630 0.411105 0.064 Uiso 1 1 calc R U . . .
C147 C 0.4352(6) 0.2614(5) 0.0589(2) 0.084(3) Uani 1 1 d . . . . .
H147 H 0.479533 0.278254 0.047828 0.101 Uiso 1 1 calc R U . . .
C148 C 0.8774(3) 0.5289(3) 0.3113(2) 0.0528(16) Uani 1 1 d . . . . .
H148 H 0.849994 0.531968 0.332837 0.063 Uiso 1 1 calc R U . . .
C149 C 0.4071(3) 0.2268(3) 0.48501(15) 0.0401(13) Uani 1 1 d . . . . .
H149 H 0.417908 0.230046 0.510813 0.048 Uiso 1 1 calc R U . . .
C152 C 0.2707(3) 0.0015(4) 0.39732(15) 0.0460(15) Uani 1 1 d . . . . .
H152 H 0.240771 0.011008 0.417138 0.055 Uiso 1 1 calc R U . . .
C153 C 0.6286(3) 0.0506(3) 0.14626(13) 0.0347(12) Uani 1 1 d . . . . .
C154 C 0.0723(4) 0.4184(4) 0.2858(2) 0.0649(19) Uani 1 1 d . . . . .
H154 H 0.037169 0.417397 0.266237 0.078 Uiso 1 1 calc R U . . .
C156 C 0.5612(4) 0.4065(3) 0.47727(16) 0.0542(17) Uani 1 1 d . . . . .
H156 H 0.576864 0.411841 0.502594 0.065 Uiso 1 1 calc R U . . .
C157 C 0.5236(3) -0.0516(3) 0.12868(15) 0.0425(13) Uani 1 1 d . . . . .
H157 H 0.548734 -0.081658 0.114517 0.051 Uiso 1 1 calc R U . . .
C158 C 0.1869(4) 0.2864(4) 0.3962(2) 0.0582(18) Uani 1 1 d D U . . .
H158 H 0.200464 0.243964 0.388487 0.070 Uiso 0.5 1 calc R U P C 1
H15A H 0.218708 0.254439 0.394020 0.070 Uiso 0.5 1 calc R U P D 2
C159 C 0.1351(6) 0.2267(8) 0.0749(3) 0.128(5) Uani 1 1 d . . . . .
H159 H 0.111485 0.214370 0.051079 0.154 Uiso 1 1 calc R U . . .
C162 C 0.9486(4) 0.5522(4) 0.3089(3) 0.083(3) Uani 1 1 d . . . . .
H162 H 0.980510 0.576562 0.328578 0.099 Uiso 1 1 calc R U . . .
C163 C 0.2381(6) 0.0328(5) 0.0779(3) 0.097(3) Uani 1 1 d . . . . .
H163 H 0.224935 0.007905 0.054279 0.116 Uiso 1 1 calc R U . . .
C165 C 0.0466(3) 0.2121(3) 0.22466(17) 0.0453(14) Uani 1 1 d . . . . .
H165 H 0.080521 0.251546 0.219916 0.054 Uiso 1 1 calc R U . . .
C166 C 0.0869(3) -0.0641(3) 0.19974(17) 0.0499(15) Uani 1 1 d . . . . .
H166 H 0.091428 -0.104327 0.184466 0.060 Uiso 1 1 calc R U . . .
C167 C 0.1114(5) 0.2647(6) 0.1029(3) 0.118(4) Uani 1 1 d . . . . .
H167 H 0.068606 0.284058 0.102656 0.141 Uiso 1 1 calc R U . . .
C168 C 0.3891(4) -0.2676(3) 0.35996(17) 0.0539(17) Uani 1 1 d . . . . .
H168 H 0.406882 -0.308634 0.361505 0.065 Uiso 1 1 calc R U . . .
C170 C 0.5326(3) 0.2767(3) 0.46381(12) 0.0320(11) Uani 1 1 d . . . . .
C172 C 0.4211(4) 0.2692(4) 0.09616(19) 0.0577(17) Uani 1 1 d . . . . .
H172 H 0.454412 0.294082 0.115188 0.069 Uiso 1 1 calc R U . . .
C174 C 0.5317(3) -0.0601(3) 0.34725(16) 0.0462(14) Uani 1 1 d . . . . .
H174 H 0.542430 -0.096815 0.359526 0.055 Uiso 1 1 calc R U . . .
C176 C 0.5424(3) 0.0345(3) 0.32186(13) 0.0335(11) Uani 1 1 d . . . . .
H176 H 0.562418 0.076297 0.312695 0.040 Uiso 1 1 calc R U . . .
C178 C 0.5296(4) 0.4254(3) 0.42174(15) 0.0518(17) Uani 1 1 d . . . . .
H178 H 0.520036 0.449253 0.401561 0.062 Uiso 1 1 calc R U . . .
C182 C 0.3722(6) 0.2246(5) 0.0416(2) 0.094(3) Uani 1 1 d . . . . .
H182 H 0.364586 0.211886 0.015752 0.113 Uiso 1 1 calc R U . . .
C184 C 0.2913(3) 0.0417(3) 0.36914(14) 0.0398(13) Uani 1 1 d . . . . .
H184 H 0.277844 0.084408 0.366663 0.048 Uiso 1 1 calc R U . . .
C190 C 0.3195(3) -0.0772(3) 0.24392(14) 0.0401(13) Uani 1 1 d . . . . .
H190 H 0.309113 -0.051271 0.224777 0.048 Uiso 1 1 calc R U . . .
C194 C -0.0280(4) 0.2002(4) 0.2152(2) 0.065(2) Uani 1 1 d . . . . .
H194 H -0.053583 0.228596 0.202773 0.078 Uiso 1 1 calc R U . . .
C200 C 0.5560(4) 0.4567(3) 0.45637(17) 0.0608(19) Uani 1 1 d . . . . .
H200 H 0.568130 0.504402 0.463877 0.073 Uiso 1 1 calc R U . . .
C202 C 0.6516(4) 0.4016(3) 0.19226(16) 0.0472(14) Uani 1 1 d . . . . .
H202 H 0.606265 0.376796 0.181305 0.057 Uiso 1 1 calc R U . . .
C204 C 0.3487(5) 0.5590(4) 0.3939(2) 0.068(2) Uani 1 1 d . . . . .
H204 H 0.386993 0.595627 0.403320 0.082 Uiso 1 1 calc R U . . .
C206 C 0.2766(6) 0.5532(4) 0.39941(18) 0.072(2) Uani 1 1 d . . . . .
H206 H 0.254630 0.586204 0.413231 0.087 Uiso 1 1 calc R U . . .
C208 C 0.7253(4) 0.5581(3) 0.3117(2) 0.0613(19) Uani 1 1 d . . . . .
H208 H 0.767998 0.592937 0.313828 0.074 Uiso 1 1 calc R U . . .
C212 C 0.5633(3) 0.1956(3) 0.54767(13) 0.0420(13) Uani 1 1 d D . . . .
H21A H 0.538713 0.224519 0.564896 0.050 Uiso 1 1 calc R U . . .
H21B H 0.616704 0.207421 0.553645 0.050 Uiso 1 1 calc R U . . .
C214 C 0.4529(3) -0.0649(3) 0.13654(15) 0.0433(14) Uani 1 1 d . . . . .
H214 H 0.418489 -0.105716 0.129169 0.052 Uiso 1 1 calc R U . . .
C216 C 0.8018(4) 0.2958(4) 0.3062(2) 0.0621(19) Uani 1 1 d . . . . .
H216 H 0.827806 0.263522 0.314740 0.074 Uiso 1 1 calc R U . . .
C220 C 0.3216(4) -0.2565(4) 0.36732(19) 0.0637(19) Uani 1 1 d . . . . .
H220 H 0.283272 -0.290363 0.374344 0.076 Uiso 1 1 calc R U . . .
C224 C 0.6586(4) 0.5656(4) 0.3245(2) 0.069(2) Uani 1 1 d . . . . .
H224 H 0.645642 0.605608 0.336660 0.083 Uiso 1 1 calc R U . . .
C232 C 0.5583(3) 0.2755(3) 0.50399(13) 0.0403(13) Uani 1 1 d D . . . .
H23A H 0.610641 0.297132 0.508045 0.048 Uiso 1 1 calc R U . . .
H23B H 0.529409 0.300457 0.521025 0.048 Uiso 1 1 calc R U . . .
C234 C 0.3515(3) 0.2088(3) 0.42961(15) 0.0377(12) Uani 1 1 d . . . . .
H234 H 0.314745 0.195502 0.410290 0.045 Uiso 1 1 calc R U . . .
C238 C 0.3025(3) -0.0544(3) 0.39061(14) 0.0416(14) Uani 1 1 d . . . . .
H238 H 0.298728 -0.091098 0.405331 0.050 Uiso 1 1 calc R U . . .
C242 C 0.9695(4) 0.5358(4) 0.2733(3) 0.088(3) Uani 1 1 d . . . . .
H242 H 1.017592 0.546235 0.264700 0.106 Uiso 1 1 calc R U . . .
C248 C 0.4402(3) -0.0072(3) 0.15753(14) 0.0380(12) Uani 1 1 d . . . . .
H248 H 0.394172 -0.002200 0.166877 0.046 Uiso 1 1 calc R U . . .
B1 B 0.7747(4) 0.4586(3) 0.2726(2) 0.0454(16) Uani 1 1 d . . . . .
B2 B 0.3853(3) -0.0944(3) 0.33706(17) 0.0366(14) Uani 1 1 d . . . . .
B3 B 0.1588(5) 0.4559(5) 0.3808(2) 0.057(2) Uani 1 1 d . . . . .
B4 B 0.2469(6) 0.1670(6) 0.0647(2) 0.080(3) Uani 1 1 d . . . . .
O3 O 0.4330(6) 0.6937(5) 0.1734(4) 0.064(3) Uani 0.5 1 d D U P E 1
N39 N 0.0970(17) 0.5567(17) 0.3894(11) 0.080(7) Uani 0.5 1 d . U P F 1
N41 N 0.2395(5) 0.1761(5) -0.0033(2) 0.073(3) Uani 0.5 1 d G U P G 1
N80 N 0.2191(5) 0.1384(5) 0.02683(15) 0.052(3) Uani 0.5 1 d G U P G 1
C87 C 0.1608(5) 0.0837(5) 0.0142(2) 0.070(4) Uani 0.5 1 d G U P G 1
H87 H 0.136475 0.050398 0.028602 0.084 Uiso 0.5 1 calc R U P G 1
C175 C 0.1451(5) 0.0876(5) -0.0238(2) 0.060(4) Uani 0.5 1 d G U P G 1
H175 H 0.108460 0.057357 -0.039188 0.072 Uiso 0.5 1 calc R U P G 1
C94 C 0.1937(5) 0.1447(6) -0.03457(16) 0.056(4) Uani 0.5 1 d G U P G 1
H94 H 0.195393 0.159376 -0.058519 0.067 Uiso 0.5 1 calc R U P G 1
N46 N 0.2998(8) 0.5478(7) 0.1910(4) 0.052(3) Uani 0.5 1 d D U P E 1
N58 N 0.4069(8) 0.5953(6) 0.2303(5) 0.049(4) Uani 0.5 1 d D U P E 1
N75 N 0.1276(9) 0.5125(8) 0.4054(5) 0.043(3) Uani 0.5 1 d . U P F 1
N81 N 0.4174(7) 0.5504(6) 0.1674(3) 0.051(3) Uani 0.5 1 d . U P E 1
C73 C 0.1476(9) 0.3047(7) 0.4298(4) 0.043(3) Uani 0.5 1 d . U P H 1
H73 H 0.134798 0.276598 0.448913 0.052 Uiso 0.5 1 calc R U P H 1
C81 C 0.0792(10) 0.5990(9) 0.4187(6) 0.062(5) Uani 0.5 1 d . U P F 1
H81 H 0.050789 0.633184 0.416302 0.075 Uiso 0.5 1 calc R U P F 1
C103 C 0.4729(11) 0.4704(13) 0.1492(7) 0.054(5) Uani 0.5 1 d . U P E 1
H103 H 0.484332 0.426013 0.146321 0.064 Uiso 0.5 1 calc R U P E 1
C105 C 0.3625(7) 0.6548(7) 0.1759(5) 0.058(3) Uani 0.5 1 d D U P E 1
H10A H 0.336836 0.644717 0.151201 0.070 Uiso 0.5 1 calc R U P E 1
H10B H 0.333396 0.680286 0.192548 0.070 Uiso 0.5 1 calc R U P E 1
C107 C 0.2323(15) 0.5603(13) 0.1820(6) 0.059(6) Uani 0.5 1 d . U P E 1
H107 H 0.223414 0.601323 0.173629 0.070 Uiso 0.5 1 calc R U P E 1
C110 C 0.1385(8) 0.5312(7) 0.4423(4) 0.052(3) Uani 0.5 1 d . U P F 1
H110 H 0.163688 0.509927 0.459321 0.062 Uiso 0.5 1 calc R U P F 1
C118 C 0.2263(13) 0.4568(12) 0.1995(8) 0.067(6) Uani 0.5 1 d . U P E 1
H118 H 0.209166 0.410749 0.203735 0.081 Uiso 0.5 1 calc R U P E 1
C134 C 0.4604(16) 0.6395(10) 0.2814(7) 0.056(5) Uani 0.5 1 d . U P E 1
H134 H 0.484405 0.671059 0.301202 0.067 Uiso 0.5 1 calc R U P E 1
C135 C 0.1335(9) 0.3672(8) 0.4286(4) 0.043(4) Uani 0.5 1 d . U P H 1
H135 H 0.110274 0.392308 0.446673 0.052 Uiso 0.5 1 calc R U P H 1
C181 C 0.1064(9) 0.5863(8) 0.4504(4) 0.059(3) Uani 0.5 1 d . U P F 1
H181 H 0.104044 0.610562 0.474032 0.071 Uiso 0.5 1 calc R U P F 1
C205 C 0.4849(11) 0.5129(10) 0.1224(5) 0.082(5) Uani 0.5 1 d . U P E 1
H205 H 0.511730 0.508248 0.100826 0.098 Uiso 0.5 1 calc R U P E 1
C207 C 0.1790(9) 0.5050(10) 0.1869(4) 0.063(4) Uani 0.5 1 d . U P E 1
H207 H 0.127325 0.498660 0.183445 0.076 Uiso 0.5 1 calc R U P E 1
C209 C 0.3718(13) 0.5858(7) 0.1916(4) 0.042(3) Uani 0.5 1 d . U P E 1
C211 C 0.4366(9) 0.6585(7) 0.2498(5) 0.055(3) Uani 0.5 1 d . U P E 1
H211 H 0.439242 0.702984 0.242597 0.066 Uiso 0.5 1 calc R U P E 1
C213 C 0.4470(9) 0.5707(8) 0.2824(4) 0.042(4) Uani 0.5 1 d D U P E 1
H213 H 0.455144 0.548227 0.303347 0.051 Uiso 0.5 1 calc R U P E 1
C244 C 0.4476(10) 0.5658(9) 0.1346(4) 0.074(4) Uani 0.5 1 d . U P E 1
H244 H 0.444032 0.604643 0.122345 0.089 Uiso 0.5 1 calc R U P E 1
O4 O 0.3956(6) 0.6813(5) 0.1601(3) 0.055(3) Uani 0.5 1 d D U P E 2
N59 N 0.1036(11) 0.4862(10) 0.4003(5) 0.061(5) Uani 0.5 1 d . U P F 2
N71 N 0.3340(8) 0.5680(6) 0.1995(4) 0.036(3) Uani 0.5 1 d D U P E 2
N72 N 0.4357(7) 0.6065(6) 0.2429(4) 0.048(4) Uani 0.5 1 d D U P E 2
N77 N 0.4559(6) 0.5680(5) 0.1806(3) 0.036(2) Uani 0.5 1 d . U P E 2
N38 N 0.0754(13) 0.5398(15) 0.3861(9) 0.063(5) Uani 0.5 1 d . U P F 2
C71 C 0.5005(11) 0.4801(16) 0.1577(7) 0.054(5) Uani 0.5 1 d . U P E 2
H71 H 0.516623 0.437740 0.154752 0.065 Uiso 0.5 1 calc R U P E 2
C91 C 0.4165(7) 0.6778(6) 0.1972(4) 0.048(3) Uani 0.5 1 d D U P E 2
H91A H 0.384769 0.700539 0.213640 0.058 Uiso 0.5 1 calc R U P E 2
H91B H 0.467615 0.702536 0.202403 0.058 Uiso 0.5 1 calc R U P E 2
C93 C 0.5311(7) 0.5400(8) 0.1400(4) 0.055(3) Uani 0.5 1 d . U P E 2
H93 H 0.565958 0.541998 0.121406 0.066 Uiso 0.5 1 calc R U P E 2
C109 C 0.0955(12) 0.4930(12) 0.4377(5) 0.088(5) Uani 0.5 1 d . U P F 2
H109 H 0.112417 0.466588 0.454983 0.105 Uiso 0.5 1 calc R U P F 2
C111 C 0.1278(10) 0.2774(10) 0.4161(4) 0.058(4) Uani 0.5 1 d . U P H 2
H111 H 0.104808 0.238281 0.426904 0.069 Uiso 0.5 1 calc R U P H 2
C129 C 0.2145(14) 0.5425(15) 0.1906(7) 0.062(6) Uani 0.5 1 d . U P E 2
H129 H 0.165291 0.546463 0.185551 0.074 Uiso 0.5 1 calc R U P E 2
C133 C 0.4644(14) 0.6568(9) 0.2708(5) 0.049(5) Uani 0.5 1 d D U P E 2
H133 H 0.473568 0.704537 0.269073 0.059 Uiso 0.5 1 calc R U P E 2
C143 C 0.4107(7) 0.6032(6) 0.2056(5) 0.037(3) Uani 0.5 1 d D U P E 2
C171 C 0.4774(8) 0.6264(8) 0.3017(4) 0.050(3) Uani 0.5 1 d D U P E 2
H171 H 0.495807 0.648869 0.325273 0.060 Uiso 0.5 1 calc R U P E 2
C179 C 0.5012(7) 0.5923(7) 0.1548(4) 0.049(3) Uani 0.5 1 d . U P E 2
H179 H 0.510289 0.637666 0.148335 0.059 Uiso 0.5 1 calc R U P E 2
C192 C 0.2332(10) 0.4863(10) 0.1993(7) 0.058(5) Uani 0.5 1 d D U P E 2
H192 H 0.199431 0.445419 0.201885 0.070 Uiso 0.5 1 calc R U P E 2
C196 C 0.0580(13) 0.5458(13) 0.4454(6) 0.101(6) Uani 0.5 1 d . U P F 2
H196 H 0.041610 0.560599 0.468787 0.121 Uiso 0.5 1 calc R U P F 2
C215 C 0.1758(11) 0.1937(8) -0.0293(3) 0.125(7) Uani 0.5 1 d G U P G 2
H215 H 0.162636 0.216231 -0.049357 0.150 Uiso 0.5 1 calc R U P G 2
C160 C 0.1927(12) 0.2237(6) 0.0077(4) 0.151(8) Uani 0.5 1 d G U P G 2
H160 H 0.192772 0.269889 0.016735 0.182 Uiso 0.5 1 calc R U P G 2
N40 N 0.2094(10) 0.1726(8) 0.0288(3) 0.117(6) Uani 0.5 1 d G U P G 2
N84 N 0.2028(8) 0.1109(7) 0.0049(4) 0.097(5) Uani 0.5 1 d G U P G 2
C217 C 0.1821(10) 0.1240(8) -0.0310(3) 0.089(6) Uani 0.5 1 d G U P G 2
H217 H 0.173816 0.091711 -0.052484 0.107 Uiso 0.5 1 calc R U P G 2
C219 C 0.0487(13) 0.5731(13) 0.4126(6) 0.085(6) Uani 0.5 1 d . U P F 2
H219 H 0.025849 0.611034 0.410128 0.102 Uiso 0.5 1 calc R U P F 2
C221 C 0.1089(10) 0.3431(10) 0.4167(5) 0.056(4) Uani 0.5 1 d D U P H 2
H221 H 0.068311 0.355918 0.428913 0.067 Uiso 0.5 1 calc R U P H 2
C230 C 0.4576(11) 0.5529(8) 0.2914(5) 0.047(4) Uani 0.5 1 d D U P E 2
H230 H 0.464954 0.518258 0.306144 0.056 Uiso 0.5 1 calc R U P E 2
C236 C 0.2735(8) 0.5955(8) 0.1895(4) 0.055(3) Uani 0.5 1 d . U P E 2
H236 H 0.272995 0.640328 0.183447 0.066 Uiso 0.5 1 calc R U P E 2
S1 S 0.79392(8) 0.10605(8) 0.33458(4) 0.0408(3) Uani 1 1 d . . . . .
F1 F 0.7933(2) 0.1014(2) 0.40629(10) 0.0626(10) Uani 1 1 d . . . . .
F4 F 0.8518(3) 0.1942(3) 0.38997(12) 0.0861(14) Uani 1 1 d . . . . .
F8 F 0.8970(2) 0.1030(3) 0.38382(11) 0.1006(19) Uani 1 1 d . . . . .
O6 O 0.8503(2) 0.1350(2) 0.31157(11) 0.0519(11) Uani 1 1 d . . . . .
O10 O 0.7309(2) 0.1373(2) 0.33592(11) 0.0482(10) Uani 1 1 d . . . . .
O14 O 0.7776(3) 0.0328(2) 0.33022(14) 0.0664(13) Uani 1 1 d . . . . .
C186 C 0.8364(3) 0.1272(4) 0.38123(18) 0.0540(17) Uani 1 1 d . . . . .
S4 S 0.55580(12) 0.63029(9) 0.41668(6) 0.0703(5) Uani 1 1 d . . . . .
F6 F 0.6682(3) 0.7193(3) 0.44645(13) 0.0947(16) Uani 1 1 d . . . . .
F12 F 0.6788(3) 0.6834(3) 0.39196(15) 0.131(3) Uani 1 1 d . . . . .
F22 F 0.6871(4) 0.6179(4) 0.4324(3) 0.169(4) Uani 1 1 d . . . . .
O12 O 0.5489(3) 0.5702(2) 0.39074(15) 0.0737(15) Uani 1 1 d . . . . .
O20 O 0.5249(3) 0.6840(3) 0.4056(2) 0.097(2) Uani 1 1 d . . . . .
O28 O 0.5390(5) 0.6171(3) 0.45405(19) 0.125(3) Uani 1 1 d . . . . .
C177 C 0.6512(5) 0.6632(5) 0.4222(2) 0.075(2) Uani 1 1 d . . . . .
S6 S -0.13771(12) -0.06087(14) 0.14852(7) 0.0853(7) Uani 1 1 d . . . . .
F10 F -0.0542(3) -0.1510(3) 0.15459(14) 0.107(2) Uani 1 1 d . . . . .
F16 F -0.0663(4) -0.1230(5) 0.09988(18) 0.153(3) Uani 1 1 d . . . . .
F18 F -0.1544(4) -0.1871(4) 0.1220(2) 0.145(3) Uani 1 1 d . . . . .
O22 O -0.1698(3) -0.0775(4) 0.18251(15) 0.095(2) Uani 1 1 d . . . . .
O30 O -0.0733(4) -0.0076(4) 0.15723(19) 0.109(2) Uani 1 1 d . . . . .
O34 O -0.1846(4) -0.0512(5) 0.11969(17) 0.135(3) Uani 1 1 d . . . . .
C139 C -0.1014(5) -0.1326(7) 0.1318(3) 0.104(4) Uani 1 1 d . . . . .
F26 F -0.0648(6) 0.2980(7) 0.1380(3) 0.204(4) Uani 1 1 d D U . . .
F31 F -0.1062(6) 0.3930(7) 0.1438(3) 0.225(5) Uani 1 1 d . U . . .
O11 O 0.0158(6) 0.4635(5) 0.1891(3) 0.170(4) Uani 1 1 d D U . . .
O24 O 0.0674(4) 0.3621(4) 0.18555(19) 0.102(2) Uani 1 1 d . U . . .
S2 S 0.0442(5) 0.4122(5) 0.1712(3) 0.091(2) Uani 0.3 1 d D U P I 1
F27 F -0.083(3) 0.355(3) 0.1974(14) 0.193(17) Uani 0.3 1 d D U P I 1
O25 O 0.0547(16) 0.4312(17) 0.1341(5) 0.158(13) Uani 0.3 1 d D U P I 1
C237 C -0.0500(16) 0.368(3) 0.1656(16) 0.151(9) Uani 0.3 1 d D U P I 1
S10 S -0.0045(2) 0.38353(19) 0.18472(11) 0.0837(9) Uani 0.7 1 d D U P I 2
F17 F -0.0126(9) 0.3822(8) 0.1131(3) 0.188(6) Uani 0.7 1 d D U P I 2
O36 O -0.0573(6) 0.3602(7) 0.2101(3) 0.079(3) Uani 0.7 1 d . U P I 2
C125 C -0.0517(11) 0.3646(10) 0.1415(5) 0.152(7) Uani 0.7 1 d D U P I 2
O9 O 0.2843(4) -0.1891(4) 0.11271(18) 0.112(2) Uani 1 1 d D U . . .
O16 O 0.2390(3) -0.2533(3) 0.16400(15) 0.0875(17) Uani 1 1 d D U . . .
S8 S 0.23689(15) -0.19458(18) 0.14180(7) 0.0744(7) Uani 0.8 1 d D U P J 1
F14 F 0.0953(4) -0.2247(4) 0.1447(2) 0.102(2) Uani 0.8 1 d . U P J 1
F20 F 0.1346(5) -0.1677(7) 0.0992(2) 0.113(3) Uani 0.8 1 d . U P J 1
F24 F 0.1389(5) -0.2734(5) 0.0972(2) 0.148(4) Uani 0.8 1 d . U P J 1
O32 O 0.2338(5) -0.1273(4) 0.16264(19) 0.122(2) Uani 0.8 1 d . U P J 1
C188 C 0.1475(7) -0.2165(7) 0.1201(3) 0.088(3) Uani 0.8 1 d . U P J 1
S12 S 0.2274(7) -0.2383(6) 0.1284(3) 0.105(4) Uani 0.2 1 d D U P J 2
F32 F 0.128(2) -0.208(2) 0.1691(13) 0.211(19) Uani 0.2 1 d D U P J 2
F76 F 0.135(2) -0.156(2) 0.1185(11) 0.153(15) Uani 0.2 1 d D U P J 2
F99 F 0.2338(5) -0.1273(4) 0.16264(19) 0.122(2) Uani 0.2 1 d D U P J 2
O93 O 0.193(2) -0.2963(15) 0.1068(13) 0.174(16) Uani 0.2 1 d D U P J 2
C250 C 0.1756(12) -0.1753(13) 0.1455(7) 0.100(9) Uani 0.2 1 d D U P J 2
O19 O 0.5848(5) 0.3812(6) 0.0964(2) 0.074(3) Uani 0.5 1 d D U P . .
S9 S 0.6086(5) 0.4044(6) 0.0610(3) 0.050(3) Uani 0.25 1 d D U P K 1
F5 F 0.7512(11) 0.4174(14) 0.0858(5) 0.111(7) Uani 0.25 1 d D U P K 1
F9 F 0.7357(7) 0.4254(7) 0.0275(3) 0.041(3) Uani 0.25 1 d . U P K 1
F19 F 0.7092(11) 0.3341(10) 0.0504(5) 0.092(5) Uani 0.25 1 d D U P K 1
O7 O 0.5799(10) 0.3730(12) 0.0256(4) 0.084(7) Uani 0.25 1 d D U P K 1
O29 O 0.6299(13) 0.4746(10) 0.0684(8) 0.118(9) Uani 0.25 1 d D U P K 1
C227 C 0.7051(10) 0.4005(12) 0.0557(7) 0.058(6) Uani 0.25 1 d D U P K 1
S11 S 0.6273(5) 0.4051(7) 0.0695(3) 0.058(3) Uani 0.25 1 d D U P K 2
F3 F 0.5119(15) 0.4168(12) 0.0335(6) 0.120(8) Uani 0.25 1 d D U P K 2
F13 F 0.6006(19) 0.4488(15) 0.0069(7) 0.146(9) Uani 0.25 1 d D U P K 2
F25 F 0.5834(16) 0.5073(12) 0.0522(7) 0.141(10) Uani 0.25 1 d D U P K 2
O8 O 0.6986(14) 0.4476(16) 0.0768(8) 0.123(9) Uani 0.25 1 d D U P K 2
O31 O 0.6205(16) 0.3455(12) 0.0467(7) 0.136(11) Uani 0.25 1 d D U P K 2
C240 C 0.5821(16) 0.4404(15) 0.0413(7) 0.081(8) Uani 0.25 1 d D U P K 2
O26 O 0.6384(4) 0.6906(4) 0.2667(2) 0.113(2) Uani 1 1 d D . . . .
C151 C 0.6414(7) 0.7848(6) 0.3163(3) 0.123(4) Uani 1 1 d D . . . .
H15D H 0.635581 0.832508 0.318125 0.185 Uiso 1 1 calc R U . . .
H15E H 0.682384 0.780724 0.332881 0.185 Uiso 1 1 calc R U . . .
H15F H 0.596424 0.756296 0.323451 0.185 Uiso 1 1 calc R U . . .
C161 C 0.6564(7) 0.7618(4) 0.2780(4) 0.160(7) Uani 1 1 d D . . . .
H16F H 0.629174 0.785157 0.261328 0.192 Uiso 1 1 calc R U . . .
H16G H 0.709189 0.777410 0.274612 0.192 Uiso 1 1 calc R U . . .
C183 C 0.6462(8) 0.6697(6) 0.2288(2) 0.167(7) Uani 1 1 d D . . . .
H18I H 0.696230 0.687393 0.221314 0.201 Uiso 1 1 calc R U . . .
H18J H 0.610527 0.686072 0.212995 0.201 Uiso 1 1 calc R U . . .
C187 C 0.6310(8) 0.5924(6) 0.2259(4) 0.131(4) Uani 1 1 d D . . . .
H18K H 0.612054 0.573576 0.200858 0.197 Uiso 1 1 calc R U . . .
H18L H 0.594771 0.576950 0.243680 0.197 Uiso 1 1 calc R U . . .
H18M H 0.676480 0.576547 0.231288 0.197 Uiso 1 1 calc R U . . .
N45 N -0.0369(5) 0.3381(5) 0.3642(3) 0.110(3) Uani 1 1 d . . . . .
C137 C 0.0116(4) 0.2437(4) 0.3257(3) 0.090(3) Uani 1 1 d . . . . .
H13A H -0.018091 0.230611 0.302581 0.135 Uiso 1 1 calc R U . . .
H13B H 0.008511 0.203943 0.339505 0.135 Uiso 1 1 calc R U . . .
H13C H 0.062684 0.260107 0.320260 0.135 Uiso 1 1 calc R U . . .
C226 C -0.0150(4) 0.2964(4) 0.3473(3) 0.070(2) Uani 1 1 d . . . . .
N56 N 0.2508(7) 0.6714(5) 0.2665(3) 0.151(4) Uani 1 1 d . U . . .
C75 C 0.2466(6) 0.6239(4) 0.2814(2) 0.087(3) Uani 1 1 d . . . . .
C246 C 0.2497(5) 0.5658(4) 0.2978(2) 0.074(2) Uani 1 1 d . . . . .
H24J H 0.239101 0.526023 0.279073 0.110 Uiso 1 1 calc R U . . .
H24K H 0.213431 0.560741 0.316758 0.110 Uiso 1 1 calc R U . . .
H24L H 0.298723 0.569303 0.309156 0.110 Uiso 1 1 calc R U . . .
N74 N 0.8066(4) 0.1706(5) 0.1649(2) 0.099(3) Uani 1 1 d . . . . .
C218 C 0.7904(4) 0.2175(5) 0.1812(2) 0.070(2) Uani 1 1 d . . . . .
C228 C 0.7703(5) 0.2752(5) 0.2006(3) 0.093(3) Uani 1 1 d . . . . .
H22D H 0.717795 0.273319 0.196235 0.139 Uiso 1 1 calc R U . . .
H22E H 0.797868 0.316673 0.191911 0.139 Uiso 1 1 calc R U . . .
H22F H 0.781411 0.275652 0.227013 0.139 Uiso 1 1 calc R U . . .
N79 N 0.2845(6) 0.4806(7) 0.4809(3) 0.135(4) Uani 1 1 d . . . . .
C89 C 0.3525(7) 0.3875(6) 0.4612(3) 0.118(4) Uani 1 1 d . . . . .
H89A H 0.343431 0.371974 0.434798 0.177 Uiso 1 1 calc R U . . .
H89B H 0.340758 0.348401 0.475382 0.177 Uiso 1 1 calc R U . . .
H89C H 0.404203 0.408925 0.465988 0.177 Uiso 1 1 calc R U . . .
C198 C 0.3097(5) 0.4339(6) 0.4715(2) 0.081(3) Uani 1 1 d . . . . .
S7 S 0.0327(2) 0.2798(2) 0.52052(11) 0.0683(10) Uani 0.5 1 d D U P L 1
F2 F -0.0142(6) 0.2303(9) 0.4533(3) 0.135(5) Uani 0.5 1 d D U P L 1
F28 F -0.1010(6) 0.2525(8) 0.4872(3) 0.113(4) Uani 0.5 1 d D U P L 1
F30 F -0.0573(7) 0.1672(7) 0.4944(4) 0.141(5) Uani 0.5 1 d D U P L 1
O15 O 0.0942(6) 0.2499(7) 0.5159(3) 0.084(3) Uani 0.5 1 d . U P L 1
O21 O 0.0472(6) 0.3508(5) 0.5085(2) 0.079(3) Uani 0.5 1 d D U P L 1
O23 O 0.0002(6) 0.2725(6) 0.5553(3) 0.072(3) Uani 0.5 1 d . U P L 1
C150 C -0.0354(9) 0.2330(9) 0.4879(4) 0.087(5) Uani 0.5 1 d D U P L 1
N54 N 0.0898(10) -0.1644(9) 0.3281(5) 0.042(5) Uani 0.316(15) 1 d D U P M 1
C79 C 0.0446(11) -0.1284(13) 0.3561(7) 0.051(6) Uani 0.316(15) 1 d D U P M 1
H79A H 0.026648 -0.091860 0.344442 0.061 Uiso 0.316(15) 1 calc R U P M 1
H79B H 0.001311 -0.161915 0.361755 0.061 Uiso 0.316(15) 1 calc R U P M 1
C85 C 0.1113(16) -0.2233(10) 0.3451(8) 0.069(7) Uani 0.316(15) 1 d D U P M 1
H85A H 0.091933 -0.223012 0.370155 0.083 Uiso 0.316(15) 1 calc R U P M 1
H85B H 0.165305 -0.214084 0.348288 0.083 Uiso 0.316(15) 1 calc R U P M 1
C155 C 0.0375(11) -0.1829(13) 0.2958(6) 0.054(6) Uani 0.316(15) 1 d D U P M 1
H15B H 0.022877 -0.140805 0.288823 0.065 Uiso 0.316(15) 1 calc R U P M 1
H15C H -0.006969 -0.213044 0.303043 0.065 Uiso 0.316(15) 1 calc R U P M 1
C164 C 0.1566(11) -0.1151(12) 0.3208(8) 0.033(6) Uani 0.316(15) 1 d D U P M 1
H16A H 0.185079 -0.137867 0.302526 0.040 Uiso 0.316(15) 1 calc R U P M 1
H16B H 0.187351 -0.101920 0.343935 0.040 Uiso 0.316(15) 1 calc R U P M 1
C169 C 0.0865(17) -0.0974(17) 0.3920(8) 0.073(9) Uani 0.316(15) 1 d D U P M 1
H16C H 0.123476 -0.057893 0.387369 0.110 Uiso 0.316(15) 1 calc R U P M 1
H16D H 0.110531 -0.131460 0.401967 0.110 Uiso 0.316(15) 1 calc R U P M 1
H16E H 0.052488 -0.082688 0.409763 0.110 Uiso 0.316(15) 1 calc R U P M 1
C173 C 0.0669(18) -0.2188(15) 0.2621(8) 0.056(7) Uani 0.316(15) 1 d D U P M 1
H17A H 0.026084 -0.240608 0.244715 0.083 Uiso 0.316(15) 1 calc R U P M 1
H17B H 0.092844 -0.253569 0.269823 0.083 Uiso 0.316(15) 1 calc R U P M 1
H17C H 0.100679 -0.185295 0.250011 0.083 Uiso 0.316(15) 1 calc R U P M 1
C185 C 0.086(2) -0.2992(13) 0.3245(9) 0.083(9) Uani 0.316(15) 1 d D U P M 1
H18A H 0.098674 -0.299657 0.298513 0.124 Uiso 0.316(15) 1 calc R U P M 1
H18B H 0.033169 -0.313725 0.325875 0.124 Uiso 0.316(15) 1 calc R U P M 1
H18C H 0.111391 -0.330485 0.336348 0.124 Uiso 0.316(15) 1 calc R U P M 1
C210 C 0.140(3) -0.0514(19) 0.3065(17) 0.059(13) Uani 0.316(15) 1 d D U P M 1
H21C H 0.098521 -0.063862 0.288346 0.088 Uiso 0.316(15) 1 calc R U P M 1
H21D H 0.183000 -0.028379 0.294726 0.088 Uiso 0.316(15) 1 calc R U P M 1
H21E H 0.127700 -0.020644 0.327037 0.088 Uiso 0.316(15) 1 calc R U P M 1
N60 N 0.8207(8) 0.4614(7) 0.4208(4) 0.061(4) Uani 0.5 1 d D U P N 1
C69 C 0.7977(12) 0.4131(8) 0.4483(6) 0.093(6) Uani 0.5 1 d D U P N 1
H69A H 0.748860 0.419568 0.456434 0.111 Uiso 0.5 1 calc R U P N 1
H69B H 0.832141 0.426278 0.470179 0.111 Uiso 0.5 1 calc R U P N 1
C80 C 0.8964(10) 0.4545(13) 0.4118(6) 0.110(6) Uani 0.5 1 d D U P N 1
H80A H 0.917056 0.491282 0.396831 0.132 Uiso 0.5 1 calc R U P N 1
H80B H 0.894663 0.410289 0.396516 0.132 Uiso 0.5 1 calc R U P N 1
C99 C 0.7708(9) 0.4406(11) 0.3882(4) 0.096(5) Uani 0.5 1 d D U P N 1
H99A H 0.768558 0.391282 0.380947 0.115 Uiso 0.5 1 calc R U P N 1
H99B H 0.792418 0.465156 0.367775 0.115 Uiso 0.5 1 calc R U P N 1
C101 C 0.8169(10) 0.5310(8) 0.4389(5) 0.088(5) Uani 0.5 1 d D U P N 1
H10C H 0.847409 0.539622 0.462171 0.105 Uiso 0.5 1 calc R U P N 1
H10D H 0.765756 0.531519 0.445368 0.105 Uiso 0.5 1 calc R U P N 1
C121 C 0.7932(16) 0.3375(8) 0.4365(6) 0.113(7) Uani 0.5 1 d D U P N 1
H12C H 0.764423 0.324476 0.413076 0.169 Uiso 0.5 1 calc R U P N 1
H12D H 0.769718 0.310942 0.455433 0.169 Uiso 0.5 1 calc R U P N 1
H12E H 0.842679 0.328319 0.433307 0.169 Uiso 0.5 1 calc R U P N 1
C123 C 0.9477(11) 0.4580(14) 0.4462(8) 0.157(12) Uani 0.5 1 d D U P N 1
H12F H 0.938805 0.494135 0.464844 0.235 Uiso 0.5 1 calc R U P N 1
H12G H 0.998756 0.467999 0.439318 0.235 Uiso 0.5 1 calc R U P N 1
H12H H 0.938065 0.414092 0.456437 0.235 Uiso 0.5 1 calc R U P N 1
C141 C 0.8424(11) 0.5904(9) 0.4153(5) 0.090(5) Uani 0.5 1 d D U P N 1
H14A H 0.804935 0.590040 0.395857 0.135 Uiso 0.5 1 calc R U P N 1
H14B H 0.888409 0.584715 0.404082 0.135 Uiso 0.5 1 calc R U P N 1
H14C H 0.849994 0.634027 0.431129 0.135 Uiso 0.5 1 calc R U P N 1
C180 C 0.6933(10) 0.4524(15) 0.3917(6) 0.113(8) Uani 0.5 1 d D U P N 1
H18D H 0.694251 0.500462 0.400535 0.170 Uiso 0.5 1 calc R U P N 1
H18E H 0.668441 0.423406 0.409364 0.170 Uiso 0.5 1 calc R U P N 1
H18F H 0.666877 0.441004 0.367604 0.170 Uiso 0.5 1 calc R U P N 1
S5 S 0.2052(4) 0.7479(4) 0.4488(2) 0.161(3) Uani 0.5 1 d D U P O 2
F7 F 0.1436(19) 0.8213(16) 0.4940(9) 0.332(16) Uani 0.5 1 d D U P O 2
F15 F 0.0974(16) 0.7078(18) 0.4868(9) 0.303(15) Uani 0.5 1 d D U P O 2
F29 F 0.0804(14) 0.7597(15) 0.4409(8) 0.278(12) Uani 0.5 1 d D U P O 2
O17 O 0.2074(9) 0.8093(8) 0.4316(5) 0.154(7) Uani 0.5 1 d D U P O 2
O33 O 0.2568(7) 0.7249(8) 0.4725(3) 0.124(6) Uani 0.5 1 d D U P O 2
O35 O 0.1779(13) 0.6891(8) 0.4224(5) 0.228(13) Uani 0.5 1 d D U P O 2
C239 C 0.1272(12) 0.7631(14) 0.4707(8) 0.252(15) Uani 0.5 1 d D U P O 2
S13 S 0.1301(2) 0.1111(3) 0.46060(11) 0.0756(12) Uani 0.5 1 d D U P P 2
F11 F 0.1445(9) -0.0071(10) 0.4718(5) 0.177(7) Uani 0.5 1 d D U P P 2
F23 F 0.0350(12) 0.0092(12) 0.4455(6) 0.226(9) Uani 0.5 1 d D U P P 2
F266 F 0.0511(11) 0.0369(13) 0.5018(5) 0.240(12) Uani 0.5 1 d . U P P 2
O18 O 0.1691(4) 0.1192(4) 0.42919(17) 0.045(2) Uani 0.5 1 d D U P P 2
O27 O 0.0608(11) 0.1385(12) 0.4560(7) 0.205(10) Uani 0.5 1 d D U P P 2
O37 O 0.1673(8) 0.1435(11) 0.4944(3) 0.166(9) Uani 0.5 1 d . U P P 2
C223 C 0.0963(11) 0.0343(12) 0.4697(7) 0.158(9) Uani 0.5 1 d D U P P 2
N54A N 0.1034(5) -0.1787(5) 0.3133(3) 0.051(3) Uani 0.684(15) 1 d D U P M 2
C1A C 0.1655(7) -0.1217(7) 0.3108(4) 0.049(4) Uani 0.684(15) 1 d D U P M 2
H1AA H 0.199204 -0.137363 0.292687 0.058 Uiso 0.684(15) 1 calc R U P M 2
H1AB H 0.192595 -0.110974 0.335077 0.058 Uiso 0.684(15) 1 calc R U P M 2
C1B C 0.0743(9) -0.1290(10) 0.3786(4) 0.091(5) Uani 0.684(15) 1 d D U P M 2
H1BA H 0.110381 -0.086817 0.378105 0.137 Uiso 0.684(15) 1 calc R U P M 2
H1BB H 0.096726 -0.162188 0.390446 0.137 Uiso 0.684(15) 1 calc R U P M 2
H1BC H 0.032524 -0.119098 0.392540 0.137 Uiso 0.684(15) 1 calc R U P M 2
C1C C 0.0671(12) -0.2904(10) 0.3442(7) 0.180(13) Uani 0.684(15) 1 d D U P M 2
H1CA H 0.020970 -0.291367 0.330382 0.270 Uiso 0.684(15) 1 calc R U P M 2
H1CB H 0.062202 -0.275529 0.370313 0.270 Uiso 0.684(15) 1 calc R U P M 2
H1CC H 0.078952 -0.336174 0.341660 0.270 Uiso 0.684(15) 1 calc R U P M 2
C1D C 0.1072(9) -0.2253(8) 0.2463(4) 0.089(5) Uani 0.684(15) 1 d D U P M 2
H1DA H 0.077492 -0.234964 0.223085 0.133 Uiso 0.684(15) 1 calc R U P M 2
H1DB H 0.123555 -0.266809 0.252076 0.133 Uiso 0.684(15) 1 calc R U P M 2
H1DC H 0.149895 -0.189466 0.243842 0.133 Uiso 0.684(15) 1 calc R U P M 2
C1E C 0.1458(12) -0.0573(10) 0.2998(9) 0.063(7) Uani 0.684(15) 1 d D U P M 2
H1EA H 0.120147 -0.066732 0.275404 0.095 Uiso 0.684(15) 1 calc R U P M 2
H1EB H 0.190398 -0.022912 0.298789 0.095 Uiso 0.684(15) 1 calc R U P M 2
H1EC H 0.113813 -0.040151 0.317915 0.095 Uiso 0.684(15) 1 calc R U P M 2
C79A C 0.0484(6) -0.1581(7) 0.3398(4) 0.067(3) Uani 0.684(15) 1 d D U P M 2
H79C H 0.025084 -0.123928 0.328766 0.080 Uiso 0.684(15) 1 calc R U P M 2
H79D H 0.009681 -0.198751 0.341252 0.080 Uiso 0.684(15) 1 calc R U P M 2
C85A C 0.1349(6) -0.2353(5) 0.3273(4) 0.066(3) Uani 0.684(15) 1 d D U P M 2
H85C H 0.173218 -0.216270 0.346906 0.080 Uiso 0.684(15) 1 calc R U P M 2
H85D H 0.157532 -0.259369 0.306913 0.080 Uiso 0.684(15) 1 calc R U P M 2
C266 C 0.0609(8) -0.2010(7) 0.2777(4) 0.066(4) Uani 0.684(15) 1 d D U P M 2
H26A H 0.039552 -0.162537 0.270284 0.079 Uiso 0.684(15) 1 calc R U P M 2
H26B H 0.019963 -0.238698 0.281248 0.079 Uiso 0.684(15) 1 calc R U P M 2
N78 N 0.8164(11) 0.4309(13) 0.4268(6) 0.100(6) Uani 0.5 1 d D U P Q 2
C199 C 0.7679(17) 0.4065(15) 0.4953(6) 0.24(3) Uani 0.5 1 d D . P Q 2
H19A H 0.721706 0.382443 0.482664 0.354 Uiso 0.5 1 calc R U P Q 2
H19B H 0.757666 0.436859 0.516524 0.354 Uiso 0.5 1 calc R U P Q 2
H19C H 0.795172 0.373253 0.503695 0.354 Uiso 0.5 1 calc R U P Q 2
C201 C 0.8152(16) 0.4503(16) 0.4675(6) 0.132(8) Uani 0.5 1 d D U P Q 2
H20A H 0.801285 0.495773 0.470509 0.159 Uiso 0.5 1 calc R U P Q 2
H20B H 0.866631 0.457301 0.477097 0.159 Uiso 0.5 1 calc R U P Q 2
C241 C 0.8573(13) 0.4776(11) 0.4017(7) 0.116(7) Uani 0.5 1 d D U P Q 2
H24A H 0.848633 0.453283 0.376412 0.140 Uiso 0.5 1 calc R U P Q 2
H24B H 0.909966 0.481575 0.408233 0.140 Uiso 0.5 1 calc R U P Q 2
C243 C 0.7364(11) 0.4186(16) 0.4177(5) 0.131(7) Uani 0.5 1 d D U P Q 2
H24C H 0.718317 0.461480 0.424357 0.158 Uiso 0.5 1 calc R U P Q 2
H24D H 0.711280 0.384025 0.432828 0.158 Uiso 0.5 1 calc R U P Q 2
C245 C 0.7161(13) 0.3944(17) 0.3774(5) 0.136(10) Uani 0.5 1 d D U P Q 2
H24E H 0.749624 0.365406 0.367717 0.204 Uiso 0.5 1 calc R U P Q 2
H24F H 0.719549 0.433995 0.363471 0.204 Uiso 0.5 1 calc R U P Q 2
H24G H 0.665820 0.368268 0.374941 0.204 Uiso 0.5 1 calc R U P Q 2
C247 C 0.8318(13) 0.3611(12) 0.4202(8) 0.154(10) Uani 0.5 1 d D U P Q 2
H24H H 0.838439 0.350069 0.393534 0.185 Uiso 0.5 1 calc R U P Q 2
H24I H 0.789539 0.328004 0.427274 0.185 Uiso 0.5 1 calc R U P Q 2
C255 C 0.8447(18) 0.5493(14) 0.3992(7) 0.152(10) Uani 0.5 1 d D U P Q 2
H25A H 0.872383 0.568571 0.379061 0.228 Uiso 0.5 1 calc R U P Q 2
H25B H 0.861178 0.577639 0.422524 0.228 Uiso 0.5 1 calc R U P Q 2
H25C H 0.792433 0.548090 0.394346 0.228 Uiso 0.5 1 calc R U P Q 2
C259 C 0.9026(16) 0.3542(19) 0.4429(8) 0.164(12) Uani 0.5 1 d D U P Q 2
H25D H 0.925542 0.319010 0.429866 0.246 Uiso 0.5 1 calc R U P Q 2
H25E H 0.889293 0.341355 0.467360 0.246 Uiso 0.5 1 calc R U P Q 2
H25F H 0.937127 0.397979 0.445659 0.246 Uiso 0.5 1 calc R U P Q 2
N57 N 0.2647(10) 0.4121(10) 0.0392(4) 0.122(6) Uani 0.5 1 d D U P R -1
C95 C 0.2804(13) 0.3839(10) 0.0729(4) 0.123(8) Uani 0.5 1 d D U P R -1
H95A H 0.322868 0.360907 0.069789 0.148 Uiso 0.5 1 calc R U P R -1
H95B H 0.237757 0.349681 0.078587 0.148 Uiso 0.5 1 calc R U P R -1
C97 C 0.3270(12) 0.4554(13) 0.0280(6) 0.152(9) Uani 0.5 1 d D U P R -1
H97A H 0.340354 0.495620 0.046766 0.182 Uiso 0.5 1 calc R U P R -1
H97B H 0.314068 0.472073 0.004548 0.182 Uiso 0.5 1 calc R U P R -1
C144 C 0.2312(17) 0.3649(16) -0.0299(6) 0.153(11) Uani 0.5 1 d D U P R -1
H14D H 0.200940 0.322406 -0.041777 0.229 Uiso 0.5 1 calc R U P R -1
H14E H 0.275384 0.376431 -0.043741 0.229 Uiso 0.5 1 calc R U P R -1
H14F H 0.203346 0.401853 -0.029691 0.229 Uiso 0.5 1 calc R U P R -1
C189 C 0.2053(11) 0.4484(13) 0.0425(6) 0.120(7) Uani 0.5 1 d D U P R -1
H18G H 0.202124 0.471127 0.019851 0.144 Uiso 0.5 1 calc R U P R -1
H18H H 0.217834 0.484713 0.063440 0.144 Uiso 0.5 1 calc R U P R -1
C191 C 0.2524(16) 0.3559(13) 0.0089(5) 0.165(10) Uani 0.5 1 d D U P R -1
H19D H 0.214134 0.319640 0.016754 0.198 Uiso 0.5 1 calc R U P R -1
H19E H 0.298016 0.337253 0.007776 0.198 Uiso 0.5 1 calc R U P R -1
C193 C 0.3939(16) 0.4220(19) 0.0224(8) 0.190(14) Uani 0.5 1 d D U P R -1
H19F H 0.413139 0.430025 -0.001826 0.285 Uiso 0.5 1 calc R U P R -1
H19G H 0.379732 0.372813 0.023682 0.285 Uiso 0.5 1 calc R U P R -1
H19H H 0.431692 0.441895 0.041749 0.285 Uiso 0.5 1 calc R U P R -1
C195 C 0.1310(13) 0.4079(18) 0.0480(11) 0.192(15) Uani 0.5 1 d D U P R -1
H19I H 0.118844 0.369638 0.028456 0.288 Uiso 0.5 1 calc R U P R -1
H19J H 0.094663 0.437335 0.047109 0.288 Uiso 0.5 1 calc R U P R -1
H19K H 0.130991 0.390396 0.072080 0.288 Uiso 0.5 1 calc R U P R -1
C222 C 0.2973(11) 0.4409(12) 0.1042(4) 0.117(9) Uani 0.5 1 d D U P R -1
H22A H 0.289256 0.483536 0.095446 0.175 Uiso 0.5 1 calc R U P R -1
H22B H 0.348390 0.446137 0.113052 0.175 Uiso 0.5 1 calc R U P R -1
H22C H 0.265037 0.429930 0.124403 0.175 Uiso 0.5 1 calc R U P R -1
N37 N 0.0076(10) 0.0574(11) 0.0700(4) 0.165(9) Uani 0.5 1 d D U P S -1
C115 C 0.0607(10) 0.0556(12) 0.0990(4) 0.119(7) Uani 0.5 1 d D U P S -1
C117 C 0.0043(18) 0.085(2) 0.0339(7) 0.208(14) Uani 0.5 1 d D U P S -1
C119 C 0.053(3) -0.0587(18) 0.0479(19) 0.31(3) Uani 0.5 1 d D U P S -1
C130 C -0.0612(13) 0.0774(12) 0.0825(10) 0.211(14) Uani 0.5 1 d D U P S -1
C229 C 0.0723(7) 0.0842(8) 0.1389(3) 0.065(4) Uani 0.5 1 d D U P S -1
C231 C -0.0786(13) 0.1491(14) 0.0883(9) 0.155(10) Uani 0.5 1 d D U P S -1
C233 C -0.0501(15) 0.070(3) 0.0010(11) 0.29(2) Uani 0.5 1 d D U P S -1
C235 C -0.0061(19) -0.0145(14) 0.0552(13) 0.275(17) Uani 0.5 1 d D U P S -1

loop_
_atom_site_aniso_label
_atom_site_aniso_U_11
_atom_site_aniso_U_22
_atom_site_aniso_U_33
_atom_site_aniso_U_23
_atom_site_aniso_U_13
_atom_site_aniso_U_12
Co1 0.0357(4) 0.0258(4) 0.0176(3) 0.0032(2) 0.0048(3) 0.0018(3)
Co2 0.0302(4) 0.0297(4) 0.0211(3) 0.0039(3) 0.0046(3) 0.0071(3)
Co3 0.0476(4) 0.0343(4) 0.0298(4) 0.0134(3) 0.0162(3) 0.0141(3)
Co4 0.0269(3) 0.0340(4) 0.0282(4) 0.0051(3) 0.0023(3) 0.0058(3)
Fe1 0.0346(4) 0.0280(4) 0.0243(4) 0.0059(3) 0.0086(3) 0.0012(3)
Fe2 0.0281(4) 0.0261(4) 0.0186(3) 0.0032(3) 0.0025(3) 0.0040(3)
Fe3 0.0327(4) 0.0305(4) 0.0261(4) 0.0068(3) 0.0099(3) 0.0055(3)
Fe4 0.0376(4) 0.0508(5) 0.0196(4) 0.0041(3) 0.0041(3) 0.0192(3)
O1 0.061(2) 0.036(2) 0.0204(17) 0.0088(14) 0.0017(16) 0.0094(17)
O2 0.051(2) 0.071(3) 0.0239(19) -0.0054(18) 0.0005(17) 0.029(2)
O5 0.0332(19) 0.030(2) 0.047(2) 0.0073(16) 0.0032(16) 0.0030(15)
N1 0.033(2) 0.037(2) 0.021(2) 0.0010(18) -0.0015(18) -0.0023(18)
N2 0.034(2) 0.036(3) 0.021(2) 0.0035(18) 0.0085(17) 0.0049(18)
N3 0.039(2) 0.034(2) 0.020(2) 0.0096(17) 0.0075(18) 0.0070(19)
N4 0.037(2) 0.031(3) 0.029(2) 0.0051(19) 0.0058(18) 0.0066(18)
N5 0.028(2) 0.036(2) 0.022(2) 0.0058(18) 0.0024(18) 0.0083(17)
N6 0.034(2) 0.041(3) 0.025(2) 0.0097(18) 0.0063(18) 0.0117(19)
N7 0.038(2) 0.034(2) 0.025(2) 0.0068(18) 0.0091(19) 0.0069(19)
N8 0.035(2) 0.035(2) 0.026(2) 0.0058(18) 0.0092(19) 0.0081(18)
N9 0.044(3) 0.050(3) 0.025(2) 0.009(2) 0.0076(19) 0.018(2)
N10 0.031(2) 0.034(2) 0.034(2) 0.0077(18) 0.0008(19) 0.0043(19)
N11 0.029(2) 0.035(3) 0.036(2) 0.006(2) 0.0068(18) 0.0056(18)
N12 0.029(2) 0.046(3) 0.026(2) 0.0017(19) 0.0020(19) 0.0092(19)
N13 0.038(2) 0.029(2) 0.020(2) 0.0003(16) 0.0051(17) 0.0039(18)
N14 0.039(2) 0.034(2) 0.0187(19) 0.0014(16) 0.0070(17) 0.0056(19)
N15 0.055(3) 0.033(3) 0.021(2) 0.0036(17) 0.0019(19) 0.003(2)
N16 0.045(3) 0.031(2) 0.029(2) 0.0059(18) 0.0148(19) 0.0061(19)
N17 0.033(2) 0.031(2) 0.041(2) 0.0095(19) 0.0055(19) -0.0041(18)
N18 0.035(2) 0.036(3) 0.034(2) 0.0043(19) 0.0122(19) -0.0026(19)
N19 0.031(2) 0.041(3) 0.020(2) 0.0030(17) 0.0030(17) 0.0078(18)
N20 0.032(2) 0.035(2) 0.026(2) 0.0012(17) 0.0028(17) 0.0093(18)
N21 0.034(2) 0.040(3) 0.023(2) 0.0056(18) 0.0074(17) 0.0112(19)
N22 0.028(2) 0.032(2) 0.023(2) 0.0027(17) -0.0013(17) 0.0052(17)
N23 0.034(2) 0.028(2) 0.0196(19) 0.0004(16) -0.0004(17) -0.0001(17)
N24 0.029(2) 0.029(2) 0.0185(19) 0.0059(16) 0.0005(16) 0.0020(17)
N25 0.032(2) 0.038(3) 0.030(2) 0.0040(18) 0.0051(18) 0.0094(18)
N26 0.0199(19) 0.036(2) 0.028(2) 0.0024(17) 0.0028(16) 0.0023(16)
N27 0.035(2) 0.034(2) 0.032(2) 0.0066(18) 0.0019(18) 0.0048(18)
N28 0.042(3) 0.064(4) 0.034(3) -0.008(2) 0.002(2) 0.018(2)
N29 0.053(3) 0.076(4) 0.025(2) 0.010(2) -0.005(2) 0.027(3)
N30 0.059(3) 0.060(3) 0.022(2) 0.007(2) 0.010(2) 0.029(3)
N31 0.049(3) 0.037(3) 0.027(2) 0.0049(18) 0.010(2) 0.012(2)
N32 0.037(2) 0.051(3) 0.039(3) 0.014(2) 0.018(2) 0.016(2)
N33 0.037(2) 0.045(3) 0.033(2) 0.010(2) 0.011(2) 0.009(2)
N34 0.096(5) 0.099(5) 0.043(3) 0.042(3) 0.035(3) 0.066(4)
N35 0.076(4) 0.034(3) 0.082(4) 0.014(3) 0.057(3) 0.011(3)
N36 0.085(4) 0.061(4) 0.056(3) 0.034(3) 0.048(3) 0.037(3)
N42 0.072(4) 0.080(4) 0.048(3) 0.028(3) 0.036(3) 0.045(3)
N43 0.033(2) 0.046(3) 0.024(2) 0.0009(18) -0.0003(18) 0.0124(19)
N44 0.086(4) 0.089(5) 0.027(3) -0.013(3) -0.001(3) 0.009(3)
N48 0.031(2) 0.036(2) 0.029(2) 0.0027(18) 0.0023(18) 0.0047(18)
N49 0.049(3) 0.033(3) 0.046(3) 0.001(2) 0.015(2) -0.005(2)
N50 0.031(2) 0.034(2) 0.043(3) 0.0093(19) -0.0021(19) 0.0044(18)
N51 0.042(2) 0.030(2) 0.022(2) 0.0057(16) 0.0074(18) 0.0072(18)
N52 0.033(2) 0.037(3) 0.030(2) 0.0039(18) -0.0014(18) 0.0045(18)
N53 0.077(4) 0.128(6) 0.036(3) 0.005(3) -0.020(3) 0.035(4)
N55 0.068(4) 0.058(4) 0.159(8) 0.033(4) 0.036(5) 0.016(3)
N61 0.077(4) 0.052(3) 0.031(2) 0.005(2) 0.010(2) 0.036(3)
N62 0.033(2) 0.037(2) 0.028(2) 0.0125(18) -0.0017(18) -0.0006(18)
N63 0.049(3) 0.064(3) 0.043(3) 0.012(2) 0.014(2) 0.029(3)
N64 0.049(3) 0.037(3) 0.044(3) 0.015(2) 0.004(2) 0.006(2)
N65 0.039(2) 0.030(2) 0.034(2) 0.0021(18) -0.0016(19) 0.0024(18)
N66 0.042(3) 0.039(3) 0.081(4) 0.011(3) 0.021(3) -0.001(2)
N67 0.098(5) 0.085(4) 0.024(3) 0.010(3) 0.013(3) 0.024(4)
N68 0.033(2) 0.033(2) 0.033(2) 0.0106(18) -0.0007(18) 0.0051(18)
N69 0.093(5) 0.059(4) 0.056(4) 0.006(3) -0.002(3) 0.021(3)
N70 0.040(2) 0.036(2) 0.022(2) -0.0010(17) 0.0019(18) 0.0111(19)
N73 0.042(2) 0.034(2) 0.023(2) 0.0023(17) 0.0053(18) 0.0081(19)
N76 0.038(2) 0.043(3) 0.026(2) 0.0069(19) 0.0068(18) 0.010(2)
N82 0.054(3) 0.033(2) 0.019(2) 0.0027(17) -0.0006(19) 0.006(2)
N83 0.050(3) 0.028(2) 0.049(3) 0.010(2) 0.026(2) 0.006(2)
N87 0.040(3) 0.036(3) 0.051(3) 0.009(2) 0.002(2) -0.004(2)
C1 0.029(3) 0.029(3) 0.025(3) 0.001(2) -0.001(2) -0.001(2)
C2 0.032(3) 0.031(3) 0.029(3) 0.009(2) 0.006(2) 0.005(2)
C3 0.046(3) 0.026(3) 0.018(2) 0.0034(19) 0.016(2) -0.004(2)
C4 0.026(2) 0.034(3) 0.024(2) 0.006(2) 0.0046(19) 0.004(2)
C5 0.029(2) 0.027(3) 0.023(2) 0.0004(19) -0.005(2) 0.0075(19)
C6 0.033(3) 0.027(3) 0.021(2) 0.0079(19) 0.006(2) 0.001(2)
C7 0.038(3) 0.025(3) 0.022(2) 0.0055(19) 0.015(2) 0.001(2)
C8 0.028(2) 0.028(3) 0.027(3) 0.000(2) 0.002(2) 0.010(2)
C9 0.031(3) 0.036(3) 0.035(3) 0.013(2) 0.012(2) 0.008(2)
C10 0.038(3) 0.039(3) 0.021(2) 0.009(2) 0.010(2) 0.008(2)
C11 0.035(3) 0.051(4) 0.028(3) 0.012(3) 0.008(2) 0.020(3)
C12 0.028(3) 0.044(3) 0.029(3) -0.005(2) -0.004(2) 0.017(2)
C13 0.058(4) 0.050(4) 0.023(3) 0.006(2) -0.007(3) 0.006(3)
C14 0.066(4) 0.055(4) 0.030(3) 0.007(3) -0.007(3) 0.013(3)
C15 0.066(4) 0.074(5) 0.037(3) 0.011(3) -0.002(3) 0.024(4)
C16 0.091(6) 0.074(5) 0.032(3) 0.003(3) -0.007(3) 0.034(4)
C17 0.084(5) 0.051(4) 0.031(3) 0.000(3) -0.006(3) 0.019(3)
C18 0.065(4) 0.043(3) 0.023(3) 0.002(2) -0.013(3) 0.012(3)
C19 0.063(4) 0.039(3) 0.034(3) 0.005(2) -0.011(3) 0.000(3)
C20 0.063(4) 0.046(4) 0.029(3) 0.008(2) -0.010(3) -0.002(3)
C21 0.057(4) 0.057(4) 0.047(4) 0.010(3) -0.009(3) 0.007(3)
C22 0.059(4) 0.062(5) 0.052(4) 0.015(3) -0.002(3) 0.002(3)
C23 0.067(4) 0.060(4) 0.049(4) 0.012(3) 0.003(3) 0.017(3)
C24 0.066(4) 0.045(4) 0.038(3) 0.016(3) 0.000(3) 0.010(3)
C25 0.060(4) 0.043(3) 0.025(3) 0.011(2) -0.003(3) 0.003(3)
C26 0.058(4) 0.042(3) 0.024(3) 0.007(2) -0.005(2) 0.008(3)
C27 0.070(5) 0.079(5) 0.040(3) -0.006(3) 0.014(3) 0.031(4)
C28 0.076(5) 0.094(6) 0.042(4) -0.007(4) 0.010(4) 0.016(4)
C29 0.088(6) 0.115(8) 0.074(6) -0.013(6) 0.014(5) 0.000(6)
C30 0.112(8) 0.106(8) 0.069(6) 0.007(5) 0.012(6) 0.002(6)
C31 0.108(7) 0.119(8) 0.059(5) 0.012(5) 0.007(5) 0.024(6)
C32 0.081(5) 0.091(6) 0.037(4) 0.004(4) 0.012(4) 0.026(4)
C33 0.087(6) 0.096(6) 0.042(4) 0.005(4) 0.000(4) 0.034(5)
C34 0.075(5) 0.086(6) 0.042(4) 0.006(4) 0.002(3) 0.032(4)
C35 0.074(5) 0.108(7) 0.044(4) 0.003(4) -0.015(4) 0.026(5)
C36 0.080(6) 0.114(7) 0.054(5) 0.010(5) -0.017(4) 0.016(5)
C37 0.078(5) 0.084(6) 0.057(4) 0.005(4) -0.003(4) 0.021(4)
C38 0.071(5) 0.087(5) 0.033(3) -0.001(3) 0.003(3) 0.033(4)
C39 0.060(4) 0.076(5) 0.033(3) -0.005(3) 0.000(3) 0.033(4)
C40 0.065(4) 0.084(5) 0.032(3) -0.007(3) 0.011(3) 0.038(4)
C41 0.090(6) 0.069(5) 0.059(4) 0.032(4) 0.017(4) 0.036(4)
C42 0.126(8) 0.097(7) 0.068(6) 0.044(5) 0.014(6) 0.034(6)
C43 0.169(12) 0.106(8) 0.065(6) 0.023(5) 0.005(7) 0.049(8)
C44 0.114(9) 0.159(11) 0.072(7) 0.016(7) 0.031(6) 0.055(8)
C45 0.120(8) 0.152(10) 0.062(6) 0.026(6) 0.017(6) 0.058(7)
C46 0.093(6) 0.091(6) 0.069(5) 0.036(5) 0.033(5) 0.057(5)
C47 0.086(6) 0.090(6) 0.068(5) 0.034(5) 0.015(4) 0.041(5)
C48 0.067(5) 0.077(5) 0.065(5) 0.029(4) 0.020(4) 0.031(4)
C49 0.071(5) 0.092(6) 0.085(6) 0.031(5) 0.010(5) 0.025(5)
C50 0.099(7) 0.080(6) 0.081(6) 0.008(5) 0.035(5) 0.019(5)
C51 0.097(7) 0.078(6) 0.071(5) -0.003(4) 0.024(5) 0.030(5)
C52 0.081(5) 0.068(5) 0.089(6) 0.034(5) 0.038(5) 0.030(4)
C53 0.082(5) 0.047(4) 0.066(5) 0.025(3) 0.026(4) 0.020(4)
C54 0.088(5) 0.057(4) 0.067(5) 0.040(4) 0.030(4) 0.030(4)
C55 0.034(3) 0.066(5) 0.082(5) 0.033(4) -0.001(3) -0.006(3)
C56 0.048(4) 0.070(5) 0.082(5) 0.020(4) -0.001(4) 0.004(3)
C57 0.078(5) 0.096(7) 0.077(6) 0.032(5) -0.004(4) 0.000(5)
C58 0.098(7) 0.103(8) 0.106(8) 0.051(7) -0.008(6) 0.008(6)
C59 0.078(6) 0.080(7) 0.104(7) 0.060(6) -0.002(5) 0.000(5)
C60 0.037(4) 0.059(5) 0.140(8) 0.031(5) 0.006(4) -0.009(3)
C61 0.048(4) 0.063(6) 0.152(10) 0.035(6) 0.019(5) 0.001(4)
C62 0.045(4) 0.043(4) 0.140(9) 0.010(5) 0.024(5) 0.002(3)
C63 0.098(8) 0.057(6) 0.234(17) 0.030(9) 0.065(10) 0.006(5)
C64 0.140(10) 0.043(6) 0.189(14) -0.009(7) 0.082(10) 0.004(5)
C65 0.138(10) 0.068(7) 0.158(11) -0.013(7) 0.062(8) -0.002(6)
C66 0.059(5) 0.040(4) 0.137(8) -0.017(4) 0.028(5) -0.009(3)
C67 0.046(4) 0.050(4) 0.104(6) 0.007(4) 0.023(4) -0.004(3)
C68 0.027(3) 0.044(4) 0.103(6) 0.007(4) 0.007(3) -0.002(3)
C70 0.044(3) 0.067(4) 0.032(3) 0.009(3) 0.013(3) 0.009(3)
C72 0.042(3) 0.046(3) 0.037(3) 0.001(2) 0.002(2) 0.007(3)
C74 0.029(3) 0.035(3) 0.038(3) 0.002(2) -0.004(2) -0.001(2)
C76 0.052(4) 0.036(3) 0.063(4) 0.021(3) 0.002(3) 0.003(3)
C77 0.033(3) 0.054(4) 0.036(3) 0.003(3) 0.007(2) -0.003(2)
C78 0.036(3) 0.033(3) 0.058(4) 0.015(3) 0.006(3) -0.002(2)
C82 0.101(6) 0.056(5) 0.076(5) 0.032(4) 0.026(5) 0.009(4)
C83 0.036(3) 0.048(3) 0.031(3) -0.001(2) 0.000(2) 0.003(2)
C84 0.050(4) 0.053(4) 0.040(3) -0.009(3) 0.014(3) 0.000(3)
C86 0.049(3) 0.074(4) 0.033(3) 0.000(3) -0.002(3) 0.030(3)
C88 0.030(3) 0.048(4) 0.068(4) 0.013(3) 0.007(3) 0.004(2)
C90 0.094(5) 0.062(4) 0.038(3) 0.022(3) 0.041(4) 0.024(4)
C92 0.029(3) 0.060(4) 0.045(3) 0.018(3) 0.000(2) 0.005(3)
C96 0.050(3) 0.051(4) 0.039(3) 0.018(3) 0.018(3) 0.011(3)
C98 0.062(4) 0.083(5) 0.031(3) -0.011(3) 0.003(3) 0.036(4)
C100 0.044(3) 0.048(3) 0.024(3) 0.002(2) 0.000(2) 0.010(3)
C102 0.056(4) 0.061(4) 0.038(3) 0.016(3) 0.012(3) -0.002(3)
C104 0.056(4) 0.081(5) 0.070(5) 0.013(4) 0.015(4) 0.037(4)
C106 0.046(3) 0.069(4) 0.033(3) 0.003(3) 0.002(3) 0.001(3)
C108 0.049(3) 0.058(4) 0.043(3) 0.005(3) 0.000(3) 0.013(3)
C112 0.066(4) 0.042(4) 0.058(4) 0.019(3) 0.036(4) 0.006(3)
C114 0.047(3) 0.079(5) 0.036(3) 0.001(3) -0.007(3) 0.023(3)
C116 0.050(3) 0.041(3) 0.032(3) 0.012(2) 0.007(2) 0.005(3)
C120 0.071(4) 0.038(3) 0.040(3) 0.012(3) -0.008(3) 0.005(3)
C122 0.057(4) 0.057(4) 0.034(3) 0.011(3) 0.003(3) 0.021(3)
C124 0.040(3) 0.046(4) 0.083(5) 0.019(3) 0.000(3) 0.000(3)
C126 0.040(3) 0.045(3) 0.039(3) -0.003(3) 0.001(3) -0.001(2)
C127 0.122(8) 0.067(6) 0.068(5) -0.006(4) 0.014(5) 0.015(5)
C128 0.049(3) 0.062(4) 0.024(3) -0.003(2) 0.002(2) 0.023(3)
C131 0.073(5) 0.097(6) 0.067(5) 0.007(4) 0.000(4) 0.055(5)
C132 0.033(3) 0.054(4) 0.078(5) 0.028(3) -0.008(3) 0.005(3)
C136 0.033(3) 0.034(3) 0.033(3) 0.006(2) -0.002(2) 0.004(2)
C138 0.050(3) 0.039(3) 0.048(4) -0.017(3) 0.002(3) -0.001(3)
C140 0.067(4) 0.058(4) 0.054(4) -0.009(3) 0.014(3) 0.018(3)
C142 0.058(4) 0.039(3) 0.042(3) -0.001(3) -0.004(3) -0.001(3)
C145 0.057(4) 0.042(3) 0.031(3) 0.005(2) 0.014(3) 0.008(3)
C146 0.062(4) 0.066(4) 0.041(3) 0.015(3) 0.014(3) 0.030(3)
C147 0.109(7) 0.088(6) 0.068(5) 0.016(5) 0.058(5) 0.035(5)
C148 0.044(3) 0.034(3) 0.073(4) 0.004(3) 0.004(3) -0.008(3)
C149 0.052(3) 0.042(3) 0.030(3) 0.008(2) 0.013(2) 0.012(3)
C152 0.036(3) 0.076(4) 0.023(3) 0.007(3) 0.010(2) 0.001(3)
C153 0.038(3) 0.046(3) 0.022(2) 0.001(2) 0.002(2) 0.013(2)
C154 0.056(4) 0.078(5) 0.065(5) 0.008(4) -0.010(3) 0.027(4)
C156 0.088(5) 0.036(3) 0.031(3) -0.006(2) -0.004(3) -0.001(3)
C157 0.057(4) 0.037(3) 0.034(3) 0.000(2) -0.001(3) 0.015(3)
C158 0.056(4) 0.062(4) 0.066(4) 0.037(4) 0.024(3) 0.016(3)
C159 0.121(9) 0.211(14) 0.072(6) -0.005(7) -0.037(6) 0.100(9)
C162 0.059(5) 0.051(5) 0.134(8) 0.010(5) -0.008(5) 0.003(4)
C163 0.128(8) 0.081(6) 0.066(6) -0.039(5) -0.007(5) 0.009(5)
C165 0.037(3) 0.041(3) 0.060(4) 0.016(3) -0.003(3) 0.008(2)
C166 0.050(4) 0.053(4) 0.046(3) -0.005(3) 0.010(3) 0.011(3)
C167 0.084(6) 0.156(11) 0.133(9) 0.015(8) -0.044(6) 0.081(7)
C168 0.088(5) 0.032(3) 0.042(3) 0.012(3) -0.006(3) 0.008(3)
C170 0.048(3) 0.031(3) 0.018(2) 0.0083(19) 0.006(2) 0.008(2)
C172 0.066(4) 0.067(5) 0.052(4) 0.021(3) 0.028(3) 0.029(4)
C174 0.046(3) 0.052(4) 0.043(3) 0.014(3) -0.008(3) 0.013(3)
C176 0.036(3) 0.034(3) 0.026(2) 0.003(2) 0.001(2) -0.004(2)
C178 0.100(5) 0.023(3) 0.031(3) 0.003(2) -0.005(3) 0.009(3)
C182 0.140(9) 0.105(7) 0.037(4) 0.007(4) 0.028(5) 0.019(7)
C184 0.035(3) 0.051(3) 0.030(3) -0.005(2) 0.002(2) 0.004(2)
C190 0.037(3) 0.056(4) 0.025(3) -0.003(2) -0.003(2) 0.007(3)
C194 0.050(4) 0.055(4) 0.095(6) 0.032(4) -0.013(4) 0.013(3)
C200 0.113(6) 0.026(3) 0.040(3) 0.005(2) -0.004(4) 0.004(3)
C202 0.064(4) 0.047(4) 0.034(3) 0.006(3) 0.017(3) 0.015(3)
C204 0.105(6) 0.041(4) 0.059(4) -0.001(3) -0.024(4) 0.018(4)
C206 0.139(8) 0.049(4) 0.035(3) -0.009(3) -0.011(4) 0.045(5)
C208 0.063(4) 0.041(4) 0.069(4) -0.014(3) 0.023(4) -0.011(3)
C212 0.057(4) 0.043(3) 0.024(3) 0.009(2) -0.006(2) 0.005(3)
C214 0.054(4) 0.036(3) 0.039(3) 0.005(2) -0.004(3) 0.006(3)
C216 0.045(4) 0.047(4) 0.095(5) 0.026(4) -0.010(4) 0.003(3)
C220 0.074(5) 0.056(5) 0.056(4) 0.018(3) 0.011(4) -0.009(4)
C224 0.070(5) 0.049(4) 0.077(5) -0.030(4) 0.022(4) 0.000(3)
C232 0.063(4) 0.037(3) 0.020(2) 0.002(2) 0.001(2) 0.007(3)
C234 0.041(3) 0.038(3) 0.034(3) 0.008(2) 0.008(2) 0.005(2)
C238 0.035(3) 0.062(4) 0.025(3) 0.013(2) 0.000(2) -0.004(3)
C242 0.035(4) 0.062(5) 0.167(10) 0.032(6) 0.020(5) -0.003(3)
C248 0.043(3) 0.040(3) 0.031(3) 0.005(2) -0.001(2) 0.006(2)
B1 0.044(4) 0.035(4) 0.055(4) 0.009(3) 0.013(3) -0.001(3)
B2 0.035(3) 0.039(4) 0.034(3) 0.010(3) 0.001(3) 0.001(3)
B3 0.072(5) 0.076(6) 0.037(4) 0.014(4) 0.022(4) 0.041(4)
B4 0.082(6) 0.125(9) 0.031(4) -0.005(5) -0.006(4) 0.019(6)
O3 0.061(8) 0.040(6) 0.096(9) 0.029(6) 0.017(7) 0.009(5)
N39 0.087(16) 0.067(12) 0.084(11) -0.008(9) 0.001(12) 0.024(10)
N41 0.078(7) 0.129(10) 0.023(5) 0.004(6) -0.009(5) 0.054(7)
N80 0.068(5) 0.064(5) 0.027(4) -0.011(4) -0.003(4) 0.028(4)
C87 0.091(11) 0.094(11) 0.040(7) 0.005(7) 0.006(7) 0.056(9)
C175 0.087(9) 0.087(9) 0.013(5) -0.018(5) -0.016(6) 0.050(8)
C94 0.069(7) 0.076(8) 0.024(5) -0.008(5) -0.015(5) 0.026(6)
N46 0.043(8) 0.071(9) 0.049(7) 0.027(6) 0.007(6) 0.017(7)
N58 0.041(8) 0.029(6) 0.071(10) -0.003(6) 0.036(7) -0.012(6)
N75 0.059(9) 0.034(8) 0.040(7) -0.004(6) 0.015(6) 0.021(6)
N81 0.061(7) 0.048(7) 0.051(7) 0.023(5) 0.023(6) 0.012(6)
C73 0.056(9) 0.040(8) 0.032(7) 0.010(6) 0.024(6) -0.001(6)
C81 0.059(10) 0.048(9) 0.078(10) -0.016(8) -0.013(8) 0.020(7)
C103 0.068(14) 0.059(10) 0.048(12) 0.024(8) 0.027(10) 0.033(11)
C105 0.052(8) 0.038(7) 0.085(9) 0.016(7) 0.005(7) 0.005(6)
C107 0.063(14) 0.060(11) 0.063(11) 0.028(8) -0.008(9) 0.024(10)
C110 0.061(8) 0.048(7) 0.044(7) -0.018(6) 0.003(6) 0.018(6)
C118 0.098(12) 0.082(14) 0.048(8) 0.022(12) 0.013(8) 0.075(11)
C134 0.062(9) 0.029(10) 0.070(12) -0.012(10) 0.023(11) -0.004(9)
C135 0.049(9) 0.042(8) 0.037(8) -0.003(6) 0.026(7) 0.006(6)
C181 0.066(8) 0.059(8) 0.054(8) -0.007(6) 0.008(7) 0.022(7)
C205 0.095(11) 0.097(11) 0.062(9) 0.028(8) 0.040(9) 0.025(9)
C207 0.049(8) 0.076(10) 0.064(9) 0.014(8) 0.000(7) 0.009(8)
C209 0.047(9) 0.029(7) 0.051(7) 0.017(5) 0.018(7) 0.008(7)
C211 0.060(8) 0.022(7) 0.078(9) -0.002(6) 0.007(7) -0.004(6)
C213 0.036(6) 0.029(6) 0.060(8) 0.000(6) 0.015(6) 0.005(5)
C244 0.094(10) 0.077(9) 0.060(8) 0.040(7) 0.026(8) 0.017(8)
O4 0.039(6) 0.038(6) 0.089(8) 0.034(5) 0.007(5) -0.001(5)
N59 0.081(12) 0.071(12) 0.040(7) -0.005(8) 0.009(8) 0.042(8)
N71 0.020(7) 0.040(7) 0.053(7) 0.022(5) 0.006(6) 0.008(5)
N72 0.026(6) 0.035(8) 0.074(9) 0.007(6) 0.017(5) -0.016(5)
N77 0.031(5) 0.035(5) 0.042(6) 0.016(4) 0.001(4) 0.001(4)
N38 0.061(11) 0.081(14) 0.061(9) 0.014(10) 0.009(9) 0.044(10)
C71 0.043(11) 0.085(12) 0.046(11) 0.028(9) 0.015(8) 0.029(10)
C91 0.037(6) 0.030(6) 0.081(9) 0.029(6) 0.003(6) -0.001(5)
C93 0.042(7) 0.071(9) 0.064(8) 0.045(7) 0.029(6) 0.018(6)
C109 0.101(12) 0.108(13) 0.062(9) -0.007(9) 0.013(9) 0.049(10)
C111 0.060(9) 0.076(11) 0.040(9) 0.027(8) 0.023(7) 0.008(8)
C129 0.040(10) 0.083(14) 0.071(11) 0.031(10) 0.010(8) 0.019(10)
C133 0.042(8) 0.030(9) 0.073(12) 0.009(8) 0.005(9) -0.002(7)
C143 0.017(6) 0.032(6) 0.065(8) 0.017(6) 0.016(6) 0.002(5)
C171 0.053(8) 0.050(8) 0.045(8) -0.002(7) 0.012(6) 0.006(6)
C179 0.040(6) 0.056(7) 0.059(7) 0.037(6) 0.020(6) 0.010(6)
C192 0.090(11) 0.058(11) 0.049(8) 0.029(10) 0.008(7) 0.056(9)
C196 0.107(12) 0.121(13) 0.082(11) -0.021(10) 0.028(10) 0.052(11)
C215 0.166(15) 0.118(14) 0.074(11) -0.008(11) -0.038(11) 0.000(13)
C160 0.24(2) 0.139(17) 0.066(11) -0.002(12) -0.047(13) 0.018(16)
N40 0.172(13) 0.119(13) 0.066(9) 0.019(9) -0.034(9) 0.042(11)
N84 0.087(10) 0.121(11) 0.091(10) -0.018(9) -0.021(8) 0.063(8)
C217 0.090(7) 0.095(7) 0.083(7) 0.006(5) -0.003(5) 0.023(5)
C219 0.095(14) 0.101(14) 0.073(11) -0.012(11) -0.012(11) 0.064(10)
C221 0.051(10) 0.081(13) 0.042(10) 0.020(8) 0.031(7) 0.016(9)
C230 0.049(7) 0.039(7) 0.056(7) 0.007(6) 0.012(6) 0.017(6)
C236 0.035(6) 0.053(8) 0.082(9) 0.025(7) -0.001(6) 0.015(6)
S1 0.0379(7) 0.0478(9) 0.0380(7) 0.0063(6) 0.0055(6) 0.0104(6)
F1 0.060(2) 0.095(3) 0.044(2) 0.027(2) 0.0164(17) 0.032(2)
F4 0.098(3) 0.087(3) 0.056(2) -0.007(2) 0.003(2) -0.021(3)
F8 0.057(3) 0.213(6) 0.046(2) 0.008(3) 0.0015(19) 0.065(3)
O6 0.044(2) 0.072(3) 0.042(2) 0.011(2) 0.0112(18) 0.013(2)
O10 0.040(2) 0.059(3) 0.049(2) 0.012(2) 0.0068(18) 0.0152(19)
O14 0.085(3) 0.048(3) 0.068(3) 0.007(2) 0.001(3) 0.019(2)
C186 0.039(3) 0.081(5) 0.045(4) 0.008(3) 0.010(3) 0.017(3)
S4 0.0890(14) 0.0429(10) 0.0857(14) 0.0123(9) 0.0344(11) 0.0228(9)
F6 0.099(3) 0.116(4) 0.067(3) -0.032(3) -0.005(3) 0.039(3)
F12 0.123(5) 0.149(6) 0.077(4) -0.052(4) 0.040(3) -0.059(4)
F22 0.159(6) 0.139(6) 0.225(9) -0.030(6) -0.055(6) 0.106(5)
O12 0.097(4) 0.049(3) 0.076(3) 0.005(2) 0.043(3) 0.013(3)
O20 0.092(4) 0.045(3) 0.151(6) 0.004(3) -0.027(4) 0.015(3)
O28 0.211(8) 0.082(5) 0.094(5) 0.022(4) 0.098(5) 0.043(5)
C177 0.093(6) 0.089(6) 0.047(4) -0.015(4) 0.007(4) 0.042(5)
S6 0.0634(12) 0.1158(19) 0.0843(15) -0.0032(13) -0.0092(11) 0.0460(13)
F10 0.108(4) 0.125(4) 0.090(3) -0.042(3) -0.050(3) 0.069(3)
F16 0.132(5) 0.261(10) 0.089(4) -0.027(5) -0.012(4) 0.125(6)
F18 0.111(5) 0.165(7) 0.144(6) -0.059(5) -0.064(4) 0.038(4)
O22 0.099(4) 0.134(6) 0.051(3) -0.025(3) 0.003(3) 0.044(4)
O30 0.095(5) 0.144(7) 0.093(5) 0.008(4) -0.006(4) 0.040(4)
O34 0.131(6) 0.227(9) 0.066(4) -0.038(5) -0.039(4) 0.119(6)
C139 0.085(6) 0.172(11) 0.062(5) -0.038(6) -0.022(5) 0.073(7)
F26 0.252(10) 0.218(11) 0.181(9) 0.061(8) 0.061(8) 0.118(9)
F31 0.201(9) 0.294(13) 0.240(11) 0.109(10) 0.051(8) 0.152(9)
O11 0.205(9) 0.140(8) 0.195(9) 0.046(7) 0.091(8) 0.086(7)
O24 0.128(5) 0.098(5) 0.105(5) 0.047(4) 0.033(4) 0.058(4)
S2 0.092(5) 0.078(5) 0.106(6) 0.021(5) 0.027(5) 0.015(4)
F27 0.18(3) 0.19(3) 0.22(4) 0.04(3) 0.03(3) 0.07(3)
O25 0.15(2) 0.22(3) 0.055(12) 0.018(15) 0.030(14) -0.09(2)
C237 0.164(17) 0.170(17) 0.143(17) 0.070(17) 0.011(17) 0.063(16)
S10 0.087(2) 0.078(2) 0.094(2) 0.0319(19) 0.006(2) 0.0210(18)
F17 0.250(15) 0.237(15) 0.118(9) 0.075(10) 0.063(10) 0.114(12)
O36 0.084(7) 0.081(6) 0.085(6) 0.038(5) 0.024(5) 0.032(5)
C125 0.164(14) 0.188(15) 0.144(14) 0.074(13) 0.019(12) 0.105(12)
O9 0.092(4) 0.164(7) 0.082(4) 0.037(4) 0.010(4) 0.012(4)
O16 0.103(4) 0.096(4) 0.065(3) 0.014(3) -0.008(3) 0.024(3)
S8 0.0730(16) 0.107(2) 0.0422(12) 0.0078(14) -0.0089(12) 0.0158(15)
F14 0.084(4) 0.119(6) 0.100(5) 0.009(4) 0.007(4) 0.014(4)
F20 0.100(5) 0.166(9) 0.082(5) 0.030(6) -0.009(4) 0.038(5)
F24 0.144(7) 0.150(8) 0.121(6) -0.064(6) -0.050(6) 0.008(6)
O32 0.170(7) 0.097(5) 0.093(5) -0.011(4) -0.037(5) 0.031(5)
C188 0.102(8) 0.093(8) 0.067(7) -0.003(6) -0.009(6) 0.019(7)
S12 0.150(11) 0.064(7) 0.084(8) -0.014(6) -0.057(8) -0.002(7)
F32 0.22(4) 0.24(4) 0.16(3) -0.02(3) 0.01(3) 0.03(3)
F76 0.22(3) 0.11(2) 0.15(3) 0.05(3) 0.00(3) 0.06(2)
F99 0.170(7) 0.097(5) 0.093(5) -0.011(4) -0.037(5) 0.031(5)
O93 0.17(3) 0.16(3) 0.20(4) -0.03(3) -0.05(3) 0.08(3)
C250 0.119(17) 0.099(17) 0.090(17) -0.001(15) -0.062(15) 0.062(15)
O19 0.046(5) 0.111(8) 0.056(6) -0.001(5) 0.001(4) -0.006(5)
S9 0.024(4) 0.064(4) 0.061(5) -0.004(3) 0.008(3) 0.008(3)
F5 0.075(11) 0.201(17) 0.053(9) 0.006(11) 0.026(9) 0.019(11)
F9 0.046(6) 0.050(6) 0.032(5) 0.017(5) 0.030(5) 0.010(5)
F19 0.100(9) 0.100(9) 0.089(9) 0.059(7) 0.045(7) 0.024(7)
O7 0.049(11) 0.153(19) 0.047(11) 0.047(12) 0.016(9) -0.008(12)
O29 0.073(12) 0.164(17) 0.129(16) 0.014(14) 0.071(12) 0.050(12)
C227 0.053(9) 0.078(10) 0.044(9) 0.009(8) 0.009(8) 0.011(8)
S11 0.028(5) 0.079(5) 0.058(5) -0.004(4) -0.002(4) -0.003(4)
F3 0.19(2) 0.098(16) 0.078(13) 0.046(12) -0.008(14) 0.015(15)
F13 0.23(3) 0.13(2) 0.086(15) 0.021(14) 0.046(17) 0.033(19)
F25 0.18(2) 0.14(2) 0.088(16) 0.022(15) 0.042(16) -0.017(19)
O8 0.17(2) 0.12(2) 0.084(16) 0.048(15) 0.048(17) 0.008(19)
O31 0.085(16) 0.22(3) 0.090(17) 0.077(19) 0.019(14) -0.035(19)
C240 0.073(10) 0.092(11) 0.076(10) 0.012(9) 0.035(8) 0.004(8)
O26 0.100(5) 0.112(6) 0.118(6) 0.014(5) 0.016(4) 0.000(4)
C151 0.129(10) 0.110(9) 0.110(9) 0.007(7) -0.003(7) -0.025(7)
C161 0.134(10) 0.093(9) 0.28(2) 0.077(11) 0.120(12) 0.040(8)
C183 0.216(16) 0.118(11) 0.184(15) 0.025(10) 0.141(13) 0.051(10)
C187 0.153(11) 0.117(10) 0.131(10) 0.014(8) 0.048(9) 0.037(8)
N45 0.094(6) 0.095(6) 0.135(8) -0.016(5) 0.044(5) 0.011(5)
C137 0.049(4) 0.071(6) 0.145(9) -0.009(5) 0.035(5) 0.006(4)
C226 0.048(4) 0.061(5) 0.096(6) 0.003(4) 0.015(4) 0.002(3)
N56 0.226(11) 0.077(6) 0.135(8) 0.023(6) -0.045(8) -0.005(7)
C75 0.127(8) 0.052(5) 0.076(6) 0.014(4) -0.018(5) 0.002(5)
C246 0.096(6) 0.063(5) 0.071(5) 0.015(4) 0.015(4) 0.032(4)
N74 0.071(5) 0.102(6) 0.115(6) -0.024(5) -0.024(4) 0.019(4)
C218 0.057(4) 0.079(6) 0.072(5) -0.008(4) -0.012(4) 0.015(4)
C228 0.071(5) 0.101(7) 0.103(7) -0.013(6) 0.010(5) 0.023(5)
N79 0.140(8) 0.196(12) 0.096(7) 0.024(7) 0.007(6) 0.099(8)
C89 0.166(11) 0.126(9) 0.076(6) -0.027(6) -0.014(6) 0.087(8)
C198 0.084(6) 0.121(8) 0.052(4) 0.015(5) 0.004(4) 0.055(6)
S7 0.072(2) 0.078(3) 0.054(2) 0.0034(18) 0.0099(18) 0.013(2)
F2 0.099(8) 0.222(16) 0.067(7) -0.022(8) 0.007(6) 0.004(9)
F28 0.080(7) 0.173(13) 0.086(8) 0.011(8) -0.003(6) 0.025(8)
F30 0.104(9) 0.119(11) 0.174(13) -0.049(9) 0.028(9) -0.013(8)
O15 0.085(8) 0.109(10) 0.070(7) 0.013(6) 0.013(6) 0.042(7)
O21 0.114(9) 0.100(9) 0.032(5) 0.000(5) 0.023(5) 0.048(7)
O23 0.077(7) 0.068(7) 0.070(7) 0.004(5) 0.021(5) 0.009(5)
C150 0.079(11) 0.099(13) 0.079(11) -0.005(10) 0.016(9) 0.013(10)
N54 0.028(7) 0.043(7) 0.054(8) 0.011(6) 0.007(6) -0.001(6)
C79 0.047(8) 0.048(9) 0.054(9) 0.005(8) 0.008(8) -0.002(7)
C85 0.070(10) 0.062(9) 0.077(10) 0.017(8) -0.004(8) 0.014(7)
C155 0.047(8) 0.058(9) 0.053(9) 0.000(7) 0.002(7) 0.004(7)
C164 0.017(8) 0.040(9) 0.041(10) 0.000(7) 0.002(7) 0.005(6)
C169 0.062(13) 0.071(16) 0.081(15) 0.008(12) -0.010(12) 0.005(12)
C173 0.045(12) 0.052(13) 0.061(15) -0.025(11) -0.011(12) 0.008(10)
C185 0.087(15) 0.069(15) 0.100(17) 0.045(13) 0.036(13) 0.009(12)
C210 0.10(3) 0.032(16) 0.042(18) 0.015(11) -0.029(19) 0.008(15)
N60 0.058(7) 0.065(8) 0.062(8) 0.014(6) 0.006(6) 0.015(7)
C69 0.086(11) 0.091(12) 0.088(12) -0.013(10) -0.006(10) -0.003(9)
C80 0.100(13) 0.097(13) 0.135(15) 0.028(12) 0.031(12) 0.012(11)
C99 0.100(11) 0.119(13) 0.059(9) 0.012(9) 0.008(9) -0.006(10)
C101 0.079(10) 0.085(12) 0.096(12) -0.008(10) -0.011(9) 0.023(9)
C121 0.18(2) 0.041(10) 0.118(16) 0.023(10) 0.046(15) 0.007(12)
C123 0.066(12) 0.14(2) 0.27(3) -0.02(2) -0.054(17) 0.052(13)
C141 0.104(14) 0.068(12) 0.093(14) -0.004(10) -0.018(11) 0.017(10)
C180 0.082(13) 0.18(2) 0.074(12) -0.036(13) -0.031(10) 0.048(13)
S5 0.171(6) 0.138(5) 0.128(5) -0.033(4) 0.057(5) -0.073(5)
F7 0.35(2) 0.30(2) 0.32(2) 0.026(17) 0.040(17) 0.008(17)
F15 0.30(2) 0.30(2) 0.29(2) 0.072(17) 0.068(17) 0.008(16)
F29 0.297(19) 0.256(19) 0.284(19) 0.094(16) 0.004(16) 0.026(15)
O17 0.156(12) 0.162(13) 0.151(12) 0.013(10) -0.085(10) 0.064(10)
O33 0.097(9) 0.189(16) 0.058(7) 0.034(8) -0.033(7) -0.053(9)
O35 0.22(2) 0.21(3) 0.19(2) -0.004(19) 0.010(19) -0.08(2)
C239 0.259(17) 0.246(17) 0.249(17) 0.036(10) 0.012(10) 0.043(10)
S13 0.059(2) 0.101(3) 0.056(2) -0.016(2) -0.0070(18) 0.004(2)
F11 0.136(10) 0.230(15) 0.201(14) 0.064(12) 0.047(10) 0.101(10)
F23 0.233(15) 0.221(15) 0.171(14) 0.015(12) -0.002(12) -0.081(13)
F266 0.219(18) 0.32(3) 0.114(12) 0.031(14) 0.049(12) -0.135(18)
O18 0.046(4) 0.074(6) 0.017(3) -0.008(3) -0.005(3) 0.027(4)
O27 0.221(17) 0.200(17) 0.189(16) 0.006(14) 0.010(14) 0.032(14)
O37 0.093(9) 0.30(2) 0.050(7) -0.064(10) 0.028(7) -0.068(12)
C223 0.103(16) 0.25(2) 0.125(17) 0.085(18) 0.017(14) 0.002(18)
N54A 0.037(5) 0.043(5) 0.066(6) 0.012(4) -0.005(4) -0.009(4)
C1A 0.037(6) 0.053(7) 0.049(8) -0.001(5) 0.003(5) -0.005(5)
C1B 0.080(10) 0.104(14) 0.089(12) 0.027(10) 0.025(10) 0.004(10)
C1C 0.19(2) 0.105(14) 0.21(2) 0.109(15) -0.107(18) -0.096(14)
C1D 0.081(10) 0.087(10) 0.085(10) -0.019(8) -0.010(8) 0.000(8)
C1E 0.052(9) 0.069(13) 0.068(14) 0.022(9) 0.019(9) 0.001(8)
C79A 0.051(6) 0.060(7) 0.083(9) 0.006(6) 0.010(6) -0.006(6)
C85A 0.060(7) 0.043(6) 0.095(9) 0.021(6) -0.011(6) 0.001(5)
C266 0.053(8) 0.064(9) 0.068(10) -0.005(8) -0.021(8) -0.014(7)
N78 0.100(10) 0.126(13) 0.078(10) -0.012(10) 0.038(9) 0.037(10)
C199 0.41(6) 0.29(5) 0.076(16) -0.07(2) -0.07(3) 0.28(5)
C201 0.162(17) 0.156(18) 0.084(13) 0.033(13) -0.028(13) 0.037(15)
C241 0.078(12) 0.125(14) 0.138(14) -0.046(12) -0.023(12) 0.037(11)
C243 0.111(13) 0.183(16) 0.095(12) 0.022(13) 0.026(11) 0.007(13)
C245 0.085(14) 0.22(3) 0.078(14) 0.027(16) -0.002(11) -0.033(17)
C247 0.123(16) 0.129(18) 0.17(2) -0.053(16) 0.048(16) -0.041(15)
C255 0.20(2) 0.18(2) 0.093(15) -0.046(16) -0.058(16) 0.119(19)
C259 0.14(2) 0.23(4) 0.12(2) -0.01(2) -0.003(18) 0.03(2)
N57 0.138(13) 0.193(16) 0.072(9) 0.053(10) 0.034(9) 0.102(12)
C95 0.162(18) 0.150(18) 0.099(14) 0.067(13) 0.035(13) 0.103(15)
C97 0.16(2) 0.26(3) 0.075(13) 0.056(16) 0.037(13) 0.12(2)
C144 0.17(2) 0.17(3) 0.14(2) 0.003(19) -0.011(19) 0.10(2)
C189 0.104(14) 0.19(2) 0.089(13) 0.039(14) 0.011(11) 0.074(15)
C191 0.25(2) 0.23(2) 0.056(11) -0.002(14) 0.027(15) 0.16(2)
C193 0.27(4) 0.22(4) 0.12(2) 0.05(2) 0.06(2) 0.13(3)
C195 0.11(2) 0.24(4) 0.26(4) 0.12(3) 0.00(2) 0.06(2)
C222 0.118(15) 0.22(2) 0.046(9) 0.002(12) -0.014(9) 0.118(17)
N37 0.137(14) 0.200(19) 0.118(14) -0.027(14) 0.029(13) -0.046(15)
C115 0.082(9) 0.141(11) 0.128(10) 0.010(8) 0.019(8) 0.009(8)
C117 0.18(2) 0.25(3) 0.16(3) 0.01(2) 0.04(2) -0.04(2)
C119 0.29(3) 0.33(3) 0.33(3) 0.051(19) 0.025(19) 0.078(19)
C130 0.14(2) 0.25(3) 0.20(3) -0.03(3) -0.01(2) -0.02(2)
C229 0.051(8) 0.074(10) 0.059(8) 0.023(7) -0.010(6) -0.021(7)
C231 0.125(15) 0.131(16) 0.202(18) -0.046(14) -0.027(14) 0.047(13)
C233 0.065(15) 0.52(6) 0.24(4) -0.16(4) -0.04(2) 0.06(3)
C235 0.26(3) 0.25(3) 0.31(3) 0.00(3) 0.03(3) 0.07(3)

loop_
_atom_type_symbol
_atom_type_description
_atom_type_scat_dispersion_real
_atom_type_scat_dispersion_imag
_atom_type_scat_source
C C 0.0033 0.0016 'International Tables Vol C Tables 4.2.6.8 and 6.1.1.4'
H H 0.0000 0.0000 'International Tables Vol C Tables 4.2.6.8 and 6.1.1.4'
B B 0.0013 0.0007 'International Tables Vol C Tables 4.2.6.8 and 6.1.1.4'
Co Co 0.3494 0.9721 'International Tables Vol C Tables 4.2.6.8 and 6.1.1.4'
F F 0.0171 0.0103 'International Tables Vol C Tables 4.2.6.8 and 6.1.1.4'
Fe Fe 0.3463 0.8444 'International Tables Vol C Tables 4.2.6.8 and 6.1.1.4'
N N 0.0061 0.0033 'International Tables Vol C Tables 4.2.6.8 and 6.1.1.4'
O O 0.0106 0.0060 'International Tables Vol C Tables 4.2.6.8 and 6.1.1.4'
S S 0.1246 0.1234 'International Tables Vol C Tables 4.2.6.8 and 6.1.1.4'

loop_
_geom_angle_atom_site_label_1
_geom_angle_atom_site_label_2
_geom_angle_atom_site_label_3
_geom_angle
_geom_angle_site_symmetry_1
_geom_angle_site_symmetry_3
_geom_angle_publ_flag
N1 Co1 N13 175.76(15) . . ?
N1 Co1 N14 94.32(16) . . ?
N1 Co1 N15 94.26(16) . . ?
N2 Co1 N1 91.62(16) . . ?
N2 Co1 N13 91.47(15) . . ?
N2 Co1 N14 91.40(16) . . ?
N2 Co1 N15 171.44(16) . . ?
N3 Co1 N1 91.47(16) . . ?
N3 Co1 N2 93.16(17) . . ?
N3 Co1 N13 91.25(16) . . ?
N3 Co1 N14 172.53(15) . . ?
N3 Co1 N15 92.90(17) . . ?
N13 Co1 N15 82.36(16) . . ?
N14 Co1 N13 82.71(16) . . ?
N14 Co1 N15 81.98(17) . . ?
N4 Co2 N6 91.31(17) . . ?
N4 Co2 N19 91.21(16) . . ?
N4 Co2 N20 173.38(17) . . ?
N4 Co2 N21 93.63(17) . . ?
N5 Co2 N4 93.23(16) . . ?
N5 Co2 N6 90.89(16) . . ?
N5 Co2 N19 93.13(15) . . ?
N5 Co2 N20 90.42(16) . . ?
N5 Co2 N21 171.80(17) . . ?
N6 Co2 N19 175.13(15) . . ?
N6 Co2 N20 94.16(16) . . ?
N6 Co2 N21 93.45(16) . . ?
N20 Co2 N19 83.08(16) . . ?
N20 Co2 N21 82.33(16) . . ?
N21 Co2 N19 82.23(16) . . ?
N7 Co3 N8 90.00(16) . . ?
N7 Co3 N34 172.2(2) . . ?
N7 Co3 N35 92.3(2) . . ?
N7 Co3 N36 93.2(2) . . ?
N8 Co3 N34 93.57(19) . . ?
N8 Co3 N35 89.32(18) . . ?
N8 Co3 N36 171.4(2) . . ?
N9 Co3 N7 92.61(17) . . ?
N9 Co3 N8 94.22(17) . . ?
N9 Co3 N34 94.0(2) . . ?
N9 Co3 N35 174.0(2) . . ?
N9 Co3 N36 93.6(2) . . ?
N35 Co3 N34 80.9(3) . . ?
N35 Co3 N36 82.6(2) . . ?
N36 Co3 N34 82.4(2) . . ?
N10 Co4 N11 92.32(17) . . ?
N10 Co4 N25 90.12(16) . . ?
N10 Co4 N26 93.26(16) . . ?
N10 Co4 N27 171.42(17) . . ?
N11 Co4 N25 171.99(16) . . ?
N11 Co4 N26 89.86(16) . . ?
N11 Co4 N27 95.26(16) . . ?
N12 Co4 N10 91.77(17) . . ?
N12 Co4 N11 92.74(17) . . ?
N12 Co4 N25 94.80(17) . . ?
N12 Co4 N26 174.23(15) . . ?
N12 Co4 N27 91.87(16) . . ?
N25 Co4 N27 81.83(16) . . ?
N26 Co4 N25 82.38(16) . . ?
N26 Co4 N27 82.76(16) . . ?
N17 Fe1 N16 88.08(18) . . ?
N17 Fe1 N18 89.40(19) . . ?
N18 Fe1 N16 88.29(18) . . ?
C1 Fe1 N16 179.4(2) . . ?
C1 Fe1 N17 92.44(19) . . ?
C1 Fe1 N18 91.43(19) . . ?
C1 Fe1 C3 88.9(2) . . ?
C2 Fe1 N16 91.74(19) . . ?
C2 Fe1 N17 91.6(2) . . ?
C2 Fe1 N18 179.0(2) . . ?
C2 Fe1 C1 88.5(2) . . ?
C2 Fe1 C3 88.0(2) . . ?
C3 Fe1 N16 90.62(19) . . ?
C3 Fe1 N17 178.65(19) . . ?
C3 Fe1 N18 90.9(2) . . ?
N23 Fe2 N22 88.51(16) . . ?
N23 Fe2 N24 89.77(16) . . ?
N24 Fe2 N22 87.45(16) . . ?
C4 Fe2 N22 178.95(19) . . ?
C4 Fe2 N23 90.50(18) . . ?
C4 Fe2 N24 92.16(18) . . ?
C4 Fe2 C5 87.6(2) . . ?
C4 Fe2 C6 86.4(2) . . ?
C5 Fe2 N22 93.41(18) . . ?
C5 Fe2 N23 178.07(18) . . ?
C5 Fe2 N24 90.46(17) . . ?
C5 Fe2 C6 88.17(19) . . ?
C6 Fe2 N22 94.02(18) . . ?
C6 Fe2 N23 91.56(18) . . ?
C6 Fe2 N24 178.04(18) . . ?
N31 Fe3 N32 87.4(2) . . ?
N33 Fe3 N31 89.61(19) . . ?
N33 Fe3 N32 88.28(18) . . ?
C7 Fe3 N31 92.0(2) . . ?
C7 Fe3 N32 92.62(19) . . ?
C7 Fe3 N33 178.1(2) . . ?
C8 Fe3 N31 92.88(19) . . ?
C8 Fe3 N32 177.88(19) . . ?
C8 Fe3 N33 89.62(19) . . ?
C8 Fe3 C7 89.47(19) . . ?
C8 Fe3 C9 86.9(2) . . ?
C9 Fe3 N31 179.7(2) . . ?
C9 Fe3 N32 92.8(2) . . ?
C9 Fe3 N33 90.6(2) . . ?
C9 Fe3 C7 87.7(2) . . ?
N29 Fe4 N28 88.2(2) . . ?
N29 Fe4 N30 88.3(2) . . ?
N30 Fe4 N28 89.2(2) . . ?
C10 Fe4 N28 89.6(2) . . ?
C10 Fe4 N29 177.1(2) . . ?
C10 Fe4 N30 89.8(2) . . ?
C10 Fe4 C12 89.6(2) . . ?
C11 Fe4 N28 176.2(2) . . ?
C11 Fe4 N29 94.2(2) . . ?
C11 Fe4 N30 93.8(2) . . ?
C11 Fe4 C10 88.1(2) . . ?
C11 Fe4 C12 87.6(2) . . ?
C12 Fe4 N28 89.3(2) . . ?
C12 Fe4 N29 92.2(2) . . ?
C12 Fe4 N30 178.4(2) . . ?
C232 O1 C212 113.9(4) . . ?
C128 O2 C98 113.6(4) . . ?
C74 O5 C88 111.0(4) . . ?
C1 N1 Co1 173.5(4) . . ?
C4 N2 Co1 174.2(4) . . ?
C7 N3 Co1 175.5(4) . . ?
C2 N4 Co2 175.8(4) . . ?
C5 N5 Co2 179.6(4) . . ?
C10 N6 Co2 177.9(5) . . ?
C3 N7 Co3 176.3(4) . . ?
C8 N8 Co3 175.4(4) . . ?
C11 N9 Co3 175.2(4) . . ?
C6 N10 Co4 178.7(4) . . ?
C9 N11 Co4 178.3(4) . . ?
C12 N12 Co4 175.0(4) . . ?
N51 N13 Co1 120.4(3) . . ?
C234 N13 Co1 133.3(3) . . ?
C234 N13 N51 105.4(4) . . ?
N73 N14 Co1 120.9(3) . . ?
C145 N14 Co1 134.7(4) . . ?
C145 N14 N73 104.3(4) . . ?
N82 N15 Co1 119.9(3) . . ?
C178 N15 Co1 135.6(4) . . ?
C178 N15 N82 104.4(4) . . ?
N83 N16 Fe1 121.6(3) . . ?
C202 N16 Fe1 130.8(4) . . ?
C202 N16 N83 107.1(4) . . ?
N87 N17 Fe1 117.9(3) . . ?
C76 N17 Fe1 135.6(4) . . ?
C76 N17 N87 106.5(5) . . ?
N49 N18 Fe1 120.1(3) . . ?
C84 N18 Fe1 131.7(4) . . ?
C84 N18 N49 107.3(5) . . ?
N43 N19 Co2 120.4(3) . . ?
C100 N19 Co2 134.8(4) . . ?
C100 N19 N43 104.6(4) . . ?
N70 N20 Co2 120.6(3) . . ?
C248 N20 Co2 133.8(4) . . ?
C248 N20 N70 105.2(4) . . ?
N76 N21 Co2 119.8(3) . . ?
C116 N21 Co2 134.6(4) . . ?
C116 N21 N76 105.4(4) . . ?
N65 N22 Fe2 117.7(3) . . ?
C190 N22 Fe2 135.7(4) . . ?
C190 N22 N65 106.6(4) . . ?
N62 N23 Fe2 120.3(3) . . ?
C184 N23 Fe2 131.9(4) . . ?
C184 N23 N62 107.6(4) . . ?
N68 N24 Fe2 122.2(3) . . ?
C176 N24 Fe2 130.5(3) . . ?
C176 N24 N68 107.3(4) . . ?
N52 N25 Co4 120.1(3) . . ?
C72 N25 Co4 134.9(4) . . ?
C72 N25 N52 105.0(4) . . ?
N48 N26 Co4 120.9(3) . . ?
C83 N26 Co4 134.4(3) . . ?
C83 N26 N48 104.4(4) . . ?
N50 N27 Co4 120.5(3) . . ?
C165 N27 Co4 134.0(4) . . ?
C165 N27 N50 105.3(4) . . ?
N44 N28 Fe4 123.1(5) . . ?
C140 N28 Fe4 130.5(4) . . ?
C140 N28 N44 106.3(5) . . ?
N53 N29 Fe4 117.6(4) . . ?
C131 N29 Fe4 134.8(5) . . ?
C131 N29 N53 107.5(5) . . ?
N67 N30 Fe4 119.2(4) . . ?
C172 N30 Fe4 133.0(4) . . ?
C172 N30 N67 107.4(5) . . ?
N61 N31 Fe3 119.8(4) . . ?
N61 N31 C120 106.3(5) . . ?
C120 N31 Fe3 133.9(4) . . ?
N42 N32 Fe3 119.6(4) . . ?
C158 N32 Fe3 132.6(4) . . ?
C158 N32 N42 107.7(5) . . ?
N63 N33 Fe3 120.7(3) . . ?
C108 N33 Fe3 131.5(4) . . ?
C108 N33 N63 107.6(5) . . ?
N46 N34 Co3 136.2(8) . . ?
N46 N34 C118 101.6(12) . . ?
C118 N34 Co3 121.7(9) . . ?
N71 N34 Co3 110.3(6) . . ?
C192 N34 Co3 143.8(9) . . ?
C192 N34 N71 105.2(10) . . ?
N58 N35 Co3 110.3(7) . . ?
C213 N35 Co3 142.7(9) . . ?
C213 N35 N58 106.8(11) . . ?
N72 N35 Co3 134.2(8) . . ?
N72 N35 C230 101.1(10) . . ?
C230 N35 Co3 123.3(7) . . ?
N81 N36 Co3 116.5(5) . . ?
C103 N36 Co3 132.0(12) . . ?
C103 N36 N81 102.2(12) . . ?
N77 N36 Co3 119.5(5) . . ?
C71 N36 Co3 133.0(13) . . ?
C71 N36 N77 101.3(14) . . ?
N32 N42 B3 118.0(5) . . ?
N32 N42 C221 102.1(9) . . ?
C135 N42 N32 111.9(8) . . ?
C135 N42 B3 129.3(8) . . ?
C221 N42 B3 135.7(9) . . ?
N19 N43 C153 119.0(4) . . ?
C86 N43 N19 111.3(4) . . ?
C86 N43 C153 129.6(5) . . ?
N28 N44 C163 106.3(7) . . ?
N28 N44 B4 113.5(6) . . ?
C163 N44 B4 139.9(7) . . ?
N26 N48 C136 119.5(4) . . ?
C77 N48 N26 111.4(4) . . ?
C77 N48 C136 129.0(4) . . ?
N18 N49 B1 117.9(4) . . ?
C208 N49 N18 108.2(5) . . ?
C208 N49 B1 133.5(5) . . ?
N27 N50 C136 119.5(4) . . ?
C132 N50 N27 109.9(4) . . ?
C132 N50 C136 130.4(4) . . ?
N13 N51 C170 119.8(4) . . ?
C149 N51 N13 111.0(4) . . ?
C149 N51 C170 128.7(4) . . ?
N25 N52 C136 120.1(4) . . ?
C126 N52 N25 110.2(4) . . ?
C126 N52 C136 129.7(4) . . ?
N29 N53 B4 119.4(5) . . ?
C159 N53 N29 109.7(7) . . ?
C159 N53 B4 130.8(7) . . ?
N66 N55 C242 104.0(8) . . ?
N31 N61 C206 109.0(6) . . ?
N31 N61 B3 118.7(5) . . ?
C206 N61 B3 132.2(6) . . ?
N23 N62 B2 117.7(4) . . ?
C238 N62 N23 108.2(4) . . ?
C238 N62 B2 134.1(5) . . ?
N33 N63 B3 117.1(5) . . ?
C104 N63 N33 107.7(5) . . ?
C104 N63 B3 134.9(6) . . ?
N69 N64 C78 109.5(5) . . ?
N69 N64 B2 130.2(5) . . ?
C78 N64 B2 119.3(5) . . ?
N22 N65 B2 120.4(4) . . ?
C142 N65 N22 110.5(4) . . ?
C142 N65 B2 129.1(5) . . ?
N55 N66 B1 128.7(6) . . ?
C148 N66 N55 111.8(6) . . ?
C148 N66 B1 118.1(5) . . ?
N30 N67 B4 118.0(5) . . ?
C182 N67 N30 108.5(7) . . ?
C182 N67 B4 133.3(7) . . ?
N24 N68 B2 115.6(4) . . ?
C174 N68 N24 107.9(4) . . ?
C174 N68 B2 136.5(5) . . ?
N64 N69 C168 106.3(6) . . ?
N20 N70 C153 119.8(4) . . ?
C157 N70 N20 109.7(4) . . ?
C157 N70 C153 130.3(5) . . ?
N14 N73 C170 119.7(4) . . ?
C122 N73 N14 111.0(4) . . ?
C122 N73 C170 129.1(4) . . ?
N21 N76 C153 120.3(4) . . ?
C70 N76 N21 109.5(5) . . ?
C70 N76 C153 130.1(5) . . ?
N15 N82 C170 119.0(4) . . ?
C156 N82 N15 110.3(4) . . ?
C156 N82 C170 130.5(4) . . ?
N16 N83 B1 115.7(4) . . ?
C112 N83 N16 109.0(5) . . ?
C112 N83 B1 135.1(5) . . ?
N17 N87 B1 120.2(5) . . ?
C124 N87 N17 108.2(5) . . ?
C124 N87 B1 131.5(5) . . ?
N1 C1 Fe1 177.0(4) . . ?
N4 C2 Fe1 179.4(5) . . ?
N7 C3 Fe1 177.0(4) . . ?
N2 C4 Fe2 179.1(4) . . ?
N5 C5 Fe2 176.9(4) . . ?
N10 C6 Fe2 178.0(5) . . ?
N3 C7 Fe3 179.1(4) . . ?
N8 C8 Fe3 175.6(4) . . ?
N11 C9 Fe3 177.3(5) . . ?
N6 C10 Fe4 176.1(5) . . ?
N9 C11 Fe4 177.2(5) . . ?
N12 C12 Fe4 179.1(5) . . ?
C14 C13 C18 116.9(6) . . ?
C26 C13 C14 123.0(6) . . ?
C26 C13 C18 120.1(6) . . ?
C13 C14 H14 119.0 . . ?
C15 C14 C13 122.0(6) . . ?
C15 C14 H14 119.0 . . ?
C14 C15 H15 120.0 . . ?
C14 C15 C16 120.1(7) . . ?
C16 C15 H15 120.0 . . ?
C15 C16 H16 120.0 . . ?
C17 C16 C15 120.0(7) . . ?
C17 C16 H16 120.0 . . ?
C16 C17 H17 119.1 . . ?
C16 C17 C18 121.9(7) . . ?
C18 C17 H17 119.1 . . ?
C17 C18 C13 119.1(6) . . ?
C19 C18 C13 119.0(6) . . ?
C19 C18 C17 121.9(6) . . ?
C18 C19 H19 119.1 . . ?
C18 C19 C20 121.7(6) . . ?
C20 C19 H19 119.1 . . ?
C19 C20 C21 120.7(6) . . ?
C19 C20 C25 120.0(6) . . ?
C21 C20 C25 119.3(6) . . ?
C20 C21 H21 119.8 . . ?
C22 C21 C20 120.5(7) . . ?
C22 C21 H21 119.8 . . ?
C21 C22 H22 119.0 . . ?
C21 C22 C23 122.1(7) . . ?
C23 C22 H22 119.0 . . ?
C22 C23 H23 120.4 . . ?
C24 C23 C22 119.3(7) . . ?
C24 C23 H23 120.4 . . ?
C23 C24 H24 119.2 . . ?
C23 C24 C25 121.6(6) . . ?
C25 C24 H24 119.2 . . ?
C24 C25 C20 117.2(6) . . ?
C26 C25 C20 119.2(6) . . ?
C26 C25 C24 123.6(5) . . ?
C13 C26 C25 119.9(5) . . ?
C13 C26 C212 119.6(6) . . ?
C25 C26 C212 120.3(5) . . ?
C28 C27 C32 116.1(8) . . ?
C40 C27 C28 124.2(7) . . ?
C40 C27 C32 119.7(7) . . ?
C27 C28 H28 118.9 . . ?
C29 C28 C27 122.3(8) . . ?
C29 C28 H28 118.9 . . ?
C28 C29 H29 119.4 . . ?
C28 C29 C30 121.2(9) . . ?
C30 C29 H29 119.4 . . ?
C29 C30 H30 120.8 . . ?
C31 C30 C29 118.4(10) . . ?
C31 C30 H30 120.8 . . ?
C30 C31 H31 118.7 . . ?
C30 C31 C32 122.7(9) . . ?
C32 C31 H31 118.7 . . ?
C31 C32 C27 119.4(8) . . ?
C33 C32 C27 118.6(8) . . ?
C33 C32 C31 122.0(8) . . ?
C32 C33 H33 118.4 . . ?
C32 C33 C34 123.1(7) . . ?
C34 C33 H33 118.4 . . ?
C33 C34 C35 122.1(7) . . ?
C33 C34 C39 118.2(7) . . ?
C35 C34 C39 119.7(7) . . ?
C34 C35 H35 119.3 . . ?
C36 C35 C34 121.4(7) . . ?
C36 C35 H35 119.3 . . ?
C35 C36 H36 120.2 . . ?
C35 C36 C37 119.6(8) . . ?
C37 C36 H36 120.2 . . ?
C36 C37 H37 119.5 . . ?
C38 C37 C36 121.0(8) . . ?
C38 C37 H37 119.5 . . ?
C37 C38 H38 119.2 . . ?
C37 C38 C39 121.6(7) . . ?
C39 C38 H38 119.2 . . ?
C38 C39 C34 116.7(7) . . ?
C38 C39 C40 125.1(6) . . ?
C40 C39 C34 118.2(7) . . ?
C27 C40 C39 122.2(6) . . ?
C27 C40 C98 118.3(7) . . ?
C39 C40 C98 119.2(7) . . ?
C42 C41 C46 119.6(8) . . ?
C42 C41 C54 123.2(9) . . ?
C54 C41 C46 117.3(8) . . ?
C41 C42 H42 120.1 . . ?
C43 C42 C41 119.9(10) . . ?
C43 C42 H42 120.1 . . ?
C42 C43 H43 119.9 . . ?
C42 C43 C44 120.1(11) . . ?
C44 C43 H43 119.9 . . ?
C43 C44 H44 118.7 . . ?
C45 C44 C43 122.6(10) . . ?
C45 C44 H44 118.7 . . ?
C44 C45 H45 120.4 . . ?
C44 C45 C46 119.2(11) . . ?
C46 C45 H45 120.4 . . ?
C45 C46 C41 118.5(9) . . ?
C47 C46 C41 120.2(7) . . ?
C47 C46 C45 121.3(9) . . ?
C46 C47 H47 118.9 . . ?
C48 C47 C46 122.2(8) . . ?
C48 C47 H47 118.9 . . ?
C47 C48 C49 121.4(8) . . ?
C47 C48 C53 119.3(8) . . ?
C49 C48 C53 119.3(7) . . ?
C48 C49 H49 119.4 . . ?
C50 C49 C48 121.2(8) . . ?
C50 C49 H49 119.4 . . ?
C49 C50 H50 120.2 . . ?
C49 C50 C51 119.5(9) . . ?
C51 C50 H50 120.2 . . ?
C50 C51 H51 119.7 . . ?
C52 C51 C50 120.6(8) . . ?
C52 C51 H51 119.7 . . ?
C51 C52 H52 118.4 . . ?
C51 C52 C53 123.1(8) . . ?
C53 C52 H52 118.4 . . ?
C52 C53 C48 116.1(8) . . ?
C54 C53 C48 120.4(7) . . ?
C54 C53 C52 123.4(8) . . ?
C41 C54 C82 118.6(8) . . ?
C53 C54 C41 120.6(8) . . ?
C53 C54 C82 120.6(7) . . ?
C56 C55 C60 116.2(8) . . ?
C56 C55 C68 124.6(7) . . ?
C68 C55 C60 119.2(8) . . ?
C55 C56 H56 119.3 . . ?
C57 C56 C55 121.4(8) . . ?
C57 C56 H56 119.3 . . ?
C56 C57 H57 119.6 . . ?
C56 C57 C58 120.8(10) . . ?
C58 C57 H57 119.6 . . ?
C57 C58 H58 119.9 . . ?
C59 C58 C57 120.1(10) . . ?
C59 C58 H58 119.9 . . ?
C58 C59 H59 119.4 . . ?
C58 C59 C60 121.1(9) . . ?
C60 C59 H59 119.4 . . ?
C59 C60 C55 120.5(9) . . ?
C61 C60 C55 117.7(10) . . ?
C61 C60 C59 121.7(9) . . ?
C60 C61 H61 117.7 . . ?
C62 C61 C60 124.6(9) . . ?
C62 C61 H61 117.7 . . ?
C61 C62 C63 125.1(10) . . ?
C61 C62 C67 118.1(8) . . ?
C63 C62 C67 116.8(11) . . ?
C62 C63 H63 117.9 . . ?
C64 C63 C62 124.1(11) . . ?
C64 C63 H63 117.9 . . ?
C63 C64 H64 120.4 . . ?
C63 C64 C65 119.2(11) . . ?
C65 C64 H64 120.4 . . ?
C64 C65 H65 119.7 . . ?
C66 C65 C64 120.5(13) . . ?
C66 C65 H65 119.7 . . ?
C65 C66 H66 119.4 . . ?
C65 C66 C67 121.2(10) . . ?
C67 C66 H66 119.4 . . ?
C66 C67 C62 118.1(8) . . ?
C68 C67 C62 119.0(9) . . ?
C68 C67 C66 122.9(8) . . ?
C55 C68 C88 119.7(6) . . ?
C67 C68 C55 121.3(7) . . ?
C67 C68 C88 119.0(8) . . ?
N76 C70 H70 126.2 . . ?
C102 C70 N76 107.6(5) . . ?
C102 C70 H70 126.2 . . ?
N25 C72 H72 124.0 . . ?
N25 C72 C166 112.1(5) . . ?
C166 C72 H72 124.0 . . ?
O5 C74 H74A 110.1 . . ?
O5 C74 H74B 110.1 . . ?
O5 C74 C136 108.1(4) . . ?
H74A C74 H74B 108.4 . . ?
C136 C74 H74A 110.1 . . ?
C136 C74 H74B 110.1 . . ?
N17 C76 H76 124.6 . . ?
N17 C76 C216 110.7(5) . . ?
C216 C76 H76 124.6 . . ?
N48 C77 H77 126.7 . . ?
N48 C77 C106 106.7(5) . . ?
C106 C77 H77 126.7 . . ?
N64 C78 H78 127.1 . . ?
C220 C78 N64 105.8(6) . . ?
C220 C78 H78 127.1 . . ?
C54 C82 H82C 106.6 . . ?
C54 C82 H82D 106.6 . . ?
C54 C82 H82A 112.6 . . ?
C54 C82 H82B 112.6 . . ?
H82C C82 H82D 106.5 . . ?
H82A C82 H82B 110.1 . . ?
O3 C82 C54 95.7(7) . . ?
O3 C82 H82A 112.6 . . ?
O3 C82 H82B 112.6 . . ?
O4 C82 C54 123.1(8) . . ?
O4 C82 H82C 106.6 . . ?
O4 C82 H82D 106.6 . . ?
N26 C83 H83 123.9 . . ?
N26 C83 C106 112.2(5) . . ?
C106 C83 H83 123.9 . . ?
N18 C84 H84 125.1 . . ?
N18 C84 C224 109.8(6) . . ?
C224 C84 H84 125.1 . . ?
N43 C86 H86 126.7 . . ?
N43 C86 C114 106.6(5) . . ?
C114 C86 H86 126.7 . . ?
O5 C88 C68 107.9(4) . . ?
O5 C88 H88A 110.1 . . ?
O5 C88 H88B 110.1 . . ?
C68 C88 H88A 110.1 . . ?
C68 C88 H88B 110.1 . . ?
H88A C88 H88B 108.4 . . ?
C112 C90 H90 127.2 . . ?
C202 C90 H90 127.2 . . ?
C202 C90 C112 105.6(6) . . ?
C174 C92 H92 127.6 . . ?
C176 C92 H92 127.6 . . ?
C176 C92 C174 104.7(5) . . ?
C149 C96 H96 127.7 . . ?
C149 C96 C234 104.6(5) . . ?
C234 C96 H96 127.7 . . ?
O2 C98 C40 103.9(5) . . ?
O2 C98 H98A 111.0 . . ?
O2 C98 H98B 111.0 . . ?
C40 C98 H98A 111.0 . . ?
C40 C98 H98B 111.0 . . ?
H98A C98 H98B 109.0 . . ?
N19 C100 H100 124.4 . . ?
N19 C100 C114 111.2(5) . . ?
C114 C100 H100 124.4 . . ?
C70 C102 H102 127.0 . . ?
C70 C102 C116 106.1(5) . . ?
C116 C102 H102 127.0 . . ?
N63 C104 H104 125.0 . . ?
N63 C104 C154 110.1(6) . . ?
C154 C104 H104 125.0 . . ?
C77 C106 C83 105.3(5) . . ?
C77 C106 H106 127.3 . . ?
C83 C106 H106 127.3 . . ?
N33 C108 H108 125.2 . . ?
N33 C108 C154 109.7(6) . . ?
C154 C108 H108 125.2 . . ?
N83 C112 C90 108.6(5) . . ?
N83 C112 H112 125.7 . . ?
C90 C112 H112 125.7 . . ?
C86 C114 C100 106.3(5) . . ?
C86 C114 H114 126.8 . . ?
C100 C114 H114 126.8 . . ?
N21 C116 C102 111.4(5) . . ?
N21 C116 H116 124.3 . . ?
C102 C116 H116 124.3 . . ?
N31 C120 H120 124.9 . . ?
N31 C120 C204 110.3(7) . . ?
C204 C120 H120 124.9 . . ?
N73 C122 H122 126.6 . . ?
N73 C122 C146 106.8(5) . . ?
C146 C122 H122 126.6 . . ?
N87 C124 H124 125.8 . . ?
C216 C124 N87 108.5(5) . . ?
C216 C124 H124 125.8 . . ?
N52 C126 H126 126.5 . . ?
N52 C126 C166 107.1(5) . . ?
C166 C126 H126 126.5 . . ?
C140 C127 H127 128.0 . . ?
C140 C127 C163 104.0(8) . . ?
C163 C127 H127 128.0 . . ?
O2 C128 H12A 110.6 . . ?
O2 C128 H12B 110.6 . . ?
O2 C128 C153 105.8(4) . . ?
H12A C128 H12B 108.7 . . ?
C153 C128 H12A 110.6 . . ?
C153 C128 H12B 110.6 . . ?
N29 C131 H131 126.3 . . ?
N29 C131 C167 107.4(8) . . ?
C167 C131 H131 126.3 . . ?
N50 C132 H132 126.1 . . ?
C194 C132 N50 107.8(5) . . ?
C194 C132 H132 126.1 . . ?
N48 C136 C74 110.0(4) . . ?
N50 C136 N48 109.0(4) . . ?
N50 C136 C74 108.5(4) . . ?
N52 C136 N48 109.6(4) . . ?
N52 C136 N50 108.9(4) . . ?
N52 C136 C74 110.8(4) . . ?
C142 C138 H138 126.5 . . ?
C142 C138 C190 107.0(5) . . ?
C190 C138 H138 126.5 . . ?
N28 C140 H140 123.7 . . ?
C127 C140 N28 112.7(7) . . ?
C127 C140 H140 123.7 . . ?
N65 C142 C138 107.1(5) . . ?
N65 C142 H142 126.5 . . ?
C138 C142 H142 126.5 . . ?
N14 C145 H145 123.8 . . ?
N14 C145 C146 112.3(5) . . ?
C146 C145 H145 123.8 . . ?
C122 C146 C145 105.5(6) . . ?
C122 C146 H146 127.3 . . ?
C145 C146 H146 127.3 . . ?
C172 C147 H147 127.1 . . ?
C182 C147 H147 127.1 . . ?
C182 C147 C172 105.7(8) . . ?
N66 C148 H148 126.8 . . ?
C162 C148 N66 106.4(7) . . ?
C162 C148 H148 126.8 . . ?
N51 C149 C96 107.5(5) . . ?
N51 C149 H149 126.3 . . ?
C96 C149 H149 126.3 . . ?
C184 C152 H152 127.1 . . ?
C238 C152 H152 127.1 . . ?
C238 C152 C184 105.8(5) . . ?
N43 C153 N70 109.5(4) . . ?
N43 C153 C128 108.5(4) . . ?
N70 C153 C128 109.6(4) . . ?
N76 C153 N43 109.2(4) . . ?
N76 C153 N70 109.4(4) . . ?
N76 C153 C128 110.7(4) . . ?
C104 C154 C108 104.9(6) . . ?
C104 C154 H154 127.5 . . ?
C108 C154 H154 127.5 . . ?
N82 C156 H156 126.5 . . ?
C200 C156 N82 107.0(5) . . ?
C200 C156 H156 126.5 . . ?
N70 C157 H157 126.1 . . ?
C214 C157 N70 107.8(5) . . ?
C214 C157 H157 126.1 . . ?
N32 C158 H158 127.9 . . ?
N32 C158 H15A 122.2 . . ?
N32 C158 C73 104.2(8) . . ?
C73 C158 H158 127.9 . . ?
C111 C158 N32 115.7(10) . . ?
C111 C158 H15A 122.2 . . ?
N53 C159 H159 125.5 . . ?
N53 C159 C167 108.9(8) . . ?
C167 C159 H159 125.5 . . ?
C148 C162 H162 124.9 . . ?
C148 C162 C242 110.2(8) . . ?
C242 C162 H162 124.9 . . ?
N44 C163 H163 124.7 . . ?
C127 C163 N44 110.7(7) . . ?
C127 C163 H163 124.7 . . ?
N27 C165 H165 124.4 . . ?
N27 C165 C194 111.2(5) . . ?
C194 C165 H165 124.4 . . ?
C72 C166 H166 127.2 . . ?
C126 C166 C72 105.7(5) . . ?
C126 C166 H166 127.2 . . ?
C131 C167 H167 126.8 . . ?
C159 C167 C131 106.4(7) . . ?
C159 C167 H167 126.8 . . ?
N69 C168 H168 127.1 . . ?
C220 C168 N69 105.8(6) . . ?
C220 C168 H168 127.1 . . ?
N51 C170 N73 110.2(4) . . ?
N51 C170 C232 108.7(4) . . ?
N73 C170 C232 109.5(4) . . ?
N82 C170 N51 108.8(4) . . ?
N82 C170 N73 109.6(4) . . ?
N82 C170 C232 110.1(4) . . ?
N30 C172 C147 109.3(8) . . ?
N30 C172 H172 125.3 . . ?
C147 C172 H172 125.3 . . ?
N68 C174 C92 109.8(5) . . ?
N68 C174 H174 125.1 . . ?
C92 C174 H174 125.1 . . ?
N24 C176 C92 110.3(5) . . ?
N24 C176 H176 124.9 . . ?
C92 C176 H176 124.9 . . ?
N15 C178 H178 124.2 . . ?
N15 C178 C200 111.7(5) . . ?
C200 C178 H178 124.2 . . ?
N67 C182 C147 109.0(7) . . ?
N67 C182 H182 125.5 . . ?
C147 C182 H182 125.5 . . ?
N23 C184 C152 109.8(6) . . ?
N23 C184 H184 125.1 . . ?
C152 C184 H184 125.1 . . ?
N22 C190 C138 108.8(5) . . ?
N22 C190 H190 125.6 . . ?
C138 C190 H190 125.6 . . ?
C132 C194 C165 105.8(5) . . ?
C132 C194 H194 127.1 . . ?
C165 C194 H194 127.1 . . ?
C156 C200 C178 106.6(5) . . ?
C156 C200 H200 126.7 . . ?
C178 C200 H200 126.7 . . ?
N16 C202 C90 109.8(6) . . ?
N16 C202 H202 125.1 . . ?
C90 C202 H202 125.1 . . ?
C120 C204 H204 127.3 . . ?
C206 C204 C120 105.5(7) . . ?
C206 C204 H204 127.3 . . ?
N61 C206 H206 125.5 . . ?
C204 C206 N61 108.9(6) . . ?
C204 C206 H206 125.5 . . ?
N49 C208 H208 125.1 . . ?
N49 C208 C224 109.7(6) . . ?
C224 C208 H208 125.1 . . ?
O1 C212 C26 106.9(4) . . ?
O1 C212 H21A 110.3 . . ?
O1 C212 H21B 110.3 . . ?
C26 C212 H21A 110.3 . . ?
C26 C212 H21B 110.3 . . ?
H21A C212 H21B 108.6 . . ?
C157 C214 H214 126.9 . . ?
C157 C214 C248 106.1(5) . . ?
C248 C214 H214 126.9 . . ?
C76 C216 H216 126.9 . . ?
C124 C216 C76 106.1(6) . . ?
C124 C216 H216 126.9 . . ?
C78 C220 C168 112.4(6) . . ?
C78 C220 H220 123.8 . . ?
C168 C220 H220 123.8 . . ?
C84 C224 H224 127.5 . . ?
C208 C224 C84 105.0(6) . . ?
C208 C224 H224 127.5 . . ?
O1 C232 C170 106.3(4) . . ?
O1 C232 H23A 110.5 . . ?
O1 C232 H23B 110.5 . . ?
C170 C232 H23A 110.5 . . ?
C170 C232 H23B 110.5 . . ?
H23A C232 H23B 108.7 . . ?
N13 C234 C96 111.5(5) . . ?
N13 C234 H234 124.2 . . ?
C96 C234 H234 124.2 . . ?
N62 C238 C152 108.7(5) . . ?
N62 C238 H238 125.7 . . ?
C152 C238 H238 125.7 . . ?
N55 C242 H242 126.2 . . ?
C162 C242 N55 107.6(7) . . ?
C162 C242 H242 126.2 . . ?
N20 C248 C214 111.1(5) . . ?
N20 C248 H248 124.4 . . ?
C214 C248 H248 124.4 . . ?
N49 B1 N83 106.1(5) . . ?
N49 B1 N87 108.2(5) . . ?
N66 B1 N49 111.5(5) . . ?
N66 B1 N83 114.9(5) . . ?
N66 B1 N87 108.7(5) . . ?
N83 B1 N87 107.2(5) . . ?
N62 B2 N65 107.4(4) . . ?
N62 B2 N68 107.3(4) . . ?
N64 B2 N62 111.6(5) . . ?
N64 B2 N65 109.0(5) . . ?
N64 B2 N68 114.7(5) . . ?
N68 B2 N65 106.5(4) . . ?
N42 B3 N61 105.9(5) . . ?
N42 B3 N75 117.3(8) . . ?
N61 B3 N75 98.6(8) . . ?
N63 B3 N42 107.5(6) . . ?
N63 B3 N61 108.2(5) . . ?
N63 B3 N75 118.0(9) . . ?
N59 B3 N42 105.5(10) . . ?
N59 B3 N61 122.2(10) . . ?
N59 B3 N63 106.7(9) . . ?
N44 B4 N53 106.8(7) . . ?
N67 B4 N44 109.1(7) . . ?
N67 B4 N53 108.5(8) . . ?
N80 B4 N44 104.2(8) . . ?
N80 B4 N53 113.8(8) . . ?
N80 B4 N67 114.0(8) . . ?
N40 B4 N44 129.5(10) . . ?
N40 B4 N53 90.5(9) . . ?
N40 B4 N67 109.3(10) . . ?
C105 O3 C82 105.2(10) . . ?
N75 N39 C81 104(3) . . ?
N80 N41 C94 108.0 . . ?
N41 N80 B4 119.9(7) . . ?
N41 N80 C87 108.0 . . ?
C87 N80 B4 130.7(7) . . ?
N80 C87 H87 126.0 . . ?
C175 C87 N80 108.0 . . ?
C175 C87 H87 126.0 . . ?
C87 C175 H175 126.0 . . ?
C87 C175 C94 108.0 . . ?
C94 C175 H175 126.0 . . ?
N41 C94 C175 108.0 . . ?
N41 C94 H94 126.0 . . ?
C175 C94 H94 126.0 . . ?
N34 N46 C107 118.4(15) . . ?
N34 N46 C209 107.1(11) . . ?
C107 N46 C209 134.3(16) . . ?
N35 N58 C209 127.3(11) . . ?
C211 N58 N35 108.1(14) . . ?
C211 N58 C209 124.3(14) . . ?
N39 N75 B3 119(2) . . ?
N39 N75 C110 111(2) . . ?
C110 N75 B3 128.5(15) . . ?
N36 N81 C209 119.6(9) . . ?
C244 N81 N36 108.9(11) . . ?
C244 N81 C209 131.1(12) . . ?
C158 C73 H73 125.7 . . ?
C135 C73 C158 108.6(12) . . ?
C135 C73 H73 125.7 . . ?
N39 C81 H81 124.1 . . ?
C181 C81 N39 112(2) . . ?
C181 C81 H81 124.1 . . ?
N36 C103 H103 122.0 . . ?
N36 C103 C205 116(2) . . ?
C205 C103 H103 122.0 . . ?
O3 C105 H10A 110.2 . . ?
O3 C105 H10B 110.2 . . ?
O3 C105 C209 107.4(12) . . ?
H10A C105 H10B 108.5 . . ?
C209 C105 H10A 110.2 . . ?
C209 C105 H10B 110.2 . . ?
N46 C107 H107 124.8 . . ?
N46 C107 C207 110.3(19) . . ?
C207 C107 H107 124.8 . . ?
N75 C110 H110 126.5 . . ?
N75 C110 C181 107.1(14) . . ?
C181 C110 H110 126.5 . . ?
N34 C118 H118 125.5 . . ?
N34 C118 C207 109.0(17) . . ?
C207 C118 H118 125.5 . . ?
C211 C134 H134 123.2 . . ?
C211 C134 C213 113.6(18) . . ?
C213 C134 H134 123.2 . . ?
N42 C135 H135 126.9 . . ?
C73 C135 N42 106.1(12) . . ?
C73 C135 H135 126.9 . . ?
C81 C181 C110 105.9(14) . . ?
C81 C181 H181 127.1 . . ?
C110 C181 H181 127.1 . . ?
C103 C205 H205 128.5 . . ?
C103 C205 C244 103.0(16) . . ?
C244 C205 H205 128.5 . . ?
C107 C207 C118 100.0(18) . . ?
C107 C207 H207 130.0 . . ?
C118 C207 H207 130.0 . . ?
N46 C209 N58 110.4(12) . . ?
N46 C209 N81 110.9(14) . . ?
N46 C209 C105 104.3(14) . . ?
N58 C209 C105 114.6(13) . . ?
N81 C209 N58 107.4(15) . . ?
N81 C209 C105 109.3(12) . . ?
N58 C211 H211 129.4 . . ?
C134 C211 N58 101.2(15) . . ?
C134 C211 H211 129.4 . . ?
N35 C213 C134 109.3(17) . . ?
N35 C213 H213 125.4 . . ?
C134 C213 H213 125.4 . . ?
N81 C244 C205 107.2(13) . . ?
N81 C244 H244 126.4 . . ?
C205 C244 H244 126.4 . . ?
C91 O4 C82 103.9(9) . . ?
N38 N59 B3 120.3(18) . . ?
C109 N59 B3 126.8(17) . . ?
C109 N59 N38 106.8(19) . . ?
C143 N71 N34 126.5(9) . . ?
C236 N71 N34 105.6(12) . . ?
C236 N71 C143 127.9(11) . . ?
N35 N72 C133 116.1(13) . . ?
N35 N72 C143 107.0(10) . . ?
C133 N72 C143 136.8(13) . . ?
N36 N77 C143 117.1(8) . . ?
C179 N77 N36 112.5(9) . . ?
C179 N77 C143 129.9(10) . . ?
C219 N38 N59 109(2) . . ?
N36 C71 H71 125.3 . . ?
N36 C71 C93 109(2) . . ?
C93 C71 H71 125.3 . . ?
O4 C91 H91A 109.3 . . ?
O4 C91 H91B 109.3 . . ?
O4 C91 C143 111.6(12) . . ?
H91A C91 H91B 108.0 . . ?
C143 C91 H91A 109.3 . . ?
C143 C91 H91B 109.3 . . ?
C71 C93 H93 126.2 . . ?
C179 C93 C71 107.6(15) . . ?
C179 C93 H93 126.2 . . ?
N59 C109 H109 126.5 . . ?
N59 C109 C196 107.0(19) . . ?
C196 C109 H109 126.5 . . ?
C158 C111 H111 130.0 . . ?
C158 C111 C221 100.1(13) . . ?
C221 C111 H111 130.0 . . ?
C192 C129 H129 123.3 . . ?
C192 C129 C236 113(2) . . ?
C236 C129 H129 123.3 . . ?
N72 C133 H133 125.8 . . ?
C171 C133 N72 108.5(16) . . ?
C171 C133 H133 125.8 . . ?
N71 C143 N77 108.6(13) . . ?
N71 C143 C91 108.8(10) . . ?
N72 C143 N71 111.8(11) . . ?
N72 C143 N77 111.2(11) . . ?
N72 C143 C91 106.3(12) . . ?
N77 C143 C91 110.1(11) . . ?
C133 C171 H171 126.6 . . ?
C133 C171 C230 106.7(14) . . ?
C230 C171 H171 126.6 . . ?
N77 C179 H179 126.5 . . ?
C93 C179 N77 106.9(11) . . ?
C93 C179 H179 126.5 . . ?
N34 C192 C129 111.5(18) . . ?
N34 C192 H192 124.2 . . ?
C129 C192 H192 124.2 . . ?
C109 C196 H196 126.4 . . ?
C109 C196 C219 107.1(17) . . ?
C219 C196 H196 126.4 . . ?
C160 C215 H215 126.0 . . ?
C160 C215 C217 108.0 . . ?
C217 C215 H215 126.0 . . ?
C215 C160 H160 126.0 . . ?
C215 C160 N40 108.0 . . ?
N40 C160 H160 126.0 . . ?
C160 N40 B4 139.3(11) . . ?
N84 N40 B4 110.7(11) . . ?
N84 N40 C160 108.0 . . ?
N40 N84 C217 108.0 . . ?
C215 C217 H217 126.0 . . ?
N84 C217 C215 108.0 . . ?
N84 C217 H217 126.0 . . ?
N38 C219 C196 110(2) . . ?
N38 C219 H219 124.9 . . ?
C196 C219 H219 124.9 . . ?
N42 C221 H221 124.2 . . ?
C111 C221 N42 111.7(13) . . ?
C111 C221 H221 124.2 . . ?
N35 C230 H230 126.6 . . ?
C171 C230 N35 106.9(12) . . ?
C171 C230 H230 126.6 . . ?
N71 C236 H236 128.0 . . ?
C129 C236 N71 104.1(16) . . ?
C129 C236 H236 128.0 . . ?
O6 S1 C186 103.6(3) . . ?
O10 S1 O6 115.3(3) . . ?
O10 S1 O14 114.4(3) . . ?
O10 S1 C186 104.2(3) . . ?
O14 S1 O6 114.0(3) . . ?
O14 S1 C186 103.3(3) . . ?
F1 C186 S1 112.2(4) . . ?
F1 C186 F4 107.3(5) . . ?
F4 C186 S1 110.3(5) . . ?
F8 C186 S1 110.9(5) . . ?
F8 C186 F1 107.0(6) . . ?
F8 C186 F4 108.9(6) . . ?
O12 S4 O28 114.6(4) . . ?
O12 S4 C177 105.0(3) . . ?
O20 S4 O12 116.8(4) . . ?
O20 S4 O28 112.3(5) . . ?
O20 S4 C177 105.2(4) . . ?
O28 S4 C177 100.9(5) . . ?
F6 C177 S4 113.3(5) . . ?
F12 C177 S4 112.4(6) . . ?
F12 C177 F6 103.2(8) . . ?
F12 C177 F22 107.4(8) . . ?
F22 C177 S4 111.7(8) . . ?
F22 C177 F6 108.3(7) . . ?
O22 S6 O30 108.2(4) . . ?
O22 S6 C139 105.3(5) . . ?
O30 S6 C139 103.6(5) . . ?
O34 S6 O22 117.5(5) . . ?
O34 S6 O30 115.9(6) . . ?
O34 S6 C139 104.8(4) . . ?
F10 C139 S6 115.5(6) . . ?
F10 C139 F16 106.1(7) . . ?
F10 C139 F18 107.5(10) . . ?
F16 C139 S6 111.9(9) . . ?
F18 C139 S6 111.4(7) . . ?
F18 C139 F16 103.5(8) . . ?
O11 S2 O25 104.6(17) . . ?
O11 S2 C237 85(2) . . ?
O24 S2 O11 127.5(9) . . ?
O24 S2 O25 127.2(18) . . ?
O24 S2 C237 94(2) . . ?
O25 S2 C237 100(2) . . ?
F26 C237 S2 116(3) . . ?
F31 C237 F26 89(3) . . ?
F31 C237 S2 122(3) . . ?
F27 C237 F26 108(4) . . ?
F27 C237 F31 103(4) . . ?
F27 C237 S2 115(4) . . ?
O11 S10 C125 102.8(8) . . ?
O24 S10 O11 103.8(5) . . ?
O24 S10 C125 113.8(8) . . ?
O36 S10 O11 111.1(7) . . ?
O36 S10 O24 119.6(6) . . ?
O36 S10 C125 104.6(9) . . ?
F26 C125 S10 101.1(11) . . ?
F26 C125 F17 105.8(17) . . ?
F31 C125 F26 116.7(17) . . ?
F31 C125 S10 106.4(14) . . ?
F31 C125 F17 111.4(15) . . ?
F17 C125 S10 115.3(14) . . ?
O9 S8 O16 115.9(5) . . ?
O9 S8 O32 112.8(5) . . ?
O9 S8 C188 104.9(5) . . ?
O16 S8 C188 102.4(5) . . ?
O32 S8 O16 117.1(4) . . ?
O32 S8 C188 100.9(5) . . ?
F14 C188 S8 112.1(8) . . ?
F14 C188 F20 108.0(11) . . ?
F20 C188 S8 111.0(10) . . ?
F24 C188 S8 112.1(10) . . ?
F24 C188 F14 107.8(11) . . ?
F24 C188 F20 105.5(11) . . ?
O9 S12 C250 94.9(11) . . ?
O16 S12 O9 118.6(8) . . ?
O16 S12 C250 90.1(12) . . ?
O93 S12 O9 120(2) . . ?
O93 S12 O16 110(2) . . ?
O93 S12 C250 120(2) . . ?
F32 C250 S12 104(2) . . ?
F32 C250 F99 115(3) . . ?
F76 C250 S12 112(2) . . ?
F76 C250 F32 108(4) . . ?
F76 C250 F99 118(3) . . ?
F99 C250 S12 97.6(14) . . ?
O19 S9 C227 110.2(11) . . ?
O7 S9 O19 125.4(11) . . ?
O7 S9 C227 99.3(13) . . ?
O29 S9 O19 104.9(13) . . ?
O29 S9 O7 121.6(17) . . ?
O29 S9 C227 87.7(13) . . ?
F5 C227 S9 118.4(18) . . ?
F9 C227 S9 117.2(16) . . ?
F9 C227 F5 110.2(18) . . ?
F9 C227 F19 103.9(18) . . ?
F19 C227 S9 106.8(16) . . ?
F19 C227 F5 97(2) . . ?
O19 S11 O8 123.1(14) . . ?
O19 S11 O31 98.2(13) . . ?
O19 S11 C240 111.0(12) . . ?
O8 S11 C240 107.9(17) . . ?
O31 S11 O8 119(2) . . ?
O31 S11 C240 93.8(18) . . ?
F3 C240 S11 121(2) . . ?
F3 C240 F13 97(3) . . ?
F3 C240 F25 102(3) . . ?
F13 C240 S11 124(3) . . ?
F13 C240 F25 96(2) . . ?
F25 C240 S11 113(2) . . ?
C161 O26 C183 116.5(9) . . ?
H15D C151 H15E 109.5 . . ?
H15D C151 H15F 109.5 . . ?
H15E C151 H15F 109.5 . . ?
C161 C151 H15D 109.5 . . ?
C161 C151 H15E 109.5 . . ?
C161 C151 H15F 109.5 . . ?
O26 C161 C151 117.0(10) . . ?
O26 C161 H16F 108.1 . . ?
O26 C161 H16G 108.1 . . ?
C151 C161 H16F 108.1 . . ?
C151 C161 H16G 108.1 . . ?
H16F C161 H16G 107.3 . . ?
O26 C183 H18I 110.9 . . ?
O26 C183 H18J 110.9 . . ?
O26 C183 C187 104.4(9) . . ?
H18I C183 H18J 108.9 . . ?
C187 C183 H18I 110.9 . . ?
C187 C183 H18J 110.9 . . ?
C183 C187 H18K 109.5 . . ?
C183 C187 H18L 109.5 . . ?
C183 C187 H18M 109.5 . . ?
H18K C187 H18L 109.5 . . ?
H18K C187 H18M 109.5 . . ?
H18L C187 H18M 109.5 . . ?
H13A C137 H13B 109.5 . . ?
H13A C137 H13C 109.5 . . ?
H13B C137 H13C 109.5 . . ?
C226 C137 H13A 109.5 . . ?
C226 C137 H13B 109.5 . . ?
C226 C137 H13C 109.5 . . ?
N45 C226 C137 179.2(11) . . ?
N56 C75 C246 173.0(14) . . ?
C75 C246 H24J 109.5 . . ?
C75 C246 H24K 109.5 . . ?
C75 C246 H24L 109.5 . . ?
H24J C246 H24K 109.5 . . ?
H24J C246 H24L 109.5 . . ?
H24K C246 H24L 109.5 . . ?
N74 C218 C228 179.2(10) . . ?
C218 C228 H22D 109.5 . . ?
C218 C228 H22E 109.5 . . ?
C218 C228 H22F 109.5 . . ?
H22D C228 H22E 109.5 . . ?
H22D C228 H22F 109.5 . . ?
H22E C228 H22F 109.5 . . ?
H89A C89 H89B 109.5 . . ?
H89A C89 H89C 109.5 . . ?
H89B C89 H89C 109.5 . . ?
C198 C89 H89A 109.5 . . ?
C198 C89 H89B 109.5 . . ?
C198 C89 H89C 109.5 . . ?
N79 C198 C89 168.6(14) . . ?
O15 S7 O21 110.3(7) . . ?
O15 S7 O23 114.3(7) . . ?
O15 S7 C150 106.2(8) . . ?
O21 S7 C150 104.0(7) . . ?
O23 S7 O21 116.8(6) . . ?
O23 S7 C150 104.0(7) . . ?
F2 C150 S7 113.7(11) . . ?
F2 C150 F28 106.2(14) . . ?
F2 C150 F30 105.7(15) . . ?
F28 C150 S7 117.2(12) . . ?
F28 C150 F30 99.5(14) . . ?
F30 C150 S7 113.1(12) . . ?
C85 N54 C79 107.8(17) . . ?
C155 N54 C79 101.3(15) . . ?
C155 N54 C85 115.8(15) . . ?
C155 N54 C164 112.8(16) . . ?
C164 N54 C79 108.9(15) . . ?
C164 N54 C85 109.7(16) . . ?
N54 C79 H79A 108.7 . . ?
N54 C79 H79B 108.7 . . ?
H79A C79 H79B 107.6 . . ?
C169 C79 N54 114.3(17) . . ?
C169 C79 H79A 108.7 . . ?
C169 C79 H79B 108.7 . . ?
N54 C85 H85A 107.5 . . ?
N54 C85 H85B 107.5 . . ?
N54 C85 C185 119.2(17) . . ?
H85A C85 H85B 107.0 . . ?
C185 C85 H85A 107.5 . . ?
C185 C85 H85B 107.5 . . ?
N54 C155 H15B 108.6 . . ?
N54 C155 H15C 108.6 . . ?
N54 C155 C173 114.5(18) . . ?
H15B C155 H15C 107.6 . . ?
C173 C155 H15B 108.6 . . ?
C173 C155 H15C 108.6 . . ?
N54 C164 H16A 108.9 . . ?
N54 C164 H16B 108.9 . . ?
N54 C164 C210 113(2) . . ?
H16A C164 H16B 107.7 . . ?
C210 C164 H16A 108.9 . . ?
C210 C164 H16B 108.9 . . ?
C79 C169 H16C 109.5 . . ?
C79 C169 H16D 109.5 . . ?
C79 C169 H16E 109.5 . . ?
H16C C169 H16D 109.5 . . ?
H16C C169 H16E 109.5 . . ?
H16D C169 H16E 109.5 . . ?
C155 C173 H17A 109.5 . . ?
C155 C173 H17B 109.5 . . ?
C155 C173 H17C 109.5 . . ?
H17A C173 H17B 109.5 . . ?
H17A C173 H17C 109.5 . . ?
H17B C173 H17C 109.5 . . ?
C85 C185 H18A 109.5 . . ?
C85 C185 H18B 109.5 . . ?
C85 C185 H18C 109.5 . . ?
H18A C185 H18B 109.5 . . ?
H18A C185 H18C 109.5 . . ?
H18B C185 H18C 109.5 . . ?
C164 C210 H21C 109.5 . . ?
C164 C210 H21D 109.5 . . ?
C164 C210 H21E 109.5 . . ?
H21C C210 H21D 109.5 . . ?
H21C C210 H21E 109.5 . . ?
H21D C210 H21E 109.5 . . ?
C69 N60 C101 106.5(13) . . ?
C80 N60 C69 106.3(16) . . ?
C80 N60 C101 112.5(16) . . ?
C99 N60 C69 107.7(15) . . ?
C99 N60 C80 110.7(15) . . ?
C99 N60 C101 112.7(14) . . ?
N60 C69 H69A 107.9 . . ?
N60 C69 H69B 107.9 . . ?
N60 C69 C121 117.7(17) . . ?
H69A C69 H69B 107.2 . . ?
C121 C69 H69A 107.9 . . ?
C121 C69 H69B 107.9 . . ?
N60 C80 H80A 108.9 . . ?
N60 C80 H80B 108.9 . . ?
N60 C80 C123 113.3(16) . . ?
H80A C80 H80B 107.7 . . ?
C123 C80 H80A 108.9 . . ?
C123 C80 H80B 108.9 . . ?
N60 C99 H99A 108.0 . . ?
N60 C99 H99B 108.0 . . ?
N60 C99 C180 117.2(15) . . ?
H99A C99 H99B 107.3 . . ?
C180 C99 H99A 108.0 . . ?
C180 C99 H99B 108.0 . . ?
N60 C101 H10C 108.5 . . ?
N60 C101 H10D 108.5 . . ?
N60 C101 C141 115.3(15) . . ?
H10C C101 H10D 107.5 . . ?
C141 C101 H10C 108.5 . . ?
C141 C101 H10D 108.5 . . ?
C69 C121 H12C 109.5 . . ?
C69 C121 H12D 109.5 . . ?
C69 C121 H12E 109.5 . . ?
H12C C121 H12D 109.5 . . ?
H12C C121 H12E 109.5 . . ?
H12D C121 H12E 109.5 . . ?
C80 C123 H12F 109.5 . . ?
C80 C123 H12G 109.5 . . ?
C80 C123 H12H 109.5 . . ?
H12F C123 H12G 109.5 . . ?
H12F C123 H12H 109.5 . . ?
H12G C123 H12H 109.5 . . ?
C101 C141 H14A 109.5 . . ?
C101 C141 H14B 109.5 . . ?
C101 C141 H14C 109.5 . . ?
H14A C141 H14B 109.5 . . ?
H14A C141 H14C 109.5 . . ?
H14B C141 H14C 109.5 . . ?
C99 C180 H18D 109.5 . . ?
C99 C180 H18E 109.5 . . ?
C99 C180 H18F 109.5 . . ?
H18D C180 H18E 109.5 . . ?
H18D C180 H18F 109.5 . . ?
H18E C180 H18F 109.5 . . ?
O17 S5 O33 133.1(9) . . ?
O17 S5 O35 109.8(10) . . ?
O17 S5 C239 89.1(12) . . ?
O33 S5 C239 113.5(12) . . ?
O35 S5 O33 104.2(11) . . ?
O35 S5 C239 103.4(13) . . ?
F7 C239 S5 110(2) . . ?
F7 C239 F29 120(3) . . ?
F15 C239 S5 109.4(19) . . ?
F15 C239 F7 114(3) . . ?
F15 C239 F29 102(2) . . ?
F29 C239 S5 100.4(18) . . ?
O18 S13 O27 108.5(11) . . ?
O18 S13 O37 115.8(6) . . ?
O18 S13 C223 118.8(10) . . ?
O27 S13 C223 100.2(12) . . ?
O37 S13 O27 108.2(14) . . ?
O37 S13 C223 104.0(13) . . ?
F11 C223 S13 115.6(17) . . ?
F11 C223 F23 116(2) . . ?
F11 C223 F266 113(2) . . ?
F23 C223 S13 107.4(15) . . ?
F23 C223 F266 92.3(17) . . ?
F266 C223 S13 110.2(19) . . ?
C1A N54A C79A 111.5(9) . . ?
C1A N54A C85A 106.6(8) . . ?
C1A N54A C266 112.7(9) . . ?
C85A N54A C79A 109.4(9) . . ?
C266 N54A C79A 104.7(9) . . ?
C266 N54A C85A 112.1(10) . . ?
N54A C1A H1AA 108.4 . . ?
N54A C1A H1AB 108.4 . . ?
N54A C1A C1E 115.7(11) . . ?
H1AA C1A H1AB 107.4 . . ?
C1E C1A H1AA 108.4 . . ?
C1E C1A H1AB 108.4 . . ?
H1BA C1B H1BB 109.5 . . ?
H1BA C1B H1BC 109.5 . . ?
H1BB C1B H1BC 109.5 . . ?
C79A C1B H1BA 109.5 . . ?
C79A C1B H1BB 109.5 . . ?
C79A C1B H1BC 109.5 . . ?
H1CA C1C H1CB 109.5 . . ?
H1CA C1C H1CC 109.5 . . ?
H1CB C1C H1CC 109.5 . . ?
C85A C1C H1CA 109.5 . . ?
C85A C1C H1CB 109.5 . . ?
C85A C1C H1CC 109.5 . . ?
H1DA C1D H1DB 109.5 . . ?
H1DA C1D H1DC 109.5 . . ?
H1DB C1D H1DC 109.5 . . ?
C266 C1D H1DA 109.5 . . ?
C266 C1D H1DB 109.5 . . ?
C266 C1D H1DC 109.5 . . ?
C1A C1E H1EA 109.5 . . ?
C1A C1E H1EB 109.5 . . ?
C1A C1E H1EC 109.5 . . ?
H1EA C1E H1EB 109.5 . . ?
H1EA C1E H1EC 109.5 . . ?
H1EB C1E H1EC 109.5 . . ?
N54A C79A H79C 107.6 . . ?
N54A C79A H79D 107.6 . . ?
C1B C79A N54A 118.9(10) . . ?
C1B C79A H79C 107.6 . . ?
C1B C79A H79D 107.6 . . ?
H79C C79A H79D 107.0 . . ?
N54A C85A C1C 108.9(11) . . ?
N54A C85A H85C 109.9 . . ?
N54A C85A H85D 109.9 . . ?
C1C C85A H85C 109.9 . . ?
C1C C85A H85D 109.9 . . ?
H85C C85A H85D 108.3 . . ?
N54A C266 C1D 113.4(11) . . ?
N54A C266 H26A 108.9 . . ?
N54A C266 H26B 108.9 . . ?
C1D C266 H26A 108.9 . . ?
C1D C266 H26B 108.9 . . ?
H26A C266 H26B 107.7 . . ?
C201 N78 C241 123(2) . . ?
C243 N78 C201 98.8(17) . . ?
C243 N78 C241 111(2) . . ?
C247 N78 C201 109(2) . . ?
C247 N78 C241 111.7(18) . . ?
C247 N78 C243 102(2) . . ?
H19A C199 H19B 109.5 . . ?
H19A C199 H19C 109.5 . . ?
H19B C199 H19C 109.5 . . ?
C201 C199 H19A 109.5 . . ?
C201 C199 H19B 109.5 . . ?
C201 C199 H19C 109.5 . . ?
N78 C201 C199 125(2) . . ?
N78 C201 H20A 106.0 . . ?
N78 C201 H20B 106.0 . . ?
C199 C201 H20A 106.0 . . ?
C199 C201 H20B 106.0 . . ?
H20A C201 H20B 106.3 . . ?
N78 C241 H24A 106.6 . . ?
N78 C241 H24B 106.6 . . ?
N78 C241 C255 123(2) . . ?
H24A C241 H24B 106.6 . . ?
C255 C241 H24A 106.6 . . ?
C255 C241 H24B 106.6 . . ?
N78 C243 H24C 108.8 . . ?
N78 C243 H24D 108.8 . . ?
N78 C243 C245 113.7(19) . . ?
H24C C243 H24D 107.7 . . ?
C245 C243 H24C 108.8 . . ?
C245 C243 H24D 108.8 . . ?
C243 C245 H24E 109.5 . . ?
C243 C245 H24F 109.5 . . ?
C243 C245 H24G 109.5 . . ?
H24E C245 H24F 109.5 . . ?
H24E C245 H24G 109.5 . . ?
H24F C245 H24G 109.5 . . ?
N78 C247 H24H 109.4 . . ?
N78 C247 H24I 109.4 . . ?
N78 C247 C259 111(2) . . ?
H24H C247 H24I 108.0 . . ?
C259 C247 H24H 109.4 . . ?
C259 C247 H24I 109.4 . . ?
C241 C255 H25A 109.5 . . ?
C241 C255 H25B 109.5 . . ?
C241 C255 H25C 109.5 . . ?
H25A C255 H25B 109.5 . . ?
H25A C255 H25C 109.5 . . ?
H25B C255 H25C 109.5 . . ?
C247 C259 H25D 109.5 . . ?
C247 C259 H25E 109.5 . . ?
C247 C259 H25F 109.5 . . ?
H25D C259 H25E 109.5 . . ?
H25D C259 H25F 109.5 . . ?
H25E C259 H25F 109.5 . . ?
C95 N57 C191 107.8(16) . . ?
C97 N57 C95 111.6(18) . . ?
C97 N57 C189 109.3(18) . . ?
C97 N57 C191 101.8(15) . . ?
C189 N57 C95 112.6(15) . . ?
C189 N57 C191 113.3(18) . . ?
N57 C95 H95A 109.9 . . ?
N57 C95 H95B 109.9 . . ?
N57 C95 C222 109.1(14) . . ?
H95A C95 H95B 108.3 . . ?
C222 C95 H95A 109.9 . . ?
C222 C95 H95B 109.9 . . ?
N57 C97 H97A 108.6 . . ?
N57 C97 H97B 108.6 . . ?
N57 C97 C193 115(2) . . ?
H97A C97 H97B 107.6 . . ?
C193 C97 H97A 108.6 . . ?
C193 C97 H97B 108.6 . . ?
H14D C144 H14E 109.5 . . ?
H14D C144 H14F 109.5 . . ?
H14E C144 H14F 109.5 . . ?
C191 C144 H14D 109.5 . . ?
C191 C144 H14E 109.5 . . ?
C191 C144 H14F 109.5 . . ?
N57 C189 H18G 108.0 . . ?
N57 C189 H18H 108.0 . . ?
N57 C189 C195 117(2) . . ?
H18G C189 H18H 107.2 . . ?
C195 C189 H18G 108.0 . . ?
C195 C189 H18H 108.0 . . ?
N57 C191 C144 123(2) . . ?
N57 C191 H19D 106.5 . . ?
N57 C191 H19E 106.5 . . ?
C144 C191 H19D 106.5 . . ?
C144 C191 H19E 106.5 . . ?
H19D C191 H19E 106.5 . . ?
C97 C193 H19F 109.5 . . ?
C97 C193 H19G 109.5 . . ?
C97 C193 H19H 109.5 . . ?
H19F C193 H19G 109.5 . . ?
H19F C193 H19H 109.5 . . ?
H19G C193 H19H 109.5 . . ?
C189 C195 H19I 109.5 . . ?
C189 C195 H19J 109.5 . . ?
C189 C195 H19K 109.5 . . ?
H19I C195 H19J 109.5 . . ?
H19I C195 H19K 109.5 . . ?
H19J C195 H19K 109.5 . . ?
C95 C222 H22A 109.5 . . ?
C95 C222 H22B 109.5 . . ?
C95 C222 H22C 109.5 . . ?
H22A C222 H22B 109.5 . . ?
H22A C222 H22C 109.5 . . ?
H22B C222 H22C 109.5 . . ?
C115 N37 C117 139(2) . . ?
C115 N37 C130 115.0(18) . . ?
C115 N37 C235 98.8(16) . . ?
C130 N37 C117 94.7(18) . . ?
C235 N37 C117 97(3) . . ?
C235 N37 C130 110(2) . . ?
N37 C115 C229 135.0(14) . . ?
N37 C117 C233 134(3) . . ?
N37 C130 C231 127.9(13) . . ?
N37 C235 C119 125.8(17) . . ?

loop_
_geom_bond_atom_site_label_1
_geom_bond_atom_site_label_2
_geom_bond_distance
_geom_bond_site_symmetry_2
_geom_bond_publ_flag
Co1 N1 2.091(4) . ?
Co1 N2 2.081(4) . ?
Co1 N3 2.068(4) . ?
Co1 N13 2.133(4) . ?
Co1 N14 2.095(4) . ?
Co1 N15 2.165(4) . ?
Co2 N4 2.070(4) . ?
Co2 N5 2.057(4) . ?
Co2 N6 2.080(4) . ?
Co2 N19 2.150(4) . ?
Co2 N20 2.105(4) . ?
Co2 N21 2.111(4) . ?
Co3 N7 2.073(5) . ?
Co3 N8 2.078(4) . ?
Co3 N9 2.070(5) . ?
Co3 N34 2.126(6) . ?
Co3 N35 2.110(6) . ?
Co3 N36 2.124(5) . ?
Co4 N10 2.077(4) . ?
Co4 N11 2.078(5) . ?
Co4 N12 2.076(5) . ?
Co4 N25 2.128(4) . ?
Co4 N26 2.116(4) . ?
Co4 N27 2.133(4) . ?
Fe1 N16 1.993(4) . ?
Fe1 N17 1.958(4) . ?
Fe1 N18 1.960(4) . ?
Fe1 C1 1.926(5) . ?
Fe1 C2 1.923(5) . ?
Fe1 C3 1.942(6) . ?
Fe2 N22 1.971(4) . ?
Fe2 N23 1.961(4) . ?
Fe2 N24 1.964(4) . ?
Fe2 C4 1.910(5) . ?
Fe2 C5 1.924(5) . ?
Fe2 C6 1.924(5) . ?
Fe3 N31 1.970(5) . ?
Fe3 N32 1.971(4) . ?
Fe3 N33 1.965(5) . ?
Fe3 C7 1.928(6) . ?
Fe3 C8 1.919(5) . ?
Fe3 C9 1.920(6) . ?
Fe4 N28 1.973(5) . ?
Fe4 N29 1.961(5) . ?
Fe4 N30 1.966(5) . ?
Fe4 C10 1.936(5) . ?
Fe4 C11 1.915(6) . ?
Fe4 C12 1.939(6) . ?
O1 C212 1.441(5) . ?
O1 C232 1.408(6) . ?
O2 C98 1.442(7) . ?
O2 C128 1.4198(10) . ?
O5 C74 1.415(6) . ?
O5 C88 1.460(6) . ?
N1 C1 1.145(6) . ?
N2 C4 1.155(7) . ?
N3 C7 1.147(7) . ?
N4 C2 1.139(7) . ?
N5 C5 1.145(6) . ?
N6 C10 1.141(7) . ?
N7 C3 1.151(7) . ?
N8 C8 1.158(6) . ?
N9 C11 1.146(7) . ?
N10 C6 1.140(7) . ?
N11 C9 1.152(7) . ?
N12 C12 1.139(7) . ?
N13 N51 1.371(6) . ?
N13 C234 1.324(7) . ?
N14 N73 1.382(5) . ?
N14 C145 1.306(7) . ?
N15 N82 1.386(6) . ?
N15 C178 1.311(7) . ?
N16 N83 1.369(6) . ?
N16 C202 1.344(7) . ?
N17 N87 1.380(6) . ?
N17 C76 1.318(7) . ?
N18 N49 1.375(6) . ?
N18 C84 1.335(8) . ?
N19 N43 1.365(6) . ?
N19 C100 1.333(6) . ?
N20 N70 1.365(6) . ?
N20 C248 1.326(7) . ?
N21 N76 1.380(6) . ?
N21 C116 1.331(7) . ?
N22 N65 1.367(6) . ?
N22 C190 1.340(6) . ?
N23 N62 1.371(6) . ?
N23 C184 1.331(7) . ?
N24 N68 1.369(6) . ?
N24 C176 1.340(6) . ?
N25 N52 1.379(6) . ?
N25 C72 1.318(7) . ?
N26 N48 1.374(5) . ?
N26 C83 1.326(7) . ?
N27 N50 1.377(6) . ?
N27 C165 1.320(7) . ?
N28 N44 1.361(7) . ?
N28 C140 1.357(9) . ?
N29 N53 1.366(7) . ?
N29 C131 1.323(9) . ?
N30 N67 1.373(7) . ?
N30 C172 1.326(9) . ?
N31 N61 1.345(7) . ?
N31 C120 1.350(8) . ?
N32 N42 1.373(7) . ?
N32 C158 1.336(8) . ?
N33 N63 1.373(7) . ?
N33 C108 1.326(7) . ?
N34 N46 1.250(12) . ?
N34 C118 1.48(3) . ?
N34 N71 1.528(13) . ?
N34 C192 1.296(17) . ?
N35 N58 1.460(14) . ?
N35 C213 1.226(14) . ?
N35 N72 1.347(13) . ?
N35 C230 1.539(19) . ?
N36 N81 1.420(12) . ?
N36 C103 1.31(3) . ?
N36 N77 1.449(11) . ?
N36 C71 1.37(3) . ?
N42 B3 1.546(10) . ?
N42 C135 1.342(17) . ?
N42 C221 1.432(19) . ?
N43 C86 1.353(7) . ?
N43 C153 1.460(6) . ?
N44 C163 1.390(11) . ?
N44 B4 1.546(13) . ?
N48 C77 1.349(7) . ?
N48 C136 1.467(6) . ?
N49 C208 1.339(8) . ?
N49 B1 1.544(9) . ?
N50 C132 1.355(7) . ?
N50 C136 1.463(7) . ?
N51 C149 1.353(7) . ?
N51 C170 1.463(7) . ?
N52 C126 1.360(7) . ?
N52 C136 1.458(7) . ?
N53 C159 1.306(11) . ?
N53 B4 1.558(12) . ?
N55 N66 1.379(9) . ?
N55 C242 1.406(12) . ?
N61 C206 1.360(9) . ?
N61 B3 1.557(11) . ?
N62 C238 1.362(7) . ?
N62 B2 1.538(8) . ?
N63 C104 1.332(8) . ?
N63 B3 1.530(9) . ?
N64 N69 1.365(8) . ?
N64 C78 1.366(7) . ?
N64 B2 1.502(8) . ?
N65 C142 1.347(7) . ?
N65 B2 1.557(7) . ?
N66 C148 1.367(9) . ?
N66 B1 1.503(8) . ?
N67 C182 1.334(10) . ?
N67 B4 1.504(12) . ?
N68 C174 1.340(7) . ?
N68 B2 1.553(7) . ?
N69 C168 1.388(9) . ?
N70 C153 1.467(7) . ?
N70 C157 1.362(7) . ?
N73 C122 1.351(7) . ?
N73 C170 1.471(7) . ?
N76 C70 1.380(7) . ?
N76 C153 1.455(7) . ?
N82 C156 1.356(7) . ?
N82 C170 1.452(7) . ?
N83 C112 1.343(8) . ?
N83 B1 1.546(9) . ?
N87 C124 1.362(8) . ?
N87 B1 1.549(8) . ?
C13 C14 1.426(9) . ?
C13 C18 1.453(8) . ?
C13 C26 1.405(9) . ?
C14 H14 0.9500 . ?
C14 C15 1.368(9) . ?
C15 H15 0.9500 . ?
C15 C16 1.421(11) . ?
C16 H16 0.9500 . ?
C16 C17 1.356(10) . ?
C17 H17 0.9500 . ?
C17 C18 1.413(9) . ?
C18 C19 1.374(9) . ?
C19 H19 0.9500 . ?
C19 C20 1.397(9) . ?
C20 C21 1.430(9) . ?
C20 C25 1.436(8) . ?
C21 H21 0.9500 . ?
C21 C22 1.326(10) . ?
C22 H22 0.9500 . ?
C22 C23 1.406(10) . ?
C23 H23 0.9500 . ?
C23 C24 1.376(9) . ?
C24 H24 0.9500 . ?
C24 C25 1.418(9) . ?
C25 C26 1.412(9) . ?
C26 C212 1.496(8) . ?
C27 C28 1.416(11) . ?
C27 C32 1.454(10) . ?
C27 C40 1.366(11) . ?
C28 H28 0.9500 . ?
C28 C29 1.374(13) . ?
C29 H29 0.9500 . ?
C29 C30 1.416(14) . ?
C30 H30 0.9500 . ?
C30 C31 1.354(13) . ?
C31 H31 0.9500 . ?
C31 C32 1.416(13) . ?
C32 C33 1.360(11) . ?
C33 H33 0.9500 . ?
C33 C34 1.409(12) . ?
C34 C35 1.415(11) . ?
C34 C39 1.448(9) . ?
C35 H35 0.9500 . ?
C35 C36 1.336(12) . ?
C36 H36 0.9500 . ?
C36 C37 1.428(11) . ?
C37 H37 0.9500 . ?
C37 C38 1.354(11) . ?
C38 H38 0.9500 . ?
C38 C39 1.413(11) . ?
C39 C40 1.414(10) . ?
C40 C98 1.514(9) . ?
C41 C42 1.410(13) . ?
C41 C46 1.461(12) . ?
C41 C54 1.423(10) . ?
C42 H42 0.9500 . ?
C42 C43 1.396(14) . ?
C43 H43 0.9500 . ?
C43 C44 1.404(16) . ?
C44 H44 0.9500 . ?
C44 C45 1.368(16) . ?
C45 H45 0.9500 . ?
C45 C46 1.435(12) . ?
C46 C47 1.393(13) . ?
C47 H47 0.9500 . ?
C47 C48 1.367(11) . ?
C48 C49 1.429(12) . ?
C48 C53 1.431(11) . ?
C49 H49 0.9500 . ?
C49 C50 1.360(12) . ?
C50 H50 0.9500 . ?
C50 C51 1.400(13) . ?
C51 H51 0.9500 . ?
C51 C52 1.348(12) . ?
C52 H52 0.9500 . ?
C52 C53 1.419(11) . ?
C53 C54 1.412(11) . ?
C54 C82 1.497(11) . ?
C55 C56 1.404(11) . ?
C55 C60 1.461(11) . ?
C55 C68 1.410(11) . ?
C56 H56 0.9500 . ?
C56 C57 1.382(11) . ?
C57 H57 0.9500 . ?
C57 C58 1.406(13) . ?
C58 H58 0.9500 . ?
C58 C59 1.344(15) . ?
C59 H59 0.9500 . ?
C59 C60 1.394(13) . ?
C60 C61 1.364(13) . ?
C61 H61 0.9500 . ?
C61 C62 1.363(13) . ?
C62 C63 1.401(16) . ?
C62 C67 1.477(12) . ?
C63 H63 0.9500 . ?
C63 C64 1.351(18) . ?
C64 H64 0.9500 . ?
C64 C65 1.410(17) . ?
C65 H65 0.9500 . ?
C65 C66 1.383(13) . ?
C66 H66 0.9500 . ?
C66 C67 1.411(13) . ?
C67 C68 1.373(11) . ?
C68 C88 1.530(9) . ?
C70 H70 0.9500 . ?
C70 C102 1.354(10) . ?
C72 H72 0.9500 . ?
C72 C166 1.380(8) . ?
C74 H74A 0.9900 . ?
C74 H74B 0.9900 . ?
C74 C136 1.532(7) . ?
C76 H76 0.9500 . ?
C76 C216 1.379(9) . ?
C77 H77 0.9500 . ?
C77 C106 1.380(8) . ?
C78 H78 0.9500 . ?
C78 C220 1.314(9) . ?
C82 H82C 0.9900 . ?
C82 H82D 0.9900 . ?
C82 H82A 0.9900 . ?
C82 H82B 0.9900 . ?
C82 O3 1.465(8) . ?
C82 O4 1.455(11) . ?
C83 H83 0.9500 . ?
C83 C106 1.382(8) . ?
C84 H84 0.9500 . ?
C84 C224 1.391(9) . ?
C86 H86 0.9500 . ?
C86 C114 1.360(8) . ?
C88 H88A 0.9900 . ?
C88 H88B 0.9900 . ?
C90 H90 0.9500 . ?
C90 C112 1.383(10) . ?
C90 C202 1.379(9) . ?
C92 H92 0.9500 . ?
C92 C174 1.376(8) . ?
C92 C176 1.375(8) . ?
C96 H96 0.9500 . ?
C96 C149 1.382(8) . ?
C96 C234 1.408(8) . ?
C98 H98A 0.9900 . ?
C98 H98B 0.9900 . ?
C100 H100 0.9500 . ?
C100 C114 1.379(8) . ?
C102 H102 0.9500 . ?
C102 C116 1.394(8) . ?
C104 H104 0.9500 . ?
C104 C154 1.362(10) . ?
C106 H106 0.9500 . ?
C108 H108 0.9500 . ?
C108 C154 1.387(9) . ?
C112 H112 0.9500 . ?
C114 H114 0.9500 . ?
C116 H116 0.9500 . ?
C120 H120 0.9500 . ?
C120 C204 1.375(9) . ?
C122 H122 0.9500 . ?
C122 C146 1.359(9) . ?
C124 H124 0.9500 . ?
C124 C216 1.346(9) . ?
C126 H126 0.9500 . ?
C126 C166 1.368(8) . ?
C127 H127 0.9500 . ?
C127 C140 1.348(11) . ?
C127 C163 1.357(13) . ?
C128 H12A 0.9900 . ?
C128 H12B 0.9900 . ?
C128 C153 1.520(7) . ?
C131 H131 0.9500 . ?
C131 C167 1.410(11) . ?
C132 H132 0.9500 . ?
C132 C194 1.350(9) . ?
C138 H138 0.9500 . ?
C138 C142 1.364(9) . ?
C138 C190 1.399(9) . ?
C140 H140 0.9500 . ?
C142 H142 0.9500 . ?
C145 H145 0.9500 . ?
C145 C146 1.390(9) . ?
C146 H146 0.9500 . ?
C147 H147 0.9500 . ?
C147 C172 1.388(10) . ?
C147 C182 1.362(13) . ?
C148 H148 0.9500 . ?
C148 C162 1.330(10) . ?
C149 H149 0.9500 . ?
C152 H152 0.9500 . ?
C152 C184 1.390(8) . ?
C152 C238 1.366(9) . ?
C154 H154 0.9500 . ?
C156 H156 0.9500 . ?
C156 C200 1.342(9) . ?
C157 H157 0.9500 . ?
C157 C214 1.337(8) . ?
C158 H158 0.9500 . ?
C158 H15A 0.9500 . ?
C158 C73 1.492(16) . ?
C158 C111 1.329(17) . ?
C159 H159 0.9500 . ?
C159 C167 1.344(14) . ?
C162 H162 0.9500 . ?
C162 C242 1.389(14) . ?
C163 H163 0.9500 . ?
C165 H165 0.9500 . ?
C165 C194 1.392(8) . ?
C166 H166 0.9500 . ?
C167 H167 0.9500 . ?
C168 H168 0.9500 . ?
C168 C220 1.346(10) . ?
C170 C232 1.533(6) . ?
C172 H172 0.9500 . ?
C174 H174 0.9500 . ?
C176 H176 0.9500 . ?
C178 H178 0.9500 . ?
C178 C200 1.384(8) . ?
C182 H182 0.9500 . ?
C184 H184 0.9500 . ?
C190 H190 0.9500 . ?
C194 H194 0.9500 . ?
C200 H200 0.9500 . ?
C202 H202 0.9500 . ?
C204 H204 0.9500 . ?
C204 C206 1.348(12) . ?
C206 H206 0.9500 . ?
C208 H208 0.9500 . ?
C208 C224 1.370(10) . ?
C212 H21A 0.9900 . ?
C212 H21B 0.9900 . ?
C214 H214 0.9500 . ?
C214 C248 1.380(8) . ?
C216 H216 0.9500 . ?
C220 H220 0.9500 . ?
C224 H224 0.9500 . ?
C232 H23A 0.9900 . ?
C232 H23B 0.9900 . ?
C234 H234 0.9500 . ?
C238 H238 0.9500 . ?
C242 H242 0.9500 . ?
C248 H248 0.9500 . ?
B3 N75 1.578(18) . ?
B3 N59 1.45(2) . ?
B4 N80 1.479(10) . ?
B4 N40 1.493(13) . ?
O3 C105 1.407(9) . ?
N39 N75 1.32(4) . ?
N39 C81 1.38(4) . ?
N41 N80 1.4200 . ?
N41 C94 1.4200 . ?
N80 C87 1.4200 . ?
C87 H87 0.9500 . ?
C87 C175 1.4200 . ?
C175 H175 0.9500 . ?
C175 C94 1.4200 . ?
C94 H94 0.9500 . ?
N46 C107 1.37(3) . ?
N46 C209 1.41(2) . ?
N58 C209 1.52(2) . ?
N58 C211 1.393(19) . ?
N75 C110 1.36(2) . ?
N81 C209 1.463(19) . ?
N81 C244 1.377(17) . ?
C73 H73 0.9500 . ?
C73 C135 1.33(2) . ?
C81 H81 0.9500 . ?
C81 C181 1.32(3) . ?
C103 H103 0.9500 . ?
C103 C205 1.36(3) . ?
C105 H10A 0.9900 . ?
C105 H10B 0.9900 . ?
C105 C209 1.591(19) . ?
C107 H107 0.9500 . ?
C107 C207 1.37(3) . ?
C110 H110 0.9500 . ?
C110 C181 1.361(19) . ?
C118 H118 0.9500 . ?
C118 C207 1.52(2) . ?
C134 H134 0.9500 . ?
C134 C211 1.34(3) . ?
C134 C213 1.36(3) . ?
C135 H135 0.9500 . ?
C181 H181 0.9500 . ?
C205 H205 0.9500 . ?
C205 C244 1.41(2) . ?
C207 H207 0.9500 . ?
C211 H211 0.9500 . ?
C213 H213 0.9500 . ?
C244 H244 0.9500 . ?
O4 C91 1.412(14) . ?
N59 N38 1.42(3) . ?
N59 C109 1.37(3) . ?
N71 C143 1.470(16) . ?
N71 C236 1.400(17) . ?
N72 C133 1.376(17) . ?
N72 C143 1.42(2) . ?
N77 C143 1.473(17) . ?
N77 C179 1.349(15) . ?
N38 C219 1.28(4) . ?
C71 H71 0.9500 . ?
C71 C93 1.45(3) . ?
C91 H91A 0.9900 . ?
C91 H91B 0.9900 . ?
C91 C143 1.543(13) . ?
C93 H93 0.9500 . ?
C93 C179 1.349(19) . ?
C109 H109 0.9500 . ?
C109 C196 1.38(3) . ?
C111 H111 0.9500 . ?
C111 C221 1.43(3) . ?
C129 H129 0.9500 . ?
C129 C192 1.31(3) . ?
C129 C236 1.38(3) . ?
C133 H133 0.9500 . ?
C133 C171 1.374(16) . ?
C171 H171 0.9500 . ?
C171 C230 1.46(2) . ?
C179 H179 0.9500 . ?
C192 H192 0.9500 . ?
C196 H196 0.9500 . ?
C196 C219 1.39(3) . ?
C215 H215 0.9500 . ?
C215 C160 1.4200 . ?
C215 C217 1.4200 . ?
C160 H160 0.9500 . ?
C160 N40 1.4200 . ?
N40 N84 1.4200 . ?
N84 C217 1.4200 . ?
C217 H217 0.9500 . ?
C219 H219 0.9500 . ?
C221 H221 0.9500 . ?
C230 H230 0.9500 . ?
C236 H236 0.9500 . ?
S1 O6 1.438(4) . ?
S1 O10 1.430(4) . ?
S1 O14 1.434(5) . ?
S1 C186 1.830(7) . ?
F1 C186 1.316(7) . ?
F4 C186 1.324(9) . ?
F8 C186 1.313(7) . ?
S4 O12 1.435(5) . ?
S4 O20 1.403(6) . ?
S4 O28 1.447(6) . ?
S4 C177 1.773(9) . ?
F6 C177 1.339(9) . ?
F12 C177 1.301(10) . ?
F22 C177 1.304(10) . ?
S6 O22 1.435(7) . ?
S6 O30 1.452(8) . ?
S6 O34 1.401(6) . ?
S6 C139 1.761(10) . ?
F10 C139 1.323(10) . ?
F16 C139 1.364(12) . ?
F18 C139 1.338(13) . ?
F26 C237 1.61(6) . ?
F26 C125 1.304(16) . ?
F31 C237 1.49(5) . ?
F31 C125 1.25(2) . ?
O11 S2 1.360(12) . ?
O11 S10 1.568(10) . ?
O24 S2 1.318(10) . ?
O24 S10 1.482(7) . ?
S2 O25 1.451(16) . ?
S2 C237 1.81(2) . ?
F27 C237 1.35(2) . ?
S10 O36 1.419(12) . ?
S10 C125 1.754(16) . ?
F17 C125 1.321(16) . ?
O9 S8 1.400(7) . ?
O9 S12 1.479(11) . ?
O16 S8 1.505(6) . ?
O16 S12 1.385(11) . ?
S8 O32 1.488(8) . ?
S8 C188 1.779(12) . ?
F14 C188 1.340(14) . ?
F20 C188 1.354(16) . ?
F24 C188 1.323(14) . ?
S12 O93 1.373(18) . ?
S12 C250 1.80(3) . ?
F32 C250 1.383(19) . ?
F76 C250 1.351(19) . ?
F99 C250 1.391(18) . ?
O19 S9 1.470(11) . ?
O19 S11 1.348(11) . ?
S9 O7 1.420(15) . ?
S9 O29 1.383(17) . ?
S9 C227 1.827(17) . ?
F5 C227 1.35(3) . ?
F9 C227 1.29(3) . ?
F19 C227 1.343(18) . ?
S11 O8 1.438(18) . ?
S11 O31 1.367(19) . ?
S11 C240 1.61(3) . ?
F3 C240 1.316(19) . ?
F13 C240 1.330(19) . ?
F25 C240 1.355(19) . ?
O26 C161 1.4191(11) . ?
O26 C183 1.4199(10) . ?
C151 H15D 0.9800 . ?
C151 H15E 0.9800 . ?
C151 H15F 0.9800 . ?
C151 C161 1.474(9) . ?
C161 H16F 0.9900 . ?
C161 H16G 0.9900 . ?
C183 H18I 0.9900 . ?
C183 H18J 0.9900 . ?
C183 C187 1.517(9) . ?
C187 H18K 0.9800 . ?
C187 H18L 0.9800 . ?
C187 H18M 0.9800 . ?
N45 C226 1.130(10) . ?
C137 H13A 0.9800 . ?
C137 H13B 0.9800 . ?
C137 H13C 0.9800 . ?
C137 C226 1.424(12) . ?
N56 C75 1.138(12) . ?
C75 C246 1.374(11) . ?
C246 H24J 0.9800 . ?
C246 H24K 0.9800 . ?
C246 H24L 0.9800 . ?
N74 C218 1.151(10) . ?
C218 C228 1.408(12) . ?
C228 H22D 0.9800 . ?
C228 H22E 0.9800 . ?
C228 H22F 0.9800 . ?
N79 C198 1.150(13) . ?
C89 H89A 0.9800 . ?
C89 H89B 0.9800 . ?
C89 H89C 0.9800 . ?
C89 C198 1.366(12) . ?
S7 O15 1.396(12) . ?
S7 O21 1.512(11) . ?
S7 O23 1.430(11) . ?
S7 C150 1.771(17) . ?
F2 C150 1.331(14) . ?
F28 C150 1.351(15) . ?
F30 C150 1.355(15) . ?
N54 C79 1.548(19) . ?
N54 C85 1.503(17) . ?
N54 C155 1.477(9) . ?
N54 C164 1.485(16) . ?
C79 H79A 0.9900 . ?
C79 H79B 0.9900 . ?
C79 C169 1.52(2) . ?
C85 H85A 0.9900 . ?
C85 H85B 0.9900 . ?
C85 C185 1.606(15) . ?
C155 H15B 0.9900 . ?
C155 H15C 0.9900 . ?
C155 C173 1.53(2) . ?
C164 H16A 0.9900 . ?
C164 H16B 0.9900 . ?
C164 C210 1.512(17) . ?
C169 H16C 0.9800 . ?
C169 H16D 0.9800 . ?
C169 H16E 0.9800 . ?
C173 H17A 0.9800 . ?
C173 H17B 0.9800 . ?
C173 H17C 0.9800 . ?
C185 H18A 0.9800 . ?
C185 H18B 0.9800 . ?
C185 H18C 0.9800 . ?
C210 H21C 0.9800 . ?
C210 H21D 0.9800 . ?
C210 H21E 0.9800 . ?
N60 C69 1.486(17) . ?
N60 C80 1.484(17) . ?
N60 C99 1.462(16) . ?
N60 C101 1.495(16) . ?
C69 H69A 0.9900 . ?
C69 H69B 0.9900 . ?
C69 C121 1.519(17) . ?
C80 H80A 0.9900 . ?
C80 H80B 0.9900 . ?
C80 C123 1.546(18) . ?
C99 H99A 0.9900 . ?
C99 H99B 0.9900 . ?
C99 C180 1.514(17) . ?
C101 H10C 0.9900 . ?
C101 H10D 0.9900 . ?
C101 C141 1.553(17) . ?
C121 H12C 0.9800 . ?
C121 H12D 0.9800 . ?
C121 H12E 0.9800 . ?
C123 H12F 0.9800 . ?
C123 H12G 0.9800 . ?
C123 H12H 0.9800 . ?
C141 H14A 0.9800 . ?
C141 H14B 0.9800 . ?
C141 H14C 0.9800 . ?
C180 H18D 0.9800 . ?
C180 H18E 0.9800 . ?
C180 H18F 0.9800 . ?
S5 O17 1.435(13) . ?
S5 O33 1.445(8) . ?
S5 O35 1.444(9) . ?
S5 C239 1.736(17) . ?
F7 C239 1.350(18) . ?
F15 C239 1.345(19) . ?
F29 C239 1.363(18) . ?
S13 O18 1.381(8) . ?
S13 O27 1.507(16) . ?
S13 O37 1.427(12) . ?
S13 C223 1.62(2) . ?
F11 C223 1.339(17) . ?
F23 C223 1.405(17) . ?
F266 C223 1.46(3) . ?
N54A C1A 1.479(10) . ?
N54A C79A 1.510(12) . ?
N54A C85A 1.499(10) . ?
N54A C266 1.483(11) . ?
C1A H1AA 0.9900 . ?
C1A H1AB 0.9900 . ?
C1A C1E 1.499(13) . ?
C1B H1BA 0.9800 . ?
C1B H1BB 0.9800 . ?
C1B H1BC 0.9800 . ?
C1B C79A 1.502(14) . ?
C1C H1CA 0.9800 . ?
C1C H1CB 0.9800 . ?
C1C H1CC 0.9800 . ?
C1C C85A 1.692(17) . ?
C1D H1DA 0.9800 . ?
C1D H1DB 0.9800 . ?
C1D H1DC 0.9800 . ?
C1D C266 1.545(14) . ?
C1E H1EA 0.9800 . ?
C1E H1EB 0.9800 . ?
C1E H1EC 0.9800 . ?
C79A H79C 0.9900 . ?
C79A H79D 0.9900 . ?
C85A H85C 0.9900 . ?
C85A H85D 0.9900 . ?
C266 H26A 0.9900 . ?
C266 H26B 0.9900 . ?
N78 C201 1.496(18) . ?
N78 C241 1.500(18) . ?
N78 C243 1.487(18) . ?
N78 C247 1.478(18) . ?
C199 H19A 0.9800 . ?
C199 H19B 0.9800 . ?
C199 H19C 0.9800 . ?
C199 C201 1.587(19) . ?
C201 H20A 0.9900 . ?
C201 H20B 0.9900 . ?
C241 H24A 0.9900 . ?
C241 H24B 0.9900 . ?
C241 C255 1.512(18) . ?
C243 H24C 0.9900 . ?
C243 H24D 0.9900 . ?
C243 C245 1.511(17) . ?
C245 H24E 0.9800 . ?
C245 H24F 0.9800 . ?
C245 H24G 0.9800 . ?
C247 H24H 0.9900 . ?
C247 H24I 0.9900 . ?
C247 C259 1.574(19) . ?
C255 H25A 0.9800 . ?
C255 H25B 0.9800 . ?
C255 H25C 0.9800 . ?
C259 H25D 0.9800 . ?
C259 H25E 0.9800 . ?
C259 H25F 0.9800 . ?
N57 C95 1.451(15) . ?
N57 C97 1.413(17) . ?
N57 C189 1.434(16) . ?
N57 C191 1.473(17) . ?
C95 H95A 0.9900 . ?
C95 H95B 0.9900 . ?
C95 C222 1.508(10) . ?
C97 H97A 0.9900 . ?
C97 H97B 0.9900 . ?
C97 C193 1.530(14) . ?
C144 H14D 0.9800 . ?
C144 H14E 0.9800 . ?
C144 H14F 0.9800 . ?
C144 C191 1.500(17) . ?
C189 H18G 0.9900 . ?
C189 H18H 0.9900 . ?
C189 C195 1.497(18) . ?
C191 H19D 0.9900 . ?
C191 H19E 0.9900 . ?
C193 H19F 0.9800 . ?
C193 H19G 0.9800 . ?
C193 H19H 0.9800 . ?
C195 H19I 0.9800 . ?
C195 H19J 0.9800 . ?
C195 H19K 0.9800 . ?
C222 H22A 0.9800 . ?
C222 H22B 0.9800 . ?
C222 H22C 0.9800 . ?
N37 C115 1.438(12) . ?
N37 C117 1.484(18) . ?
N37 C130 1.481(10) . ?
N37 C235 1.458(9) . ?
C115 C229 1.501(9) . ?
C117 C233 1.515(19) . ?
C119 C235 1.548(19) . ?
C130 C231 1.529(9) . ?

loop_
_geom_torsion_atom_site_label_1
_geom_torsion_atom_site_label_2
_geom_torsion_atom_site_label_3
_geom_torsion_atom_site_label_4
_geom_torsion
_geom_torsion_site_symmetry_1
_geom_torsion_site_symmetry_2
_geom_torsion_site_symmetry_3
_geom_torsion_site_symmetry_4
_geom_torsion_publ_flag
Co1 N13 N51 C149 168.1(3) . . . . ?
Co1 N13 N51 C170 -4.5(6) . . . . ?
Co1 N13 C234 C96 -166.2(4) . . . . ?
Co1 N14 N73 C122 -176.0(4) . . . . ?
Co1 N14 N73 C170 -1.6(6) . . . . ?
Co1 N14 C145 C146 176.3(4) . . . . ?
Co1 N15 N82 C156 -176.9(4) . . . . ?
Co1 N15 N82 C170 0.1(6) . . . . ?
Co1 N15 C178 C200 177.2(5) . . . . ?
Co2 N19 N43 C86 176.9(4) . . . . ?
Co2 N19 N43 C153 0.5(6) . . . . ?
Co2 N19 C100 C114 -176.6(4) . . . . ?
Co2 N20 N70 C153 -3.0(6) . . . . ?
Co2 N20 N70 C157 173.4(3) . . . . ?
Co2 N20 C248 C214 -172.2(4) . . . . ?
Co2 N21 N76 C70 -175.0(3) . . . . ?
Co2 N21 N76 C153 0.7(6) . . . . ?
Co2 N21 C116 C102 173.5(4) . . . . ?
Co3 N34 N46 C107 178.8(13) . . . . ?
Co3 N34 N46 C209 -5.2(17) . . . . ?
Co3 N34 C118 C207 179.3(11) . . . . ?
Co3 N34 N71 C143 1.1(16) . . . . ?
Co3 N34 N71 C236 -177.1(9) . . . . ?
Co3 N34 C192 C129 172.2(14) . . . . ?
Co3 N35 N58 C209 -0.3(17) . . . . ?
Co3 N35 N58 C211 -174.3(9) . . . . ?
Co3 N35 C213 C134 176.6(14) . . . . ?
Co3 N35 N72 C133 -174.0(13) . . . . ?
Co3 N35 N72 C143 9.4(15) . . . . ?
Co3 N35 C230 C171 176.6(8) . . . . ?
Co3 N36 N81 C209 20.5(17) . . . . ?
Co3 N36 N81 C244 -165.9(10) . . . . ?
Co3 N36 C103 C205 160.6(14) . . . . ?
Co3 N36 N77 C143 -16.7(13) . . . . ?
Co3 N36 N77 C179 170.9(8) . . . . ?
Co3 N36 C71 C93 -164.4(9) . . . . ?
Co4 N25 N52 C126 -178.4(4) . . . . ?
Co4 N25 N52 C136 2.5(6) . . . . ?
Co4 N25 C72 C166 177.7(4) . . . . ?
Co4 N26 N48 C77 -173.2(4) . . . . ?
Co4 N26 N48 C136 4.1(6) . . . . ?
Co4 N26 C83 C106 171.9(4) . . . . ?
Co4 N27 N50 C132 -174.9(4) . . . . ?
Co4 N27 N50 C136 1.3(6) . . . . ?
Co4 N27 C165 C194 173.7(5) . . . . ?
Fe1 N16 N83 C112 -172.2(4) . . . . ?
Fe1 N16 N83 B1 3.0(6) . . . . ?
Fe1 N16 C202 C90 171.6(4) . . . . ?
Fe1 N17 N87 C124 -177.1(4) . . . . ?
Fe1 N17 N87 B1 1.4(7) . . . . ?
Fe1 N17 C76 C216 176.1(5) . . . . ?
Fe1 N18 N49 C208 169.8(5) . . . . ?
Fe1 N18 N49 B1 -3.8(7) . . . . ?
Fe1 N18 C84 C224 -167.5(5) . . . . ?
Fe2 N22 N65 C142 179.2(4) . . . . ?
Fe2 N22 N65 B2 -0.6(6) . . . . ?
Fe2 N22 C190 C138 -178.8(4) . . . . ?
Fe2 N23 N62 C238 175.5(3) . . . . ?
Fe2 N23 N62 B2 -5.8(5) . . . . ?
Fe2 N23 C184 C152 -175.1(3) . . . . ?
Fe2 N24 N68 C174 -177.6(4) . . . . ?
Fe2 N24 N68 B2 3.1(6) . . . . ?
Fe2 N24 C176 C92 178.6(4) . . . . ?
Fe3 N31 N61 C206 179.9(4) . . . . ?
Fe3 N31 N61 B3 3.4(6) . . . . ?
Fe3 N31 C120 C204 -179.1(4) . . . . ?
Fe3 N32 N42 B3 0.7(8) . . . . ?
Fe3 N32 N42 C135 -170.0(8) . . . . ?
Fe3 N32 N42 C221 161.3(8) . . . . ?
Fe3 N32 C158 C73 172.9(7) . . . . ?
Fe3 N32 C158 C111 -158.0(10) . . . . ?
Fe3 N33 N63 C104 -174.5(5) . . . . ?
Fe3 N33 N63 B3 0.9(7) . . . . ?
Fe3 N33 C108 C154 174.0(5) . . . . ?
Fe4 N28 N44 C163 173.3(5) . . . . ?
Fe4 N28 N44 B4 -2.0(8) . . . . ?
Fe4 N28 C140 C127 -174.2(6) . . . . ?
Fe4 N29 N53 C159 177.2(8) . . . . ?
Fe4 N29 N53 B4 -3.5(10) . . . . ?
Fe4 N29 C131 C167 -176.7(7) . . . . ?
Fe4 N30 N67 C182 -172.1(6) . . . . ?
Fe4 N30 N67 B4 4.5(9) . . . . ?
Fe4 N30 C172 C147 169.8(5) . . . . ?
O2 C128 C153 N43 -179.8(5) . . . . ?
O2 C128 C153 N70 60.7(6) . . . . ?
O2 C128 C153 N76 -60.0(6) . . . . ?
O5 C74 C136 N48 -59.7(5) . . . . ?
O5 C74 C136 N50 -178.8(4) . . . . ?
O5 C74 C136 N52 61.7(5) . . . . ?
N13 N51 C149 C96 1.4(6) . . . . ?
N13 N51 C170 N73 -55.6(5) . . . . ?
N13 N51 C170 N82 64.6(5) . . . . ?
N13 N51 C170 C232 -175.6(4) . . . . ?
N14 N73 C122 C146 -1.9(7) . . . . ?
N14 N73 C170 N51 59.7(5) . . . . ?
N14 N73 C170 N82 -59.9(6) . . . . ?
N14 N73 C170 C232 179.2(4) . . . . ?
N14 C145 C146 C122 0.0(8) . . . . ?
N15 N82 C156 C200 -1.2(8) . . . . ?
N15 N82 C170 N51 -61.0(6) . . . . ?
N15 N82 C170 N73 59.5(6) . . . . ?
N15 N82 C170 C232 -180.0(5) . . . . ?
N15 C178 C200 C156 -0.9(9) . . . . ?
N16 N83 C112 C90 -0.6(7) . . . . ?
N16 N83 B1 N49 -60.5(6) . . . . ?
N16 N83 B1 N66 175.8(5) . . . . ?
N16 N83 B1 N87 55.0(6) . . . . ?
N17 N87 C124 C216 0.2(8) . . . . ?
N17 N87 B1 N49 54.7(7) . . . . ?
N17 N87 B1 N66 175.9(5) . . . . ?
N17 N87 B1 N83 -59.3(7) . . . . ?
N17 C76 C216 C124 0.8(9) . . . . ?
N18 N49 C208 C224 -0.5(8) . . . . ?
N18 N49 B1 N66 -172.1(5) . . . . ?
N18 N49 B1 N83 62.1(6) . . . . ?
N18 N49 B1 N87 -52.6(7) . . . . ?
N18 C84 C224 C208 -1.7(9) . . . . ?
N19 N43 C86 C114 0.3(7) . . . . ?
N19 N43 C153 N70 -59.9(6) . . . . ?
N19 N43 C153 N76 59.8(6) . . . . ?
N19 N43 C153 C128 -179.5(5) . . . . ?
N19 C100 C114 C86 0.8(8) . . . . ?
N20 N70 C153 N43 62.4(6) . . . . ?
N20 N70 C153 N76 -57.2(5) . . . . ?
N20 N70 C153 C128 -178.7(4) . . . . ?
N20 N70 C157 C214 0.4(6) . . . . ?
N21 N76 C70 C102 0.0(6) . . . . ?
N21 N76 C153 N43 -61.3(6) . . . . ?
N21 N76 C153 N70 58.5(5) . . . . ?
N21 N76 C153 C128 179.3(4) . . . . ?
N22 N65 C142 C138 -0.6(7) . . . . ?
N22 N65 B2 N62 56.8(6) . . . . ?
N22 N65 B2 N64 177.9(4) . . . . ?
N22 N65 B2 N68 -57.9(6) . . . . ?
N23 N62 C238 C152 0.1(5) . . . . ?
N23 N62 B2 N64 -171.7(4) . . . . ?
N23 N62 B2 N65 -52.3(5) . . . . ?
N23 N62 B2 N68 61.9(5) . . . . ?
N24 N68 C174 C92 -2.1(6) . . . . ?
N24 N68 B2 N62 -59.7(5) . . . . ?
N24 N68 B2 N64 175.7(4) . . . . ?
N24 N68 B2 N65 55.1(6) . . . . ?
N25 N52 C126 C166 0.3(6) . . . . ?
N25 N52 C136 N48 -60.5(6) . . . . ?
N25 N52 C136 N50 58.6(5) . . . . ?
N25 N52 C136 C74 177.9(4) . . . . ?
N25 C72 C166 C126 0.7(7) . . . . ?
N26 N48 C77 C106 -0.7(7) . . . . ?
N26 N48 C136 N50 -62.5(6) . . . . ?
N26 N48 C136 N52 56.7(6) . . . . ?
N26 N48 C136 C74 178.7(4) . . . . ?
N26 C83 C106 C77 1.3(8) . . . . ?
N27 N50 C132 C194 -0.1(8) . . . . ?
N27 N50 C136 N48 58.9(6) . . . . ?
N27 N50 C136 N52 -60.7(6) . . . . ?
N27 N50 C136 C74 178.6(4) . . . . ?
N27 C165 C194 C132 1.1(9) . . . . ?
N28 N44 C163 C127 2.9(11) . . . . ?
N28 N44 B4 N53 -57.2(8) . . . . ?
N28 N44 B4 N67 59.9(8) . . . . ?
N28 N44 B4 N80 -177.9(7) . . . . ?
N28 N44 B4 N40 -162.4(11) . . . . ?
N29 N53 C159 C167 0.2(15) . . . . ?
N29 N53 B4 N44 62.5(10) . . . . ?
N29 N53 B4 N67 -55.0(10) . . . . ?
N29 N53 B4 N80 176.9(8) . . . . ?
N29 N53 B4 N40 -165.6(9) . . . . ?
N29 C131 C167 C159 0.1(14) . . . . ?
N30 N67 C182 C147 0.2(10) . . . . ?
N30 N67 B4 N44 -62.5(9) . . . . ?
N30 N67 B4 N53 53.5(9) . . . . ?
N30 N67 B4 N80 -178.5(7) . . . . ?
N30 N67 B4 N40 150.9(9) . . . . ?
N31 N61 C206 C204 -0.9(7) . . . . ?
N31 N61 B3 N42 56.0(7) . . . . ?
N31 N61 B3 N63 -59.1(7) . . . . ?
N31 N61 B3 N75 177.6(8) . . . . ?
N31 N61 B3 N59 176.6(11) . . . . ?
N31 C120 C204 C206 -1.2(8) . . . . ?
N32 N42 B3 N61 -57.9(8) . . . . ?
N32 N42 B3 N63 57.6(8) . . . . ?
N32 N42 B3 N75 -166.7(9) . . . . ?
N32 N42 B3 N59 171.2(9) . . . . ?
N32 N42 C135 C73 -9.1(15) . . . . ?
N32 N42 C221 C111 9.5(16) . . . . ?
N32 C158 C73 C135 5.7(14) . . . . ?
N32 C158 C111 C221 -11.1(16) . . . . ?
N33 N63 C104 C154 -0.8(9) . . . . ?
N33 N63 B3 N42 -58.3(7) . . . . ?
N33 N63 B3 N61 55.7(7) . . . . ?
N33 N63 B3 N75 166.4(8) . . . . ?
N33 N63 B3 N59 -171.0(10) . . . . ?
N33 C108 C154 C104 0.5(9) . . . . ?
N34 N46 C107 C207 -4(3) . . . . ?
N34 N46 C209 N58 -55.1(15) . . . . ?
N34 N46 C209 N81 63.9(14) . . . . ?
N34 N46 C209 C105 -178.6(12) . . . . ?
N34 C118 C207 C107 5(2) . . . . ?
N34 N71 C143 N72 -63.8(17) . . . . ?
N34 N71 C143 N77 59.3(18) . . . . ?
N34 N71 C143 C91 179.1(12) . . . . ?
N34 N71 C236 C129 3.3(18) . . . . ?
N35 N58 C209 N46 62.8(18) . . . . ?
N35 N58 C209 N81 -58(2) . . . . ?
N35 N58 C209 C105 -179.9(12) . . . . ?
N35 N58 C211 C134 -5.3(18) . . . . ?
N35 N72 C133 C171 4(3) . . . . ?
N35 N72 C143 N71 54.1(14) . . . . ?
N35 N72 C143 N77 -67.5(12) . . . . ?
N35 N72 C143 C91 172.7(10) . . . . ?
N36 N81 C209 N46 -77.2(17) . . . . ?
N36 N81 C209 N58 43.5(19) . . . . ?
N36 N81 C209 C105 168.4(12) . . . . ?
N36 N81 C244 C205 9(2) . . . . ?
N36 C103 C205 C244 -11(2) . . . . ?
N36 N77 C143 N71 -48.0(15) . . . . ?
N36 N77 C143 N72 75.5(13) . . . . ?
N36 N77 C143 C91 -167.0(10) . . . . ?
N36 N77 C179 C93 -10.2(15) . . . . ?
N36 C71 C93 C179 8.5(19) . . . . ?
N42 N32 C158 C73 -10.8(9) . . . . ?
N42 N32 C158 C111 18.2(12) . . . . ?
N42 B3 N75 N39 -150.7(16) . . . . ?
N42 B3 N75 C110 42.2(19) . . . . ?
N42 B3 N59 N38 -163.1(16) . . . . ?
N42 B3 N59 C109 48(2) . . . . ?
N43 N19 C100 C114 -0.6(6) . . . . ?
N43 C86 C114 C100 -0.6(8) . . . . ?
N44 N28 C140 C127 0.9(8) . . . . ?
N44 B4 N80 N41 -152.7(7) . . . . ?
N44 B4 N80 C87 42.8(11) . . . . ?
N44 B4 N40 C160 168.8(13) . . . . ?
N44 B4 N40 N84 -30.0(18) . . . . ?
N48 N26 C83 C106 -1.7(6) . . . . ?
N48 C77 C106 C83 -0.3(7) . . . . ?
N49 N18 C84 C224 1.4(7) . . . . ?
N49 C208 C224 C84 1.3(9) . . . . ?
N50 N27 C165 C194 -1.2(7) . . . . ?
N50 C132 C194 C165 -0.6(9) . . . . ?
N51 N13 C234 C96 2.4(6) . . . . ?
N51 C170 C232 O1 59.5(5) . . . . ?
N52 N25 C72 C166 -0.4(6) . . . . ?
N52 C126 C166 C72 -0.6(7) . . . . ?
N53 N29 C131 C167 0.0(10) . . . . ?
N53 C159 C167 C131 -0.1(16) . . . . ?
N53 B4 N80 N41 91.3(10) . . . . ?
N53 B4 N80 C87 -73.1(12) . . . . ?
N53 B4 N40 C160 56.3(17) . . . . ?
N53 B4 N40 N84 -142.5(11) . . . . ?
N55 N66 C148 C162 2.9(8) . . . . ?
N55 N66 B1 N49 -152.7(6) . . . . ?
N55 N66 B1 N83 -32.0(9) . . . . ?
N55 N66 B1 N87 88.1(8) . . . . ?
N61 N31 C120 C204 0.6(6) . . . . ?
N61 B3 N75 N39 96.4(17) . . . . ?
N61 B3 N75 C110 -70.8(17) . . . . ?
N61 B3 N59 N38 76.1(19) . . . . ?
N61 B3 N59 C109 -73(2) . . . . ?
N62 N23 C184 C152 -0.8(5) . . . . ?
N63 N33 C108 C154 -1.0(7) . . . . ?
N63 C104 C154 C108 0.2(9) . . . . ?
N63 B3 N75 N39 -20(2) . . . . ?
N63 B3 N75 C110 173.2(14) . . . . ?
N63 B3 N59 N38 -49.0(19) . . . . ?
N63 B3 N59 C109 162.2(19) . . . . ?
N64 N69 C168 C220 0.1(7) . . . . ?
N64 C78 C220 C168 3.1(8) . . . . ?
N65 N22 C190 C138 -1.4(6) . . . . ?
N66 N55 C242 C162 0.7(9) . . . . ?
N66 C148 C162 C242 -2.3(9) . . . . ?
N67 N30 C172 C147 -2.0(8) . . . . ?
N67 B4 N80 N41 -33.9(12) . . . . ?
N67 B4 N80 C87 161.7(7) . . . . ?
N67 B4 N40 C160 -53.6(18) . . . . ?
N67 B4 N40 N84 107.6(12) . . . . ?
N68 N24 C176 C92 -0.3(6) . . . . ?
N69 N64 C78 C220 -2.9(7) . . . . ?
N69 N64 B2 N62 -154.2(5) . . . . ?
N69 N64 B2 N65 87.4(7) . . . . ?
N69 N64 B2 N68 -31.9(8) . . . . ?
N69 C168 C220 C78 -2.0(8) . . . . ?
N70 N20 C248 C214 0.7(6) . . . . ?
N70 C157 C214 C248 0.1(6) . . . . ?
N73 N14 C145 C146 -1.1(6) . . . . ?
N73 C122 C146 C145 1.1(7) . . . . ?
N73 C170 C232 O1 -60.9(6) . . . . ?
N76 N21 C116 C102 -1.5(6) . . . . ?
N76 C70 C102 C116 -0.8(7) . . . . ?
N82 N15 C178 C200 0.2(8) . . . . ?
N82 C156 C200 C178 1.3(9) . . . . ?
N82 C170 C232 O1 178.5(4) . . . . ?
N83 N16 C202 C90 0.0(7) . . . . ?
N87 N17 C76 C216 -0.7(7) . . . . ?
N87 C124 C216 C76 -0.6(9) . . . . ?
C13 C14 C15 C16 -1.4(9) . . . . ?
C13 C18 C19 C20 1.3(8) . . . . ?
C13 C26 C212 O1 81.1(6) . . . . ?
C14 C13 C18 C17 0.8(7) . . . . ?
C14 C13 C18 C19 -177.6(5) . . . . ?
C14 C13 C26 C25 176.0(5) . . . . ?
C14 C13 C26 C212 1.1(7) . . . . ?
C14 C15 C16 C17 2.1(9) . . . . ?
C15 C16 C17 C18 -1.3(9) . . . . ?
C16 C17 C18 C13 -0.1(8) . . . . ?
C16 C17 C18 C19 178.2(6) . . . . ?
C17 C18 C19 C20 -177.0(5) . . . . ?
C18 C13 C14 C15 0.0(8) . . . . ?
C18 C13 C26 C25 -3.2(7) . . . . ?
C18 C13 C26 C212 -178.1(4) . . . . ?
C18 C19 C20 C21 177.5(5) . . . . ?
C18 C19 C20 C25 -2.6(8) . . . . ?
C19 C20 C21 C22 179.7(6) . . . . ?
C19 C20 C25 C24 -178.9(5) . . . . ?
C19 C20 C25 C26 0.9(8) . . . . ?
C20 C21 C22 C23 -0.3(10) . . . . ?
C20 C25 C26 C13 1.9(7) . . . . ?
C20 C25 C26 C212 176.8(4) . . . . ?
C21 C20 C25 C24 1.1(8) . . . . ?
C21 C20 C25 C26 -179.1(5) . . . . ?
C21 C22 C23 C24 -0.1(10) . . . . ?
C22 C23 C24 C25 1.1(9) . . . . ?
C23 C24 C25 C20 -1.5(8) . . . . ?
C23 C24 C25 C26 178.7(5) . . . . ?
C24 C25 C26 C13 -178.3(5) . . . . ?
C24 C25 C26 C212 -3.5(8) . . . . ?
C25 C20 C21 C22 -0.2(9) . . . . ?
C25 C26 C212 O1 -93.8(6) . . . . ?
C26 C13 C14 C15 -179.2(5) . . . . ?
C26 C13 C18 C17 -180.0(5) . . . . ?
C26 C13 C18 C19 1.6(7) . . . . ?
C27 C28 C29 C30 -0.4(14) . . . . ?
C27 C32 C33 C34 2.0(12) . . . . ?
C27 C40 C98 O2 85.3(7) . . . . ?
C28 C27 C32 C31 -0.8(11) . . . . ?
C28 C27 C32 C33 179.5(7) . . . . ?
C28 C27 C40 C39 178.7(6) . . . . ?
C28 C27 C40 C98 6.1(10) . . . . ?
C28 C29 C30 C31 0.0(16) . . . . ?
C29 C30 C31 C32 0.0(16) . . . . ?
C30 C31 C32 C27 0.4(14) . . . . ?
C30 C31 C32 C33 -179.8(9) . . . . ?
C31 C32 C33 C34 -177.7(8) . . . . ?
C32 C27 C28 C29 0.8(11) . . . . ?
C32 C27 C40 C39 -0.8(10) . . . . ?
C32 C27 C40 C98 -173.4(6) . . . . ?
C32 C33 C34 C35 176.4(8) . . . . ?
C32 C33 C34 C39 -1.3(12) . . . . ?
C33 C34 C35 C36 -177.7(8) . . . . ?
C33 C34 C39 C38 177.9(7) . . . . ?
C33 C34 C39 C40 -0.5(10) . . . . ?
C34 C35 C36 C37 -0.1(14) . . . . ?
C34 C39 C40 C27 1.5(10) . . . . ?
C34 C39 C40 C98 174.1(6) . . . . ?
C35 C34 C39 C38 0.2(10) . . . . ?
C35 C34 C39 C40 -178.2(7) . . . . ?
C35 C36 C37 C38 0.2(14) . . . . ?
C36 C37 C38 C39 -0.1(12) . . . . ?
C37 C38 C39 C34 -0.1(10) . . . . ?
C37 C38 C39 C40 178.2(7) . . . . ?
C38 C39 C40 C27 -176.8(6) . . . . ?
C38 C39 C40 C98 -4.2(10) . . . . ?
C39 C34 C35 C36 -0.1(13) . . . . ?
C39 C40 C98 O2 -87.6(7) . . . . ?
C40 C27 C28 C29 -178.7(8) . . . . ?
C40 C27 C32 C31 178.8(7) . . . . ?
C40 C27 C32 C33 -1.0(11) . . . . ?
C41 C42 C43 C44 0.4(14) . . . . ?
C41 C46 C47 C48 -2.7(12) . . . . ?
C41 C54 C82 O3 91.0(9) . . . . ?
C41 C54 C82 O4 71.7(11) . . . . ?
C42 C41 C46 C45 0.9(11) . . . . ?
C42 C41 C46 C47 -177.3(7) . . . . ?
C42 C41 C54 C53 179.3(7) . . . . ?
C42 C41 C54 C82 4.6(10) . . . . ?
C42 C43 C44 C45 0.2(17) . . . . ?
C43 C44 C45 C46 -0.2(18) . . . . ?
C44 C45 C46 C41 -0.3(14) . . . . ?
C44 C45 C46 C47 177.9(10) . . . . ?
C45 C46 C47 C48 179.1(8) . . . . ?
C46 C41 C42 C43 -1.0(12) . . . . ?
C46 C41 C54 C53 0.2(10) . . . . ?
C46 C41 C54 C82 -174.5(6) . . . . ?
C46 C47 C48 C49 -178.2(8) . . . . ?
C46 C47 C48 C53 1.4(12) . . . . ?
C47 C48 C49 C50 176.1(8) . . . . ?
C47 C48 C53 C52 -178.0(7) . . . . ?
C47 C48 C53 C54 0.7(10) . . . . ?
C48 C49 C50 C51 3.3(14) . . . . ?
C48 C53 C54 C41 -1.5(10) . . . . ?
C48 C53 C54 C82 173.2(6) . . . . ?
C49 C48 C53 C52 1.6(10) . . . . ?
C49 C48 C53 C54 -179.7(7) . . . . ?
C49 C50 C51 C52 -1.3(14) . . . . ?
C50 C51 C52 C53 -0.5(14) . . . . ?
C51 C52 C53 C48 0.3(11) . . . . ?
C51 C52 C53 C54 -178.3(8) . . . . ?
C52 C53 C54 C41 177.1(6) . . . . ?
C52 C53 C54 C82 -8.3(10) . . . . ?
C53 C48 C49 C50 -3.5(12) . . . . ?
C53 C54 C82 O3 -83.8(9) . . . . ?
C53 C54 C82 O4 -103.0(10) . . . . ?
C54 C41 C42 C43 179.9(7) . . . . ?
C54 C41 C46 C45 -179.9(7) . . . . ?
C54 C41 C46 C47 1.9(10) . . . . ?
C54 C82 O3 C105 -177.7(11) . . . . ?
C54 C82 O4 C91 69.6(13) . . . . ?
C55 C56 C57 C58 -0.4(12) . . . . ?
C55 C60 C61 C62 0.6(11) . . . . ?
C55 C68 C88 O5 92.2(7) . . . . ?
C56 C55 C60 C59 -0.5(10) . . . . ?
C56 C55 C60 C61 -177.3(6) . . . . ?
C56 C55 C68 C67 176.2(6) . . . . ?
C56 C55 C68 C88 -1.3(9) . . . . ?
C56 C57 C58 C59 0.2(14) . . . . ?
C57 C58 C59 C60 -0.2(15) . . . . ?
C58 C59 C60 C55 0.4(13) . . . . ?
C58 C59 C60 C61 177.0(8) . . . . ?
C59 C60 C61 C62 -176.1(8) . . . . ?
C60 C55 C56 C57 0.6(10) . . . . ?
C60 C55 C68 C67 -2.8(9) . . . . ?
C60 C55 C68 C88 179.7(5) . . . . ?
C60 C61 C62 C63 177.3(8) . . . . ?
C60 C61 C62 C67 -1.9(12) . . . . ?
C61 C62 C63 C64 -179.4(11) . . . . ?
C61 C62 C67 C66 179.0(7) . . . . ?
C61 C62 C67 C68 0.9(10) . . . . ?
C62 C63 C64 C65 0(2) . . . . ?
C62 C67 C68 C55 1.4(9) . . . . ?
C62 C67 C68 C88 179.0(5) . . . . ?
C63 C62 C67 C66 -0.4(11) . . . . ?
C63 C62 C67 C68 -178.4(7) . . . . ?
C63 C64 C65 C66 1.1(19) . . . . ?
C64 C65 C66 C67 -1.6(15) . . . . ?
C65 C66 C67 C62 1.2(12) . . . . ?
C65 C66 C67 C68 179.2(8) . . . . ?
C66 C67 C68 C55 -176.5(6) . . . . ?
C66 C67 C68 C88 1.0(10) . . . . ?
C67 C62 C63 C64 -0.1(16) . . . . ?
C67 C68 C88 O5 -85.4(7) . . . . ?
C68 C55 C56 C57 -178.5(7) . . . . ?
C68 C55 C60 C59 178.5(7) . . . . ?
C68 C55 C60 C61 1.8(9) . . . . ?
C70 N76 C153 N43 113.3(6) . . . . ?
C70 N76 C153 N70 -126.9(5) . . . . ?
C70 N76 C153 C128 -6.0(7) . . . . ?
C70 C102 C116 N21 1.5(7) . . . . ?
C72 N25 N52 C126 0.1(6) . . . . ?
C72 N25 N52 C136 -179.0(4) . . . . ?
C74 O5 C88 C68 178.8(5) . . . . ?
C76 N17 N87 C124 0.3(7) . . . . ?
C76 N17 N87 B1 178.8(5) . . . . ?
C77 N48 C136 N50 114.3(6) . . . . ?
C77 N48 C136 N52 -126.5(6) . . . . ?
C77 N48 C136 C74 -4.4(7) . . . . ?
C78 N64 N69 C168 1.7(7) . . . . ?
C78 N64 B2 N62 38.0(7) . . . . ?
C78 N64 B2 N65 -80.5(6) . . . . ?
C78 N64 B2 N68 160.3(5) . . . . ?
C82 O3 C105 C209 173.3(11) . . . . ?
C82 O4 C91 C143 -165.8(10) . . . . ?
C83 N26 N48 C77 1.4(6) . . . . ?
C83 N26 N48 C136 178.8(4) . . . . ?
C84 N18 N49 C208 -0.6(7) . . . . ?
C84 N18 N49 B1 -174.2(5) . . . . ?
C86 N43 C153 N70 124.4(6) . . . . ?
C86 N43 C153 N76 -115.8(6) . . . . ?
C86 N43 C153 C128 4.9(8) . . . . ?
C88 O5 C74 C136 173.0(4) . . . . ?
C98 O2 C128 C153 -175.6(5) . . . . ?
C100 N19 N43 C86 0.2(6) . . . . ?
C100 N19 N43 C153 -176.2(5) . . . . ?
C104 N63 B3 N42 115.6(8) . . . . ?
C104 N63 B3 N61 -130.5(8) . . . . ?
C104 N63 B3 N75 -19.8(14) . . . . ?
C104 N63 B3 N59 2.8(14) . . . . ?
C108 N33 N63 C104 1.1(7) . . . . ?
C108 N33 N63 B3 176.5(6) . . . . ?
C112 N83 B1 N49 113.0(7) . . . . ?
C112 N83 B1 N66 -10.6(10) . . . . ?
C112 N83 B1 N87 -131.5(7) . . . . ?
C112 C90 C202 N16 -0.4(8) . . . . ?
C116 N21 N76 C70 0.9(5) . . . . ?
C116 N21 N76 C153 176.6(4) . . . . ?
C120 N31 N61 C206 0.2(6) . . . . ?
C120 N31 N61 B3 -176.3(5) . . . . ?
C120 C204 C206 N61 1.3(8) . . . . ?
C122 N73 C170 N51 -127.1(6) . . . . ?
C122 N73 C170 N82 113.3(6) . . . . ?
C122 N73 C170 C232 -7.6(7) . . . . ?
C124 N87 B1 N49 -127.2(7) . . . . ?
C124 N87 B1 N66 -6.0(10) . . . . ?
C124 N87 B1 N83 118.7(7) . . . . ?
C126 N52 C136 N48 120.6(5) . . . . ?
C126 N52 C136 N50 -120.2(6) . . . . ?
C126 N52 C136 C74 -1.0(7) . . . . ?
C128 O2 C98 C40 -170.4(6) . . . . ?
C131 N29 N53 C159 -0.1(11) . . . . ?
C131 N29 N53 B4 179.2(8) . . . . ?
C132 N50 C136 N48 -125.8(6) . . . . ?
C132 N50 C136 N52 114.6(7) . . . . ?
C132 N50 C136 C74 -6.1(8) . . . . ?
C136 N48 C77 C106 -177.7(5) . . . . ?
C136 N50 C132 C194 -175.8(6) . . . . ?
C136 N52 C126 C166 179.3(5) . . . . ?
C140 N28 N44 C163 -2.3(8) . . . . ?
C140 N28 N44 B4 -177.6(6) . . . . ?
C140 C127 C163 N44 -2.3(11) . . . . ?
C142 N65 B2 N62 -123.0(6) . . . . ?
C142 N65 B2 N64 -2.0(8) . . . . ?
C142 N65 B2 N68 122.3(6) . . . . ?
C142 C138 C190 N22 1.1(7) . . . . ?
C145 N14 N73 C122 1.9(6) . . . . ?
C145 N14 N73 C170 176.2(5) . . . . ?
C148 N66 B1 N49 42.4(8) . . . . ?
C148 N66 B1 N83 163.2(5) . . . . ?
C148 N66 B1 N87 -76.8(7) . . . . ?
C148 C162 C242 N55 1.0(10) . . . . ?
C149 N51 C170 N73 133.4(5) . . . . ?
C149 N51 C170 N82 -106.5(5) . . . . ?
C149 N51 C170 C232 13.4(7) . . . . ?
C149 C96 C234 N13 -1.6(7) . . . . ?
C153 N43 C86 C114 176.2(6) . . . . ?
C153 N70 C157 C214 176.3(5) . . . . ?
C153 N76 C70 C102 -175.1(5) . . . . ?
C156 N82 C170 N51 115.3(6) . . . . ?
C156 N82 C170 N73 -124.2(6) . . . . ?
C156 N82 C170 C232 -3.7(8) . . . . ?
C157 N70 C153 N43 -113.2(6) . . . . ?
C157 N70 C153 N76 127.2(5) . . . . ?
C157 N70 C153 C128 5.7(7) . . . . ?
C157 C214 C248 N20 -0.5(6) . . . . ?
C158 N32 N42 B3 -176.1(6) . . . . ?
C158 N32 N42 C135 13.2(10) . . . . ?
C158 N32 N42 C221 -15.5(10) . . . . ?
C158 C73 C135 N42 2.0(17) . . . . ?
C158 C111 C221 N42 0.3(18) . . . . ?
C159 N53 B4 N44 -118.4(12) . . . . ?
C159 N53 B4 N67 124.1(12) . . . . ?
C159 N53 B4 N80 -4.0(17) . . . . ?
C159 N53 B4 N40 13.5(16) . . . . ?
C163 N44 B4 N53 129.8(11) . . . . ?
C163 N44 B4 N67 -113.1(11) . . . . ?
C163 N44 B4 N80 9.1(15) . . . . ?
C163 N44 B4 N40 24.6(19) . . . . ?
C163 C127 C140 N28 0.9(10) . . . . ?
C165 N27 N50 C132 0.8(6) . . . . ?
C165 N27 N50 C136 177.0(5) . . . . ?
C170 N51 C149 C96 173.1(5) . . . . ?
C170 N73 C122 C146 -175.6(5) . . . . ?
C170 N82 C156 C200 -177.8(6) . . . . ?
C172 N30 N67 C182 1.1(8) . . . . ?
C172 N30 N67 B4 177.7(7) . . . . ?
C172 C147 C182 N67 -1.4(11) . . . . ?
C174 N68 B2 N62 121.3(7) . . . . ?
C174 N68 B2 N64 -3.3(9) . . . . ?
C174 N68 B2 N65 -123.9(6) . . . . ?
C174 C92 C176 N24 -0.9(7) . . . . ?
C176 N24 N68 C174 1.5(5) . . . . ?
C176 N24 N68 B2 -177.8(4) . . . . ?
C176 C92 C174 N68 1.8(7) . . . . ?
C178 N15 N82 C156 0.7(7) . . . . ?
C178 N15 N82 C170 177.7(5) . . . . ?
C182 N67 B4 N44 113.0(10) . . . . ?
C182 N67 B4 N53 -130.9(9) . . . . ?
C182 N67 B4 N80 -3.0(16) . . . . ?
C182 N67 B4 N40 -33.6(15) . . . . ?
C182 C147 C172 N30 2.1(10) . . . . ?
C184 N23 N62 C238 0.4(5) . . . . ?
C184 N23 N62 B2 179.1(4) . . . . ?
C184 C152 C238 N62 -0.6(6) . . . . ?
C190 N22 N65 C142 1.3(6) . . . . ?
C190 N22 N65 B2 -178.6(5) . . . . ?
C190 C138 C142 N65 -0.3(7) . . . . ?
C202 N16 N83 C112 0.4(6) . . . . ?
C202 N16 N83 B1 175.6(5) . . . . ?
C202 C90 C112 N83 0.6(8) . . . . ?
C206 N61 B3 N42 -119.6(7) . . . . ?
C206 N61 B3 N63 125.4(7) . . . . ?
C206 N61 B3 N75 2.1(11) . . . . ?
C206 N61 B3 N59 1.0(14) . . . . ?
C208 N49 B1 N66 16.3(10) . . . . ?
C208 N49 B1 N83 -109.5(8) . . . . ?
C208 N49 B1 N87 135.7(7) . . . . ?
C212 O1 C232 C170 -175.0(4) . . . . ?
C232 O1 C212 C26 168.8(5) . . . . ?
C234 N13 N51 C149 -2.4(5) . . . . ?
C234 N13 N51 C170 -174.9(4) . . . . ?
C234 C96 C149 N51 0.1(6) . . . . ?
C238 N62 B2 N64 6.6(8) . . . . ?
C238 N62 B2 N65 126.0(5) . . . . ?
C238 N62 B2 N68 -119.9(6) . . . . ?
C238 C152 C184 N23 0.8(6) . . . . ?
C242 N55 N66 C148 -2.2(8) . . . . ?
C242 N55 N66 B1 -167.8(7) . . . . ?
C248 N20 N70 C153 -177.1(4) . . . . ?
C248 N20 N70 C157 -0.7(5) . . . . ?
B1 N49 C208 C224 171.8(7) . . . . ?
B1 N66 C148 C162 170.2(6) . . . . ?
B1 N83 C112 C90 -174.5(6) . . . . ?
B1 N87 C124 C216 -178.0(7) . . . . ?
B2 N62 C238 C152 -178.2(5) . . . . ?
B2 N64 N69 C168 -167.1(5) . . . . ?
B2 N64 C78 C220 167.3(5) . . . . ?
B2 N65 C142 C138 179.2(5) . . . . ?
B2 N68 C174 C92 176.9(6) . . . . ?
B3 N42 C135 C73 -178.5(10) . . . . ?
B3 N42 C221 C111 164.7(11) . . . . ?
B3 N61 C206 C204 174.9(6) . . . . ?
B3 N63 C104 C154 -175.0(8) . . . . ?
B3 N75 C110 C181 174.4(14) . . . . ?
B3 N59 N38 C219 -158.0(18) . . . . ?
B3 N59 C109 C196 156.9(19) . . . . ?
B4 N44 C163 C127 176.2(10) . . . . ?
B4 N53 C159 C167 -179.0(11) . . . . ?
B4 N67 C182 C147 -175.6(9) . . . . ?
B4 N80 C87 C175 165.9(11) . . . . ?
B4 N40 N84 C217 -167.2(14) . . . . ?
O3 C105 C209 N46 -176.2(13) . . . . ?
O3 C105 C209 N58 63.0(19) . . . . ?
O3 C105 C209 N81 -57.6(19) . . . . ?
N39 N75 C110 C181 6(2) . . . . ?
N39 C81 C181 C110 -4(2) . . . . ?
N41 N80 C87 C175 0.0 . . . . ?
N80 N41 C94 C175 0.0 . . . . ?
N80 C87 C175 C94 0.0 . . . . ?
C87 C175 C94 N41 0.0 . . . . ?
C94 N41 N80 B4 -167.7(9) . . . . ?
C94 N41 N80 C87 0.0 . . . . ?
N46 N34 C118 C207 -7.8(19) . . . . ?
N46 C107 C207 C118 -1(2) . . . . ?
N58 N35 C213 C134 -10(2) . . . . ?
N75 N39 C81 C181 8(3) . . . . ?
N75 C110 C181 C81 -1.0(19) . . . . ?
N81 N36 C103 C205 16(2) . . . . ?
C81 N39 N75 B3 -177.8(15) . . . . ?
C81 N39 N75 C110 -9(2) . . . . ?
C103 N36 N81 C209 171.4(17) . . . . ?
C103 N36 N81 C244 -15.1(17) . . . . ?
C103 C205 C244 N81 0(2) . . . . ?
C107 N46 C209 N58 120(2) . . . . ?
C107 N46 C209 N81 -121(2) . . . . ?
C107 N46 C209 C105 -3(3) . . . . ?
C118 N34 N46 C107 8(2) . . . . ?
C118 N34 N46 C209 -176.4(14) . . . . ?
C135 N42 B3 N61 110.9(11) . . . . ?
C135 N42 B3 N63 -133.6(11) . . . . ?
C135 N42 B3 N75 2.1(15) . . . . ?
C209 N46 C107 C207 -179.1(16) . . . . ?
C209 N58 C211 C134 -179.5(18) . . . . ?
C209 N81 C244 C205 -178.3(19) . . . . ?
C211 N58 C209 N46 -124.2(15) . . . . ?
C211 N58 C209 N81 114.8(15) . . . . ?
C211 N58 C209 C105 -7(2) . . . . ?
C211 C134 C213 N35 7(3) . . . . ?
C213 N35 N58 C209 -176.1(16) . . . . ?
C213 N35 N58 C211 9.9(15) . . . . ?
C213 C134 C211 N58 0(3) . . . . ?
C244 N81 C209 N46 110.9(19) . . . . ?
C244 N81 C209 N58 -128.4(18) . . . . ?
C244 N81 C209 C105 -4(3) . . . . ?
O4 C91 C143 N71 -61.7(17) . . . . ?
O4 C91 C143 N72 177.8(11) . . . . ?
O4 C91 C143 N77 57.2(16) . . . . ?
N59 N38 C219 C196 1(3) . . . . ?
N59 C109 C196 C219 -4(3) . . . . ?
N71 N34 C192 C129 4(3) . . . . ?
N72 N35 C230 C171 8.3(15) . . . . ?
N72 C133 C171 C230 2(2) . . . . ?
N77 N36 C71 C93 -13.4(16) . . . . ?
N38 N59 C109 C196 5(3) . . . . ?
C71 N36 N77 C143 -172.6(13) . . . . ?
C71 N36 N77 C179 14.9(13) . . . . ?
C71 C93 C179 N77 1.2(17) . . . . ?
C109 N59 N38 C219 -4(3) . . . . ?
C109 C196 C219 N38 2(3) . . . . ?
C133 N72 C143 N71 -122(2) . . . . ?
C133 N72 C143 N77 117(2) . . . . ?
C133 N72 C143 C91 -3(3) . . . . ?
C133 C171 C230 N35 -6(2) . . . . ?
C143 N71 C236 C129 -175.0(18) . . . . ?
C143 N72 C133 C171 179.5(16) . . . . ?
C143 N77 C179 C93 178.6(14) . . . . ?
C179 N77 C143 N71 122.9(13) . . . . ?
C179 N77 C143 N72 -113.6(14) . . . . ?
C179 N77 C143 C91 4(2) . . . . ?
C192 N34 N71 C143 173.9(18) . . . . ?
C192 N34 N71 C236 -4.3(17) . . . . ?
C192 C129 C236 N71 -1(3) . . . . ?
C215 C160 N40 B4 162(2) . . . . ?
C215 C160 N40 N84 0.0 . . . . ?
C160 C215 C217 N84 0.0 . . . . ?
C160 N40 N84 C217 0.0 . . . . ?
N40 N84 C217 C215 0.0 . . . . ?
C217 C215 C160 N40 0.0 . . . . ?
C221 N42 B3 N61 149.8(12) . . . . ?
C221 N42 B3 N63 -94.7(13) . . . . ?
C221 N42 B3 N59 18.9(17) . . . . ?
C230 N35 N72 C133 -7.7(18) . . . . ?
C230 N35 N72 C143 175.6(11) . . . . ?
C236 N71 C143 N72 114.0(16) . . . . ?
C236 N71 C143 N77 -122.8(15) . . . . ?
C236 N71 C143 C91 -3(2) . . . . ?
C236 C129 C192 N34 -2(3) . . . . ?
O6 S1 C186 F1 -176.8(5) . . . . ?
O6 S1 C186 F4 63.6(5) . . . . ?
O6 S1 C186 F8 -57.1(6) . . . . ?
O10 S1 C186 F1 62.2(5) . . . . ?
O10 S1 C186 F4 -57.4(5) . . . . ?
O10 S1 C186 F8 -178.2(5) . . . . ?
O14 S1 C186 F1 -57.6(5) . . . . ?
O14 S1 C186 F4 -177.3(4) . . . . ?
O14 S1 C186 F8 62.0(6) . . . . ?
O12 S4 C177 F6 -178.6(6) . . . . ?
O12 S4 C177 F12 64.9(7) . . . . ?
O12 S4 C177 F22 -55.9(7) . . . . ?
O20 S4 C177 F6 57.6(7) . . . . ?
O20 S4 C177 F12 -58.9(7) . . . . ?
O20 S4 C177 F22 -179.8(7) . . . . ?
O28 S4 C177 F6 -59.3(7) . . . . ?
O28 S4 C177 F12 -175.8(6) . . . . ?
O28 S4 C177 F22 63.4(7) . . . . ?
O22 S6 C139 F10 -56.1(10) . . . . ?
O22 S6 C139 F16 -177.7(6) . . . . ?
O22 S6 C139 F18 66.9(8) . . . . ?
O30 S6 C139 F10 57.4(10) . . . . ?
O30 S6 C139 F16 -64.2(7) . . . . ?
O30 S6 C139 F18 -179.5(7) . . . . ?
O34 S6 C139 F10 179.3(9) . . . . ?
O34 S6 C139 F16 57.7(8) . . . . ?
O34 S6 C139 F18 -57.6(10) . . . . ?
O11 S2 C237 F26 170(3) . . . . ?
O11 S2 C237 F31 64(4) . . . . ?
O11 S2 C237 F27 -62(5) . . . . ?
O11 S10 C125 F26 177.4(11) . . . . ?
O11 S10 C125 F31 -60.3(14) . . . . ?
O11 S10 C125 F17 63.8(16) . . . . ?
O24 S2 C237 F26 -63(3) . . . . ?
O24 S2 C237 F31 -169(4) . . . . ?
O24 S2 C237 F27 65(5) . . . . ?
O24 S10 C125 F26 65.8(14) . . . . ?
O24 S10 C125 F31 -171.9(11) . . . . ?
O24 S10 C125 F17 -47.8(17) . . . . ?
O25 S2 C237 F26 66(4) . . . . ?
O25 S2 C237 F31 -40(5) . . . . ?
O25 S2 C237 F27 -166(5) . . . . ?
O36 S10 C125 F26 -66.5(14) . . . . ?
O36 S10 C125 F31 55.8(15) . . . . ?
O36 S10 C125 F17 179.9(14) . . . . ?
O9 S8 C188 F14 179.0(9) . . . . ?
O9 S8 C188 F20 -60.1(10) . . . . ?
O9 S8 C188 F24 57.6(11) . . . . ?
O9 S12 C250 F32 -167(2) . . . . ?
O9 S12 C250 F76 77(3) . . . . ?
O9 S12 C250 F99 -47.8(15) . . . . ?
O16 S8 C188 F14 57.5(10) . . . . ?
O16 S8 C188 F20 178.5(8) . . . . ?
O16 S8 C188 F24 -63.8(11) . . . . ?
O16 S12 C250 F32 -48(3) . . . . ?
O16 S12 C250 F76 -164(3) . . . . ?
O16 S12 C250 F99 71.0(14) . . . . ?
O32 S8 C188 F14 -63.6(10) . . . . ?
O32 S8 C188 F20 57.3(10) . . . . ?
O32 S8 C188 F24 175.0(10) . . . . ?
O93 S12 C250 F32 65(4) . . . . ?
O93 S12 C250 F76 -51(4) . . . . ?
O93 S12 C250 F99 -176(3) . . . . ?
O19 S9 C227 F5 -38(2) . . . . ?
O19 S9 C227 F9 -173.7(16) . . . . ?
O19 S9 C227 F19 70(2) . . . . ?
O19 S11 C240 F3 -34(3) . . . . ?
O19 S11 C240 F13 -158(3) . . . . ?
O19 S11 C240 F25 87(2) . . . . ?
O7 S9 C227 F5 -171(2) . . . . ?
O7 S9 C227 F9 53(2) . . . . ?
O7 S9 C227 F19 -63(2) . . . . ?
O29 S9 C227 F5 67(2) . . . . ?
O29 S9 C227 F9 -69(2) . . . . ?
O29 S9 C227 F19 175(2) . . . . ?
O8 S11 C240 F3 -171(3) . . . . ?
O8 S11 C240 F13 64(3) . . . . ?
O8 S11 C240 F25 -50(3) . . . . ?
O31 S11 C240 F3 67(3) . . . . ?
O31 S11 C240 F13 -58(3) . . . . ?
O31 S11 C240 F25 -172(2) . . . . ?
C161 O26 C183 C187 174.4(11) . . . . ?
C183 O26 C161 C151 173.9(12) . . . . ?
O15 S7 C150 F2 -55.7(15) . . . . ?
O15 S7 C150 F28 179.7(12) . . . . ?
O15 S7 C150 F30 64.8(13) . . . . ?
O21 S7 C150 F2 60.7(14) . . . . ?
O21 S7 C150 F28 -63.9(14) . . . . ?
O21 S7 C150 F30 -178.8(11) . . . . ?
O23 S7 C150 F2 -176.6(13) . . . . ?
O23 S7 C150 F28 58.8(14) . . . . ?
O23 S7 C150 F30 -56.1(13) . . . . ?
C79 N54 C85 C185 121(3) . . . . ?
C79 N54 C155 C173 179(2) . . . . ?
C79 N54 C164 C210 -58(3) . . . . ?
C85 N54 C79 C169 63(2) . . . . ?
C85 N54 C155 C173 -65(3) . . . . ?
C85 N54 C164 C210 -175(3) . . . . ?
C155 N54 C79 C169 -175(2) . . . . ?
C155 N54 C85 C185 9(3) . . . . ?
C155 N54 C164 C210 54(4) . . . . ?
C164 N54 C79 C169 -56(2) . . . . ?
C164 N54 C85 C185 -120(3) . . . . ?
C164 N54 C155 C173 62(3) . . . . ?
C69 N60 C80 C123 -49(2) . . . . ?
C69 N60 C99 C180 71(2) . . . . ?
C69 N60 C101 C141 177.3(16) . . . . ?
C80 N60 C69 C121 -62(2) . . . . ?
C80 N60 C99 C180 -173(2) . . . . ?
C80 N60 C101 C141 61(2) . . . . ?
C99 N60 C69 C121 56(2) . . . . ?
C99 N60 C80 C123 -165.6(19) . . . . ?
C99 N60 C101 C141 -65(2) . . . . ?
C101 N60 C69 C121 177.4(19) . . . . ?
C101 N60 C80 C123 67(2) . . . . ?
C101 N60 C99 C180 -46(3) . . . . ?
O17 S5 C239 F7 -64(2) . . . . ?
O17 S5 C239 F15 170(2) . . . . ?
O17 S5 C239 F29 62.7(18) . . . . ?
O33 S5 C239 F7 74(3) . . . . ?
O33 S5 C239 F15 -53(3) . . . . ?
O33 S5 C239 F29 -159.7(16) . . . . ?
O35 S5 C239 F7 -174(2) . . . . ?
O35 S5 C239 F15 60(3) . . . . ?
O35 S5 C239 F29 -47(2) . . . . ?
O18 S13 C223 F11 56(2) . . . . ?
O18 S13 C223 F23 -75.0(18) . . . . ?
O18 S13 C223 F266 -174.2(13) . . . . ?
O27 S13 C223 F11 174(2) . . . . ?
O27 S13 C223 F23 43(2) . . . . ?
O27 S13 C223 F266 -56.4(19) . . . . ?
O37 S13 C223 F11 -75(2) . . . . ?
O37 S13 C223 F23 154.6(18) . . . . ?
O37 S13 C223 F266 55.4(18) . . . . ?
C1A N54A C79A C1B -54.7(15) . . . . ?
C1A N54A C85A C1C 161.3(15) . . . . ?
C1A N54A C266 C1D 59.2(15) . . . . ?
C79A N54A C1A C1E -56.7(19) . . . . ?
C79A N54A C85A C1C 40.7(16) . . . . ?
C79A N54A C266 C1D -179.5(11) . . . . ?
C85A N54A C1A C1E -175.9(17) . . . . ?
C85A N54A C79A C1B 62.9(13) . . . . ?
C85A N54A C266 C1D -61.0(14) . . . . ?
C266 N54A C1A C1E 61(2) . . . . ?
C266 N54A C79A C1B -176.9(12) . . . . ?
C266 N54A C85A C1C -74.9(16) . . . . ?
C201 N78 C241 C255 -56(3) . . . . ?
C201 N78 C243 C245 -178(3) . . . . ?
C201 N78 C247 C259 -52(3) . . . . ?
C241 N78 C201 C199 174(2) . . . . ?
C241 N78 C243 C245 53(3) . . . . ?
C241 N78 C247 C259 86(3) . . . . ?
C243 N78 C201 C199 53(3) . . . . ?
C243 N78 C241 C255 60(3) . . . . ?
C243 N78 C247 C259 -156(2) . . . . ?
C247 N78 C201 C199 -52(3) . . . . ?
C247 N78 C241 C255 172(2) . . . . ?
C247 N78 C243 C245 -66(3) . . . . ?
C95 N57 C97 C193 56(3) . . . . ?
C95 N57 C189 C195 -65(3) . . . . ?
C95 N57 C191 C144 177(3) . . . . ?
C97 N57 C95 C222 66(2) . . . . ?
C97 N57 C189 C195 170(2) . . . . ?
C97 N57 C191 C144 -65(3) . . . . ?
C189 N57 C95 C222 -57(3) . . . . ?
C189 N57 C97 C193 -178(2) . . . . ?
C189 N57 C191 C144 52(3) . . . . ?
C191 N57 C95 C222 177.0(19) . . . . ?
C191 N57 C97 C193 -58(2) . . . . ?
C191 N57 C189 C195 57(3) . . . . ?
C115 N37 C117 C233 162(4) . . . . ?
C115 N37 C130 C231 90(4) . . . . ?
C115 N37 C235 C119 -44(6) . . . . ?
C117 N37 C115 C229 115(4) . . . . ?
C117 N37 C130 C231 -61(4) . . . . ?
C117 N37 C235 C119 98(5) . . . . ?
C130 N37 C115 C229 -17(3) . . . . ?
C130 N37 C117 C233 -60(5) . . . . ?
C130 N37 C235 C119 -165(5) . . . . ?
C235 N37 C115 C229 -134(3) . . . . ?
C235 N37 C117 C233 51(5) . . . . ?
C235 N37 C130 C231 -159(4) . . . . ?

loop_
_smtbx_masks_void_nr
_smtbx_masks_void_average_x
_smtbx_masks_void_average_y
_smtbx_masks_void_average_z
_smtbx_masks_void_volume
_smtbx_masks_void_count_electrons
_smtbx_masks_void_content
1 0.000 0.500 0.000 1023.0 135.0 '2 C2H3N,2 C4H10O'
2 0.122 0.960 0.547 11.8 1.4 ?
3 0.389 0.249 0.264 40.2 1.5 ?
4 0.433 0.813 0.700 7.1 0.0 ?
5 0.611 0.751 0.736 40.2 1.3 ?
6 0.567 0.188 0.300 7.1 0.0 ?
7 0.878 0.040 0.453 11.8 1.4 ?
